data_4073389
loop_
_publ_author_name
'Elschenbroich, Christoph'
'Lu, Feng'
'Nowotny, Mathias'
'Burghaus, Olaf'
'Pietzonka, Clemens'
'Harms, Klaus'

_publ_section_title
;
 Tetrakis([5]trovacenyl)tin:&#x00A0; Synthesis, Structure, and
 Intramolecular Communication&#x2020;
;
_journal_issue 16
_journal_name_full Organometallics
_journal_page_first 4025
_journal_paper_doi 10.1021/om700300j
_journal_volume 26
_journal_year 2007
_chemical_formula_moiety 'C48 H44 Sn1 V4'
_chemical_formula_sum 'C51.5 H48 Sn V4'
_chemical_formula_weight 989.35
_chemical_name_systematic
;

 ?

;
_space_group_IT_number 2
_symmetry_cell_setting triclinic
_symmetry_space_group_name_Hall '-P 1'
_symmetry_space_group_name_H-M 'P -1'
_atom_sites_solution_hydrogens geom
_atom_sites_solution_secondary difmap
_audit_creation_method SHELXL-97
_cell_angle_alpha 83.322(3)
_cell_angle_beta 69.348(3)
_cell_angle_gamma 78.093(3)
_cell_formula_units_Z 4
_cell_length_a 13.7723(6)
_cell_length_b 16.9996(7)
_cell_length_c 18.7871(8)
_cell_measurement_reflns_used 56407
_cell_measurement_temperature 193(2)
_cell_measurement_theta_max 27.01
_cell_measurement_theta_min 1.6
_cell_volume 4022.7(3)
_computing_molecular_graphics 'Ortep-3 for Windows (Farrugia, 1997)'
_computing_publication_material 'WinGX publication routines (Farrugia, 1999)'
_computing_structure_refinement 'SHELXL-97 (Sheldrick, 1997)'
_computing_structure_solution 'SHELXS-97 (Sheldrick, 1997)'
_diffrn_ambient_temperature 193(2)
_diffrn_measured_fraction_theta_full 1.000
_diffrn_measured_fraction_theta_max 0.994
_diffrn_radiation_monochromator graphite
_diffrn_radiation_source 'fine-focus sealed tube'
_diffrn_radiation_type MoK\a
_diffrn_radiation_wavelength 0.71073
_diffrn_reflns_av_R_equivalents 0.0391
_diffrn_reflns_av_sigmaI/netI 0.0324
_diffrn_reflns_limit_h_max 17
_diffrn_reflns_limit_h_min -17
_diffrn_reflns_limit_k_max 21
_diffrn_reflns_limit_k_min -21
_diffrn_reflns_limit_l_max 23
_diffrn_reflns_limit_l_min -23
_diffrn_reflns_number 64002
_diffrn_reflns_theta_full 25.00
_diffrn_reflns_theta_max 27.03
_diffrn_reflns_theta_min 1.61
_exptl_absorpt_coefficient_mu 1.544
_exptl_absorpt_correction_T_max 0.9209
_exptl_absorpt_correction_T_min 0.6036
_exptl_absorpt_correction_type gaussian
_exptl_absorpt_process_details
;

 ?

;
_exptl_crystal_colour violet
_exptl_crystal_density_diffrn 1.634
_exptl_crystal_density_method 'not measured'
_exptl_crystal_description plate
_exptl_crystal_F_000 1996
_exptl_crystal_size_max 0.39
_exptl_crystal_size_mid 0.23
_exptl_crystal_size_min 0.06
_refine_diff_density_max 0.565
_refine_diff_density_min -0.670
_refine_diff_density_rms 0.061
_refine_ls_extinction_method none
_refine_ls_goodness_of_fit_ref 0.975
_refine_ls_hydrogen_treatment noref
_refine_ls_matrix_type full
_refine_ls_number_parameters 1000
_refine_ls_number_reflns 17502
_refine_ls_number_restraints 0
_refine_ls_restrained_S_all 0.975
_refine_ls_R_factor_all 0.0395
_refine_ls_R_factor_gt 0.0268
_refine_ls_shift/su_max 0.002
_refine_ls_shift/su_mean 0.000
_refine_ls_structure_factor_coef Fsqd
_refine_ls_weighting_details 'calc w=1/[\s^2^(Fo^2^)+(0.0395P)^2^+0.0000P] where P=(Fo^2^+2Fc^2^)/3'
_refine_ls_weighting_scheme calc
_refine_ls_wR_factor_gt 0.0629
_refine_ls_wR_factor_ref 0.0657
_reflns_number_gt 13772
_reflns_number_total 17502
_reflns_threshold_expression >2sigma(I)
_cod_data_source_file om700300j-file003.cif
_cod_data_source_block 3
_cod_original_formula_sum 'C51.50 H48 Sn V4'
_cod_database_code 4073389

loop_
_symmetry_equiv_pos_as_xyz
'x, y, z'
'-x, -y, -z'

loop_
_atom_site_label
_atom_site_type_symbol
_atom_site_fract_x
_atom_site_fract_y
_atom_site_fract_z
_atom_site_U_iso_or_equiv
_atom_site_adp_type
_atom_site_occupancy
_atom_site_symmetry_multiplicity
_atom_site_calc_flag
_atom_site_refinement_flags
C1 C 0.49426(17) 0.01373(13) 0.25777(12) 0.0289(4) Uani 1 1 d .
C2 C 0.57582(18) 0.05882(15) 0.24398(13) 0.0349(5) Uani 1 1 d .
H2 H 0.5729 0.1138 0.2269 0.042 Uiso 1 1 calc R
C3 C 0.6621(2) 0.00850(17) 0.25979(14) 0.0424(6) Uani 1 1 d .
H3 H 0.7267 0.0236 0.2553 0.051 Uiso 1 1 calc R
C4 C 0.6347(2) -0.06828(16) 0.28342(14) 0.0433(6) Uani 1 1 d .
H4 H 0.6778 -0.1140 0.2978 0.052 Uiso 1 1 calc R
C5 C 0.5326(2) -0.06531(14) 0.28199(12) 0.0361(5) Uani 1 1 d .
H5 H 0.4952 -0.1090 0.2951 0.043 Uiso 1 1 calc R
C6 C 0.5711(2) -0.02329(18) 0.07000(13) 0.0441(6) Uani 1 1 d .
H6 H 0.5062 -0.0016 0.0620 0.053 Uiso 1 1 calc R
C7 C 0.6400(2) 0.03104(17) 0.05768(14) 0.0455(6) Uani 1 1 d .
H7 H 0.6141 0.0851 0.0448 0.055 Uiso 1 1 calc R
C8 C 0.7415(2) 0.01649(17) 0.06180(14) 0.0445(6) Uani 1 1 d .
H8 H 0.7765 0.0614 0.0496 0.053 Uiso 1 1 calc R
C9 C 0.7987(2) -0.05611(17) 0.08174(15) 0.0449(6) Uani 1 1 d .
H9 H 0.8673 -0.0536 0.0811 0.054 Uiso 1 1 calc R
C10 C 0.7680(2) -0.13210(16) 0.10258(15) 0.0461(6) Uani 1 1 d .
H10 H 0.8180 -0.1738 0.1150 0.055 Uiso 1 1 calc R
C11 C 0.6719(2) -0.15394(16) 0.10727(15) 0.0474(6) Uani 1 1 d .
H11 H 0.6657 -0.2085 0.1223 0.057 Uiso 1 1 calc R
C12 C 0.5848(2) -0.10531(17) 0.09252(14) 0.0435(6) Uani 1 1 d .
H12 H 0.5275 -0.1314 0.0986 0.052 Uiso 1 1 calc R
C13 C 0.23200(17) 0.08543(14) 0.35448(12) 0.0300(5) Uani 1 1 d .
C14 C 0.2119(2) 0.02423(16) 0.41293(14) 0.0425(6) Uani 1 1 d .
H14 H 0.2520 -0.0286 0.4107 0.051 Uiso 1 1 calc R
C15 C 0.1231(2) 0.05392(19) 0.47491(15) 0.0515(7) Uani 1 1 d .
H15 H 0.0928 0.0248 0.5211 0.062 Uiso 1 1 calc R
C16 C 0.0876(2) 0.13378(19) 0.45610(15) 0.0480(7) Uani 1 1 d .
H16 H 0.0288 0.1688 0.4875 0.058 Uiso 1 1 calc R
C17 C 0.1542(2) 0.15377(16) 0.38211(14) 0.0389(5) Uani 1 1 d .
H17 H 0.1477 0.2046 0.3555 0.047 Uiso 1 1 calc R
C18 C 0.4158(3) 0.0867(3) 0.4477(2) 0.0701(10) Uani 1 1 d .
H18 H 0.4758 0.0507 0.4189 0.084 Uiso 1 1 calc R
C19 C 0.3594(4) 0.0553(3) 0.5126(3) 0.0916(14) Uani 1 1 d .
H19 H 0.3860 0.0004 0.5221 0.110 Uiso 1 1 calc R
C20 C 0.2733(5) 0.0852(4) 0.5671(2) 0.1020(17) Uani 1 1 d .
H20 H 0.2469 0.0482 0.6079 0.122 Uiso 1 1 calc R
C21 C 0.2186(3) 0.1584(4) 0.5734(2) 0.0917(17) Uani 1 1 d .
H21 H 0.1596 0.1668 0.6189 0.110 Uiso 1 1 calc R
C22 C 0.2340(4) 0.2287(3) 0.5215(4) 0.113(2) Uani 1 1 d .
H22 H 0.1856 0.2774 0.5365 0.135 Uiso 1 1 calc R
C23 C 0.3226(5) 0.2299(3) 0.4444(3) 0.0974(17) Uani 1 1 d .
H23 H 0.3246 0.2788 0.4141 0.117 Uiso 1 1 calc R
C24 C 0.4031(3) 0.1612(3) 0.41509(19) 0.0692(11) Uani 1 1 d .
H24 H 0.4537 0.1696 0.3664 0.083 Uiso 1 1 calc R
C25 C 0.36786(17) 0.16508(13) 0.17068(13) 0.0292(4) Uani 1 1 d .
C26 C 0.3759(2) 0.24048(14) 0.19175(15) 0.0392(5) Uani 1 1 d .
H26 H 0.3621 0.2550 0.2422 0.047 Uiso 1 1 calc R
C27 C 0.4079(2) 0.29047(17) 0.12485(18) 0.0517(7) Uani 1 1 d .
H27 H 0.4184 0.3443 0.1227 0.062 Uiso 1 1 calc R
C28 C 0.4212(2) 0.24637(17) 0.06229(16) 0.0471(6) Uani 1 1 d .
H28 H 0.4433 0.2649 0.0104 0.057 Uiso 1 1 calc R
C29 C 0.39622(18) 0.16983(15) 0.09001(13) 0.0361(5) Uani 1 1 d .
H29 H 0.3980 0.1282 0.0597 0.043 Uiso 1 1 calc R
C30 C 0.0974(2) 0.2354(2) 0.21126(17) 0.0532(7) Uani 1 1 d .
H30 H 0.0709 0.2000 0.2536 0.064 Uiso 1 1 calc R
C31 C 0.1070(3) 0.3089(2) 0.2283(2) 0.0671(9) Uani 1 1 d .
H31 H 0.0849 0.3177 0.2812 0.081 Uiso 1 1 calc R
C32 C 0.1437(4) 0.3719(2) 0.1808(3) 0.0934(14) Uani 1 1 d .
H32 H 0.1453 0.4173 0.2052 0.112 Uiso 1 1 calc R
C33 C 0.1788(4) 0.3779(3) 0.1017(5) 0.131(3) Uani 1 1 d .
H33 H 0.2000 0.4274 0.0792 0.157 Uiso 1 1 calc R
C34 C 0.1873(4) 0.3201(6) 0.0498(3) 0.133(3) Uani 1 1 d .
H34 H 0.2139 0.3348 -0.0029 0.160 Uiso 1 1 calc R
C35 C 0.1603(3) 0.2435(4) 0.0690(2) 0.0994(19) Uani 1 1 d .
H35 H 0.1700 0.2128 0.0271 0.119 Uiso 1 1 calc R
C36 C 0.1213(2) 0.2059(2) 0.1403(2) 0.0653(9) Uani 1 1 d .
H36 H 0.1094 0.1527 0.1405 0.078 Uiso 1 1 calc R
C37 C 0.30394(17) -0.03152(13) 0.19899(12) 0.0305(5) Uani 1 1 d .
C38 C 0.2796(2) -0.02821(14) 0.13145(13) 0.0365(5) Uani 1 1 d .
H38 H 0.2663 0.0192 0.1017 0.044 Uiso 1 1 calc R
C39 C 0.2783(2) -0.10797(16) 0.11552(14) 0.0442(6) Uani 1 1 d .
H39 H 0.2635 -0.1228 0.0737 0.053 Uiso 1 1 calc R
C40 C 0.3027(2) -0.16036(14) 0.17202(15) 0.0422(6) Uani 1 1 d .
H40 H 0.3078 -0.2172 0.1753 0.051 Uiso 1 1 calc R
C41 C 0.31873(19) -0.11402(14) 0.22398(14) 0.0371(5) Uani 1 1 d .
H41 H 0.3363 -0.1347 0.2679 0.045 Uiso 1 1 calc R
C42 C 0.0394(2) -0.00657(19) 0.32209(16) 0.0504(7) Uani 1 1 d .
H42 H 0.0395 0.0348 0.3520 0.060 Uiso 1 1 calc R
C43 C 0.0119(2) 0.01951(19) 0.25770(19) 0.0558(7) Uani 1 1 d .
H43 H -0.0042 0.0762 0.2497 0.067 Uiso 1 1 calc R
C44 C 0.0047(3) -0.0261(3) 0.2029(2) 0.0769(11) Uani 1 1 d .
H44 H -0.0147 0.0036 0.1624 0.092 Uiso 1 1 calc R
C45 C 0.0219(3) -0.1081(3) 0.2001(3) 0.0935(16) Uani 1 1 d .
H45 H 0.0119 -0.1273 0.1581 0.112 Uiso 1 1 calc R
C46 C 0.0517(3) -0.1672(3) 0.2491(4) 0.0994(19) Uani 1 1 d .
H46 H 0.0599 -0.2210 0.2359 0.119 Uiso 1 1 calc R
C47 C 0.0716(3) -0.1580(2) 0.3163(3) 0.0907(16) Uani 1 1 d .
H47 H 0.0905 -0.2063 0.3429 0.109 Uiso 1 1 calc R
C48 C 0.0667(2) -0.0850(2) 0.34890(17) 0.0662(9) Uani 1 1 d .
H48 H 0.0842 -0.0905 0.3941 0.079 Uiso 1 1 calc R
C49 C 0.78025(19) 0.40279(13) 0.14676(12) 0.0323(5) Uani 1 1 d .
C50 C 0.7467(2) 0.43439(14) 0.08439(14) 0.0411(6) Uani 1 1 d .
H50 H 0.6760 0.4550 0.0870 0.049 Uiso 1 1 calc R
C51 C 0.8369(2) 0.42986(15) 0.01733(15) 0.0486(7) Uani 1 1 d .
H51 H 0.8370 0.4472 -0.0326 0.058 Uiso 1 1 calc R
C52 C 0.9262(2) 0.39537(16) 0.03740(15) 0.0452(6) Uani 1 1 d .
H52 H 0.9969 0.3853 0.0036 0.054 Uiso 1 1 calc R
C53 C 0.89173(19) 0.37834(14) 0.11702(13) 0.0353(5) Uani 1 1 d .
H53 H 0.9357 0.3545 0.1458 0.042 Uiso 1 1 calc R
C54 C 0.7678(3) 0.20030(18) 0.13730(18) 0.0657(10) Uani 1 1 d .
H54 H 0.7420 0.1867 0.1903 0.079 Uiso 1 1 calc R
C55 C 0.6908(3) 0.23548(19) 0.1027(2) 0.0689(11) Uani 1 1 d .
H55 H 0.6194 0.2425 0.1354 0.083 Uiso 1 1 calc R
C56 C 0.7083(3) 0.2612(2) 0.0254(3) 0.0733(11) Uani 1 1 d .
H56 H 0.6470 0.2826 0.0125 0.088 Uiso 1 1 calc R
C57 C 0.8045(4) 0.2590(2) -0.0342(2) 0.0743(11) Uani 1 1 d .
H57 H 0.8000 0.2802 -0.0822 0.089 Uiso 1 1 calc R
C58 C 0.9044(3) 0.2304(2) -0.0326(2) 0.0761(12) Uani 1 1 d .
H58 H 0.9594 0.2344 -0.0800 0.091 Uiso 1 1 calc R
C59 C 0.9364(3) 0.1973(2) 0.0262(3) 0.0698(11) Uani 1 1 d .
H59 H 1.0105 0.1811 0.0140 0.084 Uiso 1 1 calc R
C60 C 0.8772(3) 0.18375(17) 0.1012(2) 0.0677(10) Uani 1 1 d .
H60 H 0.9164 0.1596 0.1332 0.081 Uiso 1 1 calc R
C61 C 0.71942(19) 0.28898(13) 0.31621(13) 0.0341(5) Uani 1 1 d .
C62 C 0.8111(2) 0.24414(16) 0.32793(15) 0.0502(7) Uani 1 1 d .
H62 H 0.8753 0.2628 0.3178 0.060 Uiso 1 1 calc R
C63 C 0.7908(3) 0.16585(17) 0.35757(17) 0.0662(10) Uani 1 1 d .
H63 H 0.8393 0.1232 0.3703 0.079 Uiso 1 1 calc R
C64 C 0.6872(3) 0.16272(16) 0.36469(17) 0.0601(9) Uani 1 1 d .
H64 H 0.6529 0.1177 0.3833 0.072 Uiso 1 1 calc R
C65 C 0.6431(2) 0.23720(15) 0.33964(14) 0.0461(6) Uani 1 1 d .
H65 H 0.5733 0.2513 0.3384 0.055 Uiso 1 1 calc R
C66 C 0.6129(4) 0.3734(2) 0.49195(17) 0.0738(12) Uani 1 1 d .
H66 H 0.5954 0.4274 0.4746 0.089 Uiso 1 1 calc R
C67 C 0.7132(4) 0.3511(2) 0.49663(18) 0.0691(10) Uani 1 1 d .
H67 H 0.7545 0.3924 0.4833 0.083 Uiso 1 1 calc R
C68 C 0.7619(3) 0.2764(2) 0.5182(2) 0.0672(9) Uani 1 1 d .
H68 H 0.8327 0.2730 0.5157 0.081 Uiso 1 1 calc R
C69 C 0.7198(3) 0.20556(19) 0.54301(18) 0.0608(8) Uani 1 1 d .
H69 H 0.7657 0.1608 0.5558 0.073 Uiso 1 1 calc R
C70 C 0.6201(3) 0.19217(19) 0.55144(16) 0.0593(8) Uani 1 1 d .
H70 H 0.6064 0.1397 0.5699 0.071 Uiso 1 1 calc R
C71 C 0.5368(3) 0.2460(3) 0.53631(17) 0.0687(10) Uani 1 1 d .
H71 H 0.4744 0.2251 0.5454 0.082 Uiso 1 1 calc R
C72 C 0.5342(3) 0.3271(3) 0.50933(18) 0.0766(12) Uani 1 1 d .
H72 H 0.4704 0.3538 0.5021 0.092 Uiso 1 1 calc R
C73 C 0.52725(19) 0.43427(14) 0.28987(15) 0.0372(5) Uani 1 1 d .
C74 C 0.4517(2) 0.47041(16) 0.35643(15) 0.0434(6) Uani 1 1 d .
H74 H 0.4671 0.4963 0.3924 0.052 Uiso 1 1 calc R
C75 C 0.3509(2) 0.46163(17) 0.36045(19) 0.0545(7) Uani 1 1 d .
H75 H 0.2866 0.4804 0.3994 0.065 Uiso 1 1 calc R
C76 C 0.3616(2) 0.42016(18) 0.2966(2) 0.0611(9) Uani 1 1 d .
H76 H 0.3060 0.4061 0.2848 0.073 Uiso 1 1 calc R
C77 C 0.4707(2) 0.40315(16) 0.25311(18) 0.0488(7) Uani 1 1 d .
H77 H 0.5006 0.3755 0.2071 0.059 Uiso 1 1 calc R
C78 C 0.5236(3) 0.60386(19) 0.16208(19) 0.0614(8) Uani 1 1 d .
H78 H 0.5962 0.5964 0.1317 0.074 Uiso 1 1 calc R
C79 C 0.4962(3) 0.64311(17) 0.22994(19) 0.0567(7) Uani 1 1 d .
H79 H 0.5530 0.6589 0.2390 0.068 Uiso 1 1 calc R
C80 C 0.3978(3) 0.66228(17) 0.2860(2) 0.0619(8) Uani 1 1 d .
H80 H 0.3968 0.6889 0.3281 0.074 Uiso 1 1 calc R
C81 C 0.3007(3) 0.6476(2) 0.2886(2) 0.0709(10) Uani 1 1 d .
H81 H 0.2425 0.6648 0.3326 0.085 Uiso 1 1 calc R
C82 C 0.2778(3) 0.6111(2) 0.2352(3) 0.0827(12) Uani 1 1 d .
H82 H 0.2056 0.6082 0.2469 0.099 Uiso 1 1 calc R
C83 C 0.3467(4) 0.5780(3) 0.1662(3) 0.0884(13) Uani 1 1 d .
H83 H 0.3152 0.5552 0.1378 0.106 Uiso 1 1 calc R
C84 C 0.4579(4) 0.5743(2) 0.1335(2) 0.0760(10) Uani 1 1 d .
H84 H 0.4914 0.5487 0.0864 0.091 Uiso 1 1 calc R
C85 C 0.74161(19) 0.48549(13) 0.31988(13) 0.0331(5) Uani 1 1 d .
C86 C 0.6804(2) 0.55733(16) 0.35617(15) 0.0443(6) Uani 1 1 d .
H86 H 0.6132 0.5827 0.3540 0.053 Uiso 1 1 calc R
C87 C 0.7360(3) 0.5846(2) 0.39577(16) 0.0574(8) Uani 1 1 d .
H87 H 0.7130 0.6313 0.4248 0.069 Uiso 1 1 calc R
C88 C 0.8302(3) 0.5310(2) 0.38486(17) 0.0575(8) Uani 1 1 d .
H88 H 0.8828 0.5348 0.4055 0.069 Uiso 1 1 calc R
C89 C 0.8354(2) 0.46949(16) 0.33770(16) 0.0459(6) Uani 1 1 d .
H89 H 0.8918 0.4255 0.3212 0.055 Uiso 1 1 calc R
C90 C 0.8674(2) 0.58311(15) 0.14762(14) 0.0466(7) Uani 1 1 d .
H90 H 0.8560 0.5521 0.1133 0.056 Uiso 1 1 calc R
C91 C 0.7885(3) 0.64952(16) 0.17459(16) 0.0504(7) Uani 1 1 d .
H91 H 0.7308 0.6574 0.1564 0.060 Uiso 1 1 calc R
C92 C 0.7835(3) 0.70645(17) 0.22540(19) 0.0640(9) Uani 1 1 d .
H92 H 0.7223 0.7471 0.2381 0.077 Uiso 1 1 calc R
C93 C 0.8594(3) 0.71019(17) 0.25993(19) 0.0676(10) Uani 1 1 d .
H93 H 0.8433 0.7538 0.2919 0.081 Uiso 1 1 calc R
C94 C 0.9549(3) 0.6572(2) 0.2524(2) 0.0698(10) Uani 1 1 d .
H94 H 0.9949 0.6698 0.2803 0.084 Uiso 1 1 calc R
C95 C 0.9992(3) 0.5889(2) 0.2099(2) 0.0671(9) Uani 1 1 d .
H95 H 1.0651 0.5611 0.2129 0.080 Uiso 1 1 calc R
C96 C 0.9598(2) 0.55582(19) 0.16357(17) 0.0564(8) Uani 1 1 d .
H96 H 1.0021 0.5081 0.1397 0.068 Uiso 1 1 calc R
C100 C 0.0302(13) 0.6027(13) 0.4737(13) 0.157(8) Uani 0.50 1 d P
C101 C 0.0544(5) 0.5327(8) 0.4464(5) 0.146(3) Uani 1 1 d .
C102 C 0.0758(10) 0.4577(19) 0.4158(12) 0.167(9) Uani 0.50 1 d P
C103 C 0.0338(10) 0.3826(6) 0.4506(10) 0.197(5) Uani 1 1 d .
C104 C 0.0177(10) 0.4635(10) 0.4810(8) 0.112(5) Uani 0.50 1 d P
V1 V 0.63711(3) -0.04024(2) 0.16191(2) 0.03097(8) Uani 1 1 d .
V2 V 0.25090(3) 0.12490(3) 0.45933(2) 0.03608(9) Uani 1 1 d .
V3 V 0.25060(3) 0.26246(2) 0.13673(2) 0.03675(9) Uani 1 1 d .
V4 V 0.15001(3) -0.07748(2) 0.22723(2) 0.03410(9) Uani 1 1 d .
V5 V 0.81855(3) 0.30379(2) 0.06469(2) 0.03325(9) Uani 1 1 d .
V6 V 0.68201(3) 0.25650(2) 0.44246(2) 0.03788(10) Uani 1 1 d .
V7 V 0.41737(4) 0.53839(3) 0.25443(3) 0.04498(11) Uani 1 1 d .
V8 V 0.83217(3) 0.58730(2) 0.27043(2) 0.03477(9) Uani 1 1 d .
Sn1 Sn 0.345520(11) 0.060501(8) 0.244472(8) 0.02642(4) Uani 1 1 d .
Sn2 Sn 0.692957(12) 0.406045(9) 0.265107(8) 0.02876(4) Uani 1 1 d .

loop_
_atom_site_aniso_label
_atom_site_aniso_U_11
_atom_site_aniso_U_22
_atom_site_aniso_U_33
_atom_site_aniso_U_23
_atom_site_aniso_U_13
_atom_site_aniso_U_12
C1 0.0314(11) 0.0316(11) 0.0214(10) -0.0050(8) -0.0069(8) -0.0021(9)
C2 0.0345(12) 0.0375(12) 0.0310(11) -0.0108(10) -0.0078(9) -0.0036(10)
C3 0.0372(13) 0.0565(16) 0.0379(13) -0.0177(12) -0.0177(11) -0.0007(11)
C4 0.0489(15) 0.0497(15) 0.0308(12) -0.0076(11) -0.0211(11) 0.0090(12)
C5 0.0442(14) 0.0367(12) 0.0241(11) -0.0007(9) -0.0097(10) -0.0035(10)
C6 0.0419(14) 0.0632(17) 0.0244(11) -0.0111(11) -0.0128(10) 0.0046(12)
C7 0.0503(16) 0.0498(15) 0.0272(12) 0.0040(11) -0.0083(11) -0.0012(12)
C8 0.0476(15) 0.0482(14) 0.0319(12) -0.0026(11) -0.0043(11) -0.0118(12)
C9 0.0312(13) 0.0608(16) 0.0370(13) -0.0097(12) -0.0039(10) -0.0053(12)
C10 0.0400(14) 0.0455(14) 0.0427(14) -0.0109(12) -0.0089(11) 0.0102(11)
C11 0.0541(17) 0.0395(13) 0.0427(14) -0.0156(11) -0.0077(12) -0.0037(12)
C12 0.0415(14) 0.0572(16) 0.0344(13) -0.0175(12) -0.0096(11) -0.0117(12)
C13 0.0303(11) 0.0378(12) 0.0208(10) -0.0071(9) -0.0055(8) -0.0061(9)
C14 0.0526(16) 0.0384(13) 0.0353(13) -0.0015(10) -0.0107(11) -0.0130(11)
C15 0.0533(17) 0.0704(19) 0.0302(13) -0.0035(12) -0.0034(12) -0.0288(15)
C16 0.0306(13) 0.076(2) 0.0345(13) -0.0215(13) -0.0057(10) -0.0028(13)
C17 0.0405(14) 0.0464(13) 0.0310(12) -0.0102(10) -0.0171(10) 0.0029(11)
C18 0.0478(19) 0.085(3) 0.087(3) -0.026(2) -0.0353(18) 0.0017(18)
C19 0.100(3) 0.108(3) 0.095(3) 0.020(3) -0.075(3) -0.016(3)
C20 0.126(4) 0.162(5) 0.045(2) 0.010(3) -0.050(3) -0.054(4)
C21 0.070(3) 0.169(5) 0.045(2) -0.061(3) -0.0015(18) -0.041(3)
C22 0.087(3) 0.094(3) 0.197(6) -0.113(4) -0.094(4) 0.039(3)
C23 0.152(5) 0.064(2) 0.138(4) 0.022(3) -0.111(4) -0.058(3)
C24 0.057(2) 0.112(3) 0.0503(18) -0.0163(19) -0.0111(15) -0.045(2)
C25 0.0283(11) 0.0283(10) 0.0313(11) -0.0003(9) -0.0124(9) -0.0023(8)
C26 0.0497(15) 0.0325(12) 0.0465(14) 0.0001(10) -0.0294(12) -0.0091(10)
C27 0.0568(17) 0.0401(14) 0.071(2) 0.0156(13) -0.0359(15) -0.0212(13)
C28 0.0373(14) 0.0558(16) 0.0462(15) 0.0178(13) -0.0152(12) -0.0129(12)
C29 0.0330(12) 0.0393(12) 0.0322(12) -0.0023(10) -0.0099(10) 0.0003(10)
C30 0.0331(14) 0.0699(19) 0.0490(16) 0.0005(14) -0.0107(12) -0.0005(13)
C31 0.0540(19) 0.079(2) 0.0592(19) -0.0265(18) -0.0210(15) 0.0252(17)
C32 0.086(3) 0.0418(19) 0.148(5) -0.018(2) -0.049(3) 0.0233(19)
C33 0.075(3) 0.089(4) 0.197(7) 0.094(4) -0.048(4) 0.002(3)
C34 0.050(2) 0.255(9) 0.062(3) 0.074(4) -0.024(2) 0.007(4)
C35 0.0393(19) 0.213(6) 0.052(2) -0.054(3) -0.0268(17) 0.013(3)
C36 0.0346(15) 0.089(2) 0.081(2) -0.0301(19) -0.0245(15) -0.0055(15)
C37 0.0307(11) 0.0314(11) 0.0292(11) -0.0067(9) -0.0056(9) -0.0103(9)
C38 0.0463(14) 0.0374(12) 0.0269(11) -0.0026(9) -0.0069(10) -0.0188(11)
C39 0.0556(16) 0.0475(14) 0.0297(12) -0.0119(11) -0.0021(11) -0.0256(12)
C40 0.0436(14) 0.0298(11) 0.0466(14) -0.0089(10) -0.0023(11) -0.0118(10)
C41 0.0364(13) 0.0333(12) 0.0393(13) 0.0001(10) -0.0091(10) -0.0086(10)
C42 0.0371(14) 0.0619(17) 0.0472(15) -0.0261(14) 0.0020(12) -0.0139(13)
C43 0.0430(16) 0.0499(16) 0.066(2) -0.0119(14) -0.0098(14) -0.0008(13)
C44 0.0492(19) 0.114(3) 0.073(2) -0.029(2) -0.0312(17) 0.0054(19)
C45 0.048(2) 0.126(4) 0.121(4) -0.078(3) -0.020(2) -0.022(2)
C46 0.055(2) 0.062(2) 0.161(5) -0.052(3) 0.018(3) -0.037(2)
C47 0.057(2) 0.055(2) 0.114(4) 0.025(2) 0.024(2) -0.0179(17)
C48 0.0456(17) 0.097(3) 0.0361(15) 0.0108(16) 0.0070(13) -0.0148(17)
C49 0.0415(13) 0.0258(10) 0.0272(11) -0.0046(8) -0.0067(9) -0.0077(9)
C50 0.0526(15) 0.0295(11) 0.0367(13) -0.0039(10) -0.0135(11) 0.0009(10)
C51 0.073(2) 0.0365(13) 0.0284(12) 0.0005(10) -0.0081(12) -0.0101(13)
C52 0.0468(15) 0.0432(14) 0.0384(13) -0.0073(11) 0.0013(11) -0.0176(12)
C53 0.0389(13) 0.0328(11) 0.0348(12) -0.0067(9) -0.0077(10) -0.0134(10)
C54 0.113(3) 0.0370(15) 0.0474(17) -0.0047(13) -0.0148(18) -0.0350(18)
C55 0.0435(17) 0.0461(16) 0.102(3) -0.0304(18) 0.0074(18) -0.0181(14)
C56 0.070(2) 0.0520(18) 0.127(4) -0.020(2) -0.066(3) -0.0065(16)
C57 0.123(4) 0.074(2) 0.0484(18) -0.0103(16) -0.042(2) -0.039(2)
C58 0.077(3) 0.083(2) 0.062(2) -0.047(2) 0.0073(19) -0.029(2)
C59 0.0448(18) 0.0541(18) 0.106(3) -0.042(2) -0.0151(19) 0.0021(14)
C60 0.095(3) 0.0297(14) 0.107(3) -0.0077(16) -0.071(3) -0.0035(15)
C61 0.0410(13) 0.0259(10) 0.0271(11) -0.0033(9) -0.0018(9) -0.0041(9)
C62 0.0412(15) 0.0455(15) 0.0422(15) 0.0014(12) 0.0039(12) 0.0052(12)
C63 0.086(3) 0.0357(14) 0.0420(16) 0.0003(12) 0.0026(16) 0.0216(15)
C64 0.089(3) 0.0306(13) 0.0445(16) -0.0049(11) 0.0007(15) -0.0153(14)
C65 0.0642(18) 0.0378(13) 0.0362(13) -0.0028(11) -0.0101(12) -0.0207(12)
C66 0.118(3) 0.0440(17) 0.0340(15) -0.0083(13) -0.0095(19) 0.0159(19)
C67 0.116(3) 0.0493(17) 0.0410(16) -0.0005(13) -0.0145(18) -0.035(2)
C68 0.071(2) 0.079(2) 0.064(2) 0.0002(18) -0.0301(18) -0.0283(19)
C69 0.080(2) 0.0520(17) 0.0563(18) 0.0132(14) -0.0366(17) -0.0095(16)
C70 0.087(2) 0.0551(17) 0.0358(14) 0.0140(13) -0.0153(15) -0.0309(17)
C71 0.0527(19) 0.111(3) 0.0363(15) -0.0109(17) 0.0041(14) -0.031(2)
C72 0.064(2) 0.102(3) 0.0351(16) -0.0166(18) -0.0028(15) 0.032(2)
C73 0.0378(13) 0.0309(11) 0.0438(13) -0.0032(10) -0.0154(11) -0.0044(10)
C74 0.0385(14) 0.0424(13) 0.0447(14) -0.0029(11) -0.0118(11) -0.0009(11)
C75 0.0390(15) 0.0455(15) 0.068(2) 0.0027(14) -0.0088(14) -0.0033(12)
C76 0.0419(16) 0.0463(16) 0.102(3) -0.0064(16) -0.0306(17) -0.0090(13)
C77 0.0486(16) 0.0374(13) 0.0684(19) -0.0131(13) -0.0285(14) -0.0033(12)
C78 0.069(2) 0.0540(17) 0.0543(18) 0.0017(14) -0.0159(16) -0.0078(15)
C79 0.065(2) 0.0400(14) 0.0645(19) 0.0014(13) -0.0225(16) -0.0092(14)
C80 0.075(2) 0.0365(14) 0.067(2) -0.0057(14) -0.0215(17) 0.0015(14)
C81 0.063(2) 0.0509(18) 0.083(3) -0.0020(17) -0.0200(19) 0.0149(16)
C82 0.060(2) 0.077(3) 0.115(4) 0.014(2) -0.052(2) 0.0056(19)
C83 0.112(4) 0.088(3) 0.097(3) 0.009(2) -0.080(3) -0.015(3)
C84 0.104(3) 0.074(2) 0.055(2) -0.0015(17) -0.038(2) -0.007(2)
C85 0.0392(13) 0.0312(11) 0.0308(11) -0.0011(9) -0.0103(10) -0.0136(10)
C86 0.0419(14) 0.0460(14) 0.0433(14) -0.0176(11) -0.0033(11) -0.0154(12)
C87 0.066(2) 0.070(2) 0.0400(15) -0.0202(14) -0.0043(13) -0.0339(17)
C88 0.076(2) 0.071(2) 0.0500(16) 0.0135(15) -0.0389(16) -0.0424(18)
C89 0.0473(15) 0.0394(13) 0.0578(17) 0.0118(12) -0.0258(13) -0.0164(12)
C90 0.0645(18) 0.0376(13) 0.0320(12) -0.0042(10) -0.0032(12) -0.0186(13)
C91 0.0681(19) 0.0398(14) 0.0469(15) 0.0025(12) -0.0247(14) -0.0108(13)
C92 0.094(3) 0.0302(13) 0.0625(19) -0.0053(13) -0.0273(18) 0.0029(14)
C93 0.117(3) 0.0316(14) 0.063(2) -0.0062(13) -0.029(2) -0.0324(17)
C94 0.082(2) 0.064(2) 0.083(2) 0.0131(18) -0.036(2) -0.049(2)
C95 0.0437(17) 0.067(2) 0.085(2) 0.0056(18) -0.0083(16) -0.0268(16)
C96 0.0477(17) 0.0539(17) 0.0517(17) -0.0043(13) 0.0068(13) -0.0156(14)
C100 0.112(11) 0.183(16) 0.217(19) -0.090(16) -0.094(12) -0.004(11)
C101 0.072(4) 0.251(11) 0.136(7) 0.028(7) -0.066(4) -0.042(6)
C102 0.054(7) 0.29(3) 0.160(17) -0.088(17) -0.043(8) 0.008(10)
C103 0.168(9) 0.177(9) 0.302(15) -0.089(10) -0.169(10) 0.047(7)
C104 0.073(8) 0.189(16) 0.102(11) 0.023(10) -0.060(8) -0.042(10)
V1 0.0320(2) 0.03396(19) 0.02541(18) -0.00612(15) -0.00915(15) -0.00093(16)
V2 0.0360(2) 0.0477(2) 0.02538(19) -0.00826(17) -0.01070(16) -0.00512(18)
V3 0.0375(2) 0.0350(2) 0.0384(2) 0.00021(17) -0.01761(18) -0.00048(17)
V4 0.0352(2) 0.0336(2) 0.0338(2) -0.00673(16) -0.00687(16) -0.01269(17)
V5 0.0362(2) 0.03230(19) 0.03111(19) -0.00960(16) -0.00902(16) -0.00548(16)
V6 0.0425(2) 0.0318(2) 0.0306(2) 0.00153(16) -0.00498(17) -0.00234(17)
V7 0.0447(3) 0.0389(2) 0.0540(3) -0.0054(2) -0.0231(2) 0.00004(19)
V8 0.0400(2) 0.02712(18) 0.0380(2) -0.00441(16) -0.01053(17) -0.01072(16)
Sn1 0.02922(8) 0.02698(7) 0.02266(7) -0.00429(5) -0.00703(6) -0.00550(6)
Sn2 0.03325(8) 0.02500(7) 0.02671(8) -0.00411(6) -0.00693(6) -0.00646(6)

loop_
_atom_type_symbol
_atom_type_description
_atom_type_scat_dispersion_real
_atom_type_scat_dispersion_imag
_atom_type_scat_source
C C 0.0033 0.0016 'International Tables Vol C Tables 4.2.6.8 and 6.1.1.4'
H H 0.0000 0.0000 'International Tables Vol C Tables 4.2.6.8 and 6.1.1.4'
V V 0.3005 0.5294 'International Tables Vol C Tables 4.2.6.8 and 6.1.1.4'
Sn Sn -0.6537 1.4246 'International Tables Vol C Tables 4.2.6.8 and 6.1.1.4'

loop_
_geom_angle_atom_site_label_1
_geom_angle_atom_site_label_2
_geom_angle_atom_site_label_3
_geom_angle
_geom_angle_site_symmetry_1
_geom_angle_site_symmetry_3
C2 C1 C5 106.4(2) . .
C2 C1 Sn1 124.74(17) . .
C5 C1 Sn1 128.90(17) . .
C2 C1 V1 70.98(12) . .
C5 C1 V1 71.50(12) . .
Sn1 C1 V1 122.90(10) . .
C3 C2 C1 108.9(2) . .
C3 C2 V1 72.36(13) . .
C1 C2 V1 72.19(12) . .
C3 C2 H2 125.5 . .
C1 C2 H2 125.5 . .
V1 C2 H2 121.6 . .
C4 C3 C2 107.6(2) . .
C4 C3 V1 72.13(14) . .
C2 C3 V1 71.00(13) . .
C4 C3 H3 126.2 . .
C2 C3 H3 126.2 . .
V1 C3 H3 122.4 . .
C5 C4 C3 108.1(2) . .
C5 C4 V1 71.38(13) . .
C3 C4 V1 71.52(14) . .
C5 C4 H4 125.9 . .
C3 C4 H4 125.9 . .
V1 C4 H4 122.8 . .
C4 C5 C1 109.0(2) . .
C4 C5 V1 72.37(14) . .
C1 C5 V1 71.73(12) . .
C4 C5 H5 125.5 . .
C1 C5 H5 125.5 . .
V1 C5 H5 122.0 . .
C7 C6 C12 128.9(3) . .
C7 C6 V1 70.74(15) . .
C12 C6 V1 71.20(15) . .
C7 C6 H6 115.6 . .
C12 C6 H6 115.6 . .
V1 C6 H6 139.1 . .
C8 C7 C6 128.7(3) . .
C8 C7 V1 71.83(15) . .
C6 C7 V1 71.75(15) . .
C8 C7 H7 115.6 . .
C6 C7 H7 115.6 . .
V1 C7 H7 136.3 . .
C7 C8 C9 128.5(3) . .
C7 C8 V1 70.78(15) . .
C9 C8 V1 71.19(15) . .
C7 C8 H8 115.8 . .
C9 C8 H8 115.8 . .
V1 C8 H8 138.5 . .
C8 C9 C10 128.9(3) . .
C8 C9 V1 71.21(15) . .
C10 C9 V1 70.99(14) . .
C8 C9 H9 115.6 . .
C10 C9 H9 115.6 . .
V1 C9 H9 138.6 . .
C9 C10 C11 128.0(3) . .
C9 C10 V1 71.31(14) . .
C11 C10 V1 70.98(14) . .
C9 C10 H10 116.0 . .
C11 C10 H10 116.0 . .
V1 C10 H10 137.5 . .
C12 C11 C10 128.3(3) . .
C12 C11 V1 71.36(14) . .
C10 C11 V1 71.08(15) . .
C12 C11 H11 115.8 . .
C10 C11 H11 115.8 . .
V1 C11 H11 137.6 . .
C6 C12 C11 128.7(2) . .
C6 C12 V1 71.33(14) . .
C11 C12 V1 71.09(15) . .
C6 C12 H12 115.7 . .
C11 C12 H12 115.7 . .
V1 C12 H12 138.1 . .
C17 C13 C14 106.2(2) . .
C17 C13 Sn1 131.77(17) . .
C14 C13 Sn1 121.35(17) . .
C17 C13 V2 70.94(13) . .
C14 C13 V2 70.83(13) . .
Sn1 C13 V2 130.15(10) . .
C15 C14 C13 109.4(2) . .
C15 C14 V2 72.07(15) . .
C13 C14 V2 72.60(13) . .
C15 C14 H14 125.3 . .
C13 C14 H14 125.3 . .
V2 C14 H14 121.7 . .
C16 C15 C14 107.6(2) . .
C16 C15 V2 71.66(16) . .
C14 C15 V2 71.42(15) . .
C16 C15 H15 126.2 . .
C14 C15 H15 126.2 . .
V2 C15 H15 122.4 . .
C15 C16 C17 108.2(2) . .
C15 C16 V2 72.23(16) . .
C17 C16 V2 71.65(14) . .
C15 C16 H16 125.9 . .
C17 C16 H16 125.9 . .
V2 C16 H16 121.9 . .
C13 C17 C16 108.6(2) . .
C13 C17 V2 72.53(13) . .
C16 C17 V2 71.56(15) . .
C13 C17 H17 125.7 . .
C16 C17 H17 125.7 . .
V2 C17 H17 121.9 . .
C19 C18 C24 131.0(4) . .
C19 C18 V2 72.2(2) . .
C24 C18 V2 71.3(2) . .
C19 C18 H18 114.5 . .
C24 C18 H18 114.5 . .
V2 C18 H18 138.9 . .
C18 C19 C20 132.4(5) . .
C18 C19 V2 72.5(2) . .
C20 C19 V2 72.3(3) . .
C18 C19 H19 113.8 . .
C20 C19 H19 113.8 . .
V2 C19 H19 138.5 . .
C21 C20 C19 129.6(5) . .
C21 C20 V2 71.7(3) . .
C19 C20 V2 72.4(2) . .
C21 C20 H20 115.2 . .
C19 C20 H20 115.2 . .
V2 C20 H20 136.5 . .
C20 C21 C22 130.0(4) . .
C20 C21 V2 73.0(2) . .
C22 C21 V2 70.5(2) . .
C20 C21 H21 115.0 . .
C22 C21 H21 115.0 . .
V2 C21 H21 137.8 . .
C21 C22 C23 124.7(3) . .
C21 C22 V2 69.99(19) . .
C23 C22 V2 69.27(19) . .
C21 C22 H22 117.7 . .
C23 C22 H22 117.7 . .
V2 C22 H22 138.5 . .
C24 C23 C22 123.8(4) . .
C24 C23 V2 70.41(19) . .
C22 C23 V2 69.2(2) . .
C24 C23 H23 118.1 . .
C22 C23 H23 118.1 . .
V2 C23 H23 137.2 . .
C18 C24 C23 128.4(4) . .
C18 C24 V2 72.3(2) . .
C23 C24 V2 70.5(2) . .
C18 C24 H24 115.8 . .
C23 C24 H24 115.8 . .
V2 C24 H24 137.0 . .
C26 C25 C29 106.5(2) . .
C26 C25 Sn1 125.36(17) . .
C29 C25 Sn1 127.24(16) . .
C26 C25 V3 71.29(13) . .
C29 C25 V3 70.91(13) . .
Sn1 C25 V3 131.02(10) . .
C27 C26 C25 108.5(2) . .
C27 C26 V3 71.12(15) . .
C25 C26 V3 72.08(13) . .
C27 C26 H26 125.7 . .
C25 C26 H26 125.7 . .
V3 C26 H26 122.7 . .
C28 C27 C26 108.0(2) . .
C28 C27 V3 72.04(15) . .
C26 C27 V3 72.12(15) . .
C28 C27 H27 126.0 . .
C26 C27 H27 126.0 . .
V3 C27 H27 121.6 . .
C27 C28 C29 108.1(2) . .
C27 C28 V3 71.52(17) . .
C29 C28 V3 71.66(14) . .
C27 C28 H28 126.0 . .
C29 C28 H28 126.0 . .
V3 C28 H28 122.5 . .
C28 C29 C25 108.9(2) . .
C28 C29 V3 71.83(15) . .
C25 C29 V3 72.35(13) . .
C28 C29 H29 125.5 . .
C25 C29 H29 125.5 . .
V3 C29 H29 121.9 . .
C31 C30 C36 128.5(3) . .
C31 C30 V3 71.56(19) . .
C36 C30 V3 70.77(18) . .
C31 C30 H30 115.8 . .
C36 C30 H30 115.8 . .
V3 C30 H30 138.0 . .
C30 C31 C32 129.9(4) . .
C30 C31 V3 71.95(17) . .
C32 C31 V3 70.8(2) . .
C30 C31 H31 115.1 . .
C32 C31 H31 115.1 . .
V3 C31 H31 138.9 . .
C31 C32 C33 128.5(5) . .
C31 C32 V3 72.41(19) . .
C33 C32 V3 70.7(3) . .
C31 C32 H32 115.8 . .
C33 C32 H32 115.8 . .
V3 C32 H32 136.8 . .
C32 C33 C34 128.8(5) . .
C32 C33 V3 71.7(2) . .
C34 C33 V3 71.1(3) . .
C32 C33 H33 115.6 . .
C34 C33 H33 115.6 . .
V3 C33 H33 137.5 . .
C35 C34 C33 126.3(4) . .
C35 C34 V3 70.9(2) . .
C33 C34 V3 70.3(2) . .
C35 C34 H34 116.9 . .
C33 C34 H34 116.9 . .
V3 C34 H34 137.2 . .
C36 C35 C34 129.4(4) . .
C36 C35 V3 71.80(18) . .
C34 C35 V3 71.2(3) . .
C36 C35 H35 115.3 . .
C34 C35 H35 115.3 . .
V3 C35 H35 138.0 . .
C30 C36 C35 128.7(4) . .
C30 C36 V3 72.21(18) . .
C35 C36 V3 70.8(2) . .
C30 C36 H36 115.7 . .
C35 C36 H36 115.7 . .
V3 C36 H36 137.2 . .
C38 C37 C41 106.8(2) . .
C38 C37 Sn1 128.44(17) . .
C41 C37 Sn1 123.53(17) . .
C38 C37 V4 71.40(13) . .
C41 C37 V4 71.06(13) . .
Sn1 C37 V4 132.49(10) . .
C37 C38 C39 108.6(2) . .
C37 C38 V4 72.30(13) . .
C39 C38 V4 70.97(13) . .
C37 C38 H38 125.7 . .
C39 C38 H38 125.7 . .
V4 C38 H38 122.7 . .
C40 C39 C38 108.0(2) . .
C40 C39 V4 72.02(14) . .
C38 C39 V4 72.16(13) . .
C40 C39 H39 126.0 . .
C38 C39 H39 126.0 . .
V4 C39 H39 121.6 . .
C39 C40 C41 108.1(2) . .
C39 C40 V4 71.90(15) . .
C41 C40 V4 71.94(14) . .
C39 C40 H40 125.9 . .
C41 C40 H40 125.9 . .
V4 C40 H40 121.9 . .
C40 C41 C37 108.5(2) . .
C40 C41 V4 71.27(15) . .
C37 C41 V4 72.36(14) . .
C40 C41 H41 125.8 . .
C37 C41 H41 125.8 . .
V4 C41 H41 122.3 . .
C43 C42 C48 129.0(3) . .
C43 C42 V4 71.89(16) . .
C48 C42 V4 70.64(17) . .
C43 C42 H42 115.5 . .
C48 C42 H42 115.5 . .
V4 C42 H42 138.2 . .
C42 C43 C44 129.1(3) . .
C42 C43 V4 71.11(17) . .
C44 C43 V4 71.29(19) . .
C42 C43 H43 115.5 . .
C44 C43 H43 115.5 . .
V4 C43 H43 138.5 . .
C45 C44 C43 128.3(4) . .
C45 C44 V4 70.9(2) . .
C43 C44 V4 71.46(19) . .
C45 C44 H44 115.8 . .
C43 C44 H44 115.8 . .
V4 C44 H44 137.7 . .
C44 C45 C46 129.8(4) . .
C44 C45 V4 72.6(2) . .
C46 C45 V4 70.7(2) . .
C44 C45 H45 115.1 . .
C46 C45 H45 115.1 . .
V4 C45 H45 137.9 . .
C45 C46 C47 128.5(3) . .
C45 C46 V4 72.1(2) . .
C47 C46 V4 70.82(19) . .
C45 C46 H46 115.8 . .
C47 C46 H46 115.8 . .
V4 C46 H46 137.0 . .
C46 C47 C48 128.0(4) . .
C46 C47 V4 70.9(2) . .
C48 C47 V4 71.27(17) . .
C46 C47 H47 116.0 . .
C48 C47 H47 116.0 . .
V4 C47 H47 137.7 . .
C42 C48 C47 127.4(4) . .
C42 C48 V4 72.01(16) . .
C47 C48 V4 70.21(19) . .
C42 C48 H48 116.3 . .
C47 C48 H48 116.3 . .
V4 C48 H48 137.0 . .
C50 C49 C53 107.0(2) . .
C50 C49 Sn2 128.97(18) . .
C53 C49 Sn2 123.32(17) . .
C50 C49 V5 71.06(13) . .
C53 C49 V5 71.27(12) . .
Sn2 C49 V5 130.19(10) . .
C49 C50 C51 108.2(2) . .
C49 C50 V5 72.41(13) . .
C51 C50 V5 71.60(14) . .
C49 C50 H50 125.9 . .
C51 C50 H50 125.9 . .
V5 C50 H50 121.8 . .
C52 C51 C50 108.4(2) . .
C52 C51 V5 72.23(15) . .
C50 C51 V5 71.64(14) . .
C52 C51 H51 125.8 . .
C50 C51 H51 125.8 . .
V5 C51 H51 122.0 . .
C51 C52 C53 107.7(2) . .
C51 C52 V5 71.49(15) . .
C53 C52 V5 71.68(13) . .
C51 C52 H52 126.1 . .
C53 C52 H52 126.1 . .
V5 C52 H52 122.4 . .
C52 C53 C49 108.7(2) . .
C52 C53 V5 71.84(14) . .
C49 C53 V5 72.08(13) . .
C52 C53 H53 125.7 . .
C49 C53 H53 125.7 . .
V5 C53 H53 122.1 . .
C60 C54 C55 126.7(3) . .
C60 C54 V5 70.71(18) . .
C55 C54 V5 70.77(18) . .
C60 C54 H54 116.7 . .
C55 C54 H54 116.7 . .
V5 C54 H54 137.3 . .
C56 C55 C54 127.8(3) . .
C56 C55 V5 71.24(18) . .
C54 C55 V5 70.87(17) . .
C56 C55 H55 116.1 . .
C54 C55 H55 116.1 . .
V5 C55 H55 137.5 . .
C57 C56 C55 128.1(3) . .
C57 C56 V5 70.96(18) . .
C55 C56 V5 70.77(18) . .
C57 C56 H56 115.9 . .
C55 C56 H56 115.9 . .
V5 C56 H56 138.5 . .
C58 C57 C56 128.7(4) . .
C58 C57 V5 71.42(18) . .
C56 C57 V5 71.55(19) . .
C58 C57 H57 115.6 . .
C56 C57 H57 115.6 . .
V5 C57 H57 137.2 . .
C59 C58 C57 129.7(3) . .
C59 C58 V5 71.86(19) . .
C57 C58 V5 71.73(19) . .
C59 C58 H58 115.1 . .
C57 C58 H58 115.1 . .
V5 C58 H58 137.4 . .
C58 C59 C60 129.3(3) . .
C58 C59 V5 71.8(2) . .
C60 C59 V5 71.22(18) . .
C58 C59 H59 115.3 . .
C60 C59 H59 115.3 . .
V5 C59 H59 137.9 . .
C59 C60 C54 129.6(3) . .
C59 C60 V5 71.7(2) . .
C54 C60 V5 71.61(18) . .
C59 C60 H60 115.2 . .
C54 C60 H60 115.2 . .
V5 C60 H60 137.7 . .
C62 C61 C65 106.5(2) . .
C62 C61 Sn2 130.22(18) . .
C65 C61 Sn2 123.1(2) . .
C62 C61 V6 71.35(14) . .
C65 C61 V6 70.98(14) . .
Sn2 C61 V6 126.64(10) . .
C61 C62 C63 108.1(3) . .
C61 C62 V6 72.38(14) . .
C63 C62 V6 71.68(15) . .
C61 C62 H62 125.9 . .
C63 C62 H62 125.9 . .
V6 C62 H62 121.7 . .
C64 C63 C62 108.2(3) . .
C64 C63 V6 72.03(16) . .
C62 C63 V6 71.51(15) . .
C64 C63 H63 125.9 . .
C62 C63 H63 125.9 . .
V6 C63 H63 122.2 . .
C65 C64 C63 108.0(3) . .
C65 C64 V6 71.78(15) . .
C63 C64 V6 71.93(18) . .
C65 C64 H64 126.0 . .
C63 C64 H64 126.0 . .
V6 C64 H64 122.0 . .
C64 C65 C61 109.2(3) . .
C64 C65 V6 72.26(18) . .
C61 C65 V6 72.21(15) . .
C64 C65 H65 125.4 . .
C61 C65 H65 125.4 . .
V6 C65 H65 121.8 . .
C67 C66 C72 128.7(3) . .
C67 C66 V6 71.83(19) . .
C72 C66 V6 70.93(19) . .
C67 C66 H66 115.7 . .
C72 C66 H66 115.7 . .
V6 C66 H66 137.5 . .
C66 C67 C68 128.9(3) . .
C66 C67 V6 71.1(2) . .
C68 C67 V6 70.73(19) . .
C66 C67 H67 115.6 . .
C68 C67 H67 115.6 . .
V6 C67 H67 139.2 . .
C67 C68 C69 128.5(3) . .
C67 C68 V6 71.9(2) . .
C69 C68 V6 71.14(19) . .
C67 C68 H68 115.8 . .
C69 C68 H68 115.8 . .
V6 C68 H68 136.8 . .
C70 C69 C68 128.7(3) . .
C70 C69 V6 71.65(18) . .
C68 C69 V6 71.15(19) . .
C70 C69 H69 115.7 . .
C68 C69 H69 115.7 . .
V6 C69 H69 137.5 . .
C69 C70 C71 128.5(3) . .
C69 C70 V6 71.09(17) . .
C71 C70 V6 71.00(17) . .
C69 C70 H70 115.7 . .
C71 C70 H70 115.7 . .
V6 C70 H70 138.4 . .
C70 C71 C72 128.2(3) . .
C70 C71 V6 71.40(17) . .
C72 C71 V6 70.82(18) . .
C70 C71 H71 115.9 . .
C72 C71 H71 115.9 . .
V6 C71 H71 137.8 . .
C66 C72 C71 128.6(4) . .
C66 C72 V6 71.69(19) . .
C71 C72 V6 71.24(19) . .
C66 C72 H72 115.7 . .
C71 C72 H72 115.7 . .
V6 C72 H72 137.1 . .
C77 C73 C74 106.8(2) . .
C77 C73 Sn2 125.34(19) . .
C74 C73 Sn2 126.25(19) . .
C77 C73 V7 71.30(15) . .
C74 C73 V7 71.20(15) . .
Sn2 C73 V7 133.90(12) . .
C75 C74 C73 108.9(3) . .
C75 C74 V7 71.79(17) . .
C73 C74 V7 72.35(15) . .
C75 C74 H74 125.5 . .
C73 C74 H74 125.5 . .
V7 C74 H74 122.0 . .
C74 C75 C76 108.1(3) . .
C74 C75 V7 72.13(16) . .
C76 C75 V7 71.69(19) . .
C74 C75 H75 126.0 . .
C76 C75 H75 126.0 . .
V7 C75 H75 121.9 . .
C75 C76 C77 107.7(3) . .
C75 C76 V7 71.96(17) . .
C77 C76 V7 72.00(16) . .
C75 C76 H76 126.2 . .
C77 C76 H76 126.2 . .
V7 C76 H76 121.6 . .
C73 C77 C76 108.5(3) . .
C73 C77 V7 72.46(14) . .
C76 C77 V7 71.40(16) . .
C73 C77 H77 125.7 . .
C76 C77 H77 125.7 . .
V7 C77 H77 122.1 . .
C84 C78 C79 128.3(3) . .
C84 C78 V7 70.9(2) . .
C79 C78 V7 71.31(18) . .
C84 C78 H78 115.8 . .
C79 C78 H78 115.8 . .
V7 C78 H78 137.9 . .
C80 C79 C78 129.3(3) . .
C80 C79 V7 71.34(18) . .
C78 C79 V7 71.42(18) . .
C80 C79 H79 115.3 . .
C78 C79 H79 115.3 . .
V7 C79 H79 138.2 . .
C81 C80 C79 128.7(3) . .
C81 C80 V7 71.06(19) . .
C79 C80 V7 71.58(17) . .
C81 C80 H80 115.6 . .
C79 C80 H80 115.6 . .
V7 C80 H80 137.7 . .
C80 C81 C82 128.5(4) . .
C80 C81 V7 71.79(18) . .
C82 C81 V7 71.4(2) . .
C80 C81 H81 115.8 . .
C82 C81 H81 115.8 . .
V7 C81 H81 136.6 . .
C81 C82 C83 129.0(4) . .
C81 C82 V7 71.4(2) . .
C83 C82 V7 71.1(2) . .
C81 C82 H82 115.5 . .
C83 C82 H82 115.5 . .
V7 C82 H82 138.2 . .
C82 C83 C84 128.2(4) . .
C82 C83 V7 71.2(2) . .
C84 C83 V7 71.1(2) . .
C82 C83 H83 115.9 . .
C84 C83 H83 115.9 . .
V7 C83 H83 137.6 . .
C78 C84 C83 128.0(4) . .
C78 C84 V7 71.8(2) . .
C83 C84 V7 70.8(2) . .
C78 C84 H84 116.0 . .
C83 C84 H84 116.0 . .
V7 C84 H84 136.9 . .
C89 C85 C86 106.8(2) . .
C89 C85 Sn2 125.29(18) . .
C86 C85 Sn2 127.15(18) . .
C89 C85 V8 70.97(13) . .
C86 C85 V8 71.48(13) . .
Sn2 C85 V8 130.15(11) . .
C87 C86 C85 108.8(3) . .
C87 C86 V8 71.88(15) . .
C85 C86 V8 71.76(13) . .
C87 C86 H86 125.6 . .
C85 C86 H86 125.6 . .
V8 C86 H86 122.4 . .
C88 C87 C86 107.7(3) . .
C88 C87 V8 71.42(17) . .
C86 C87 V8 71.79(15) . .
C88 C87 H87 126.1 . .
C86 C87 H87 126.1 . .
V8 C87 H87 122.4 . .
C87 C88 C89 108.9(2) . .
C87 C88 V8 72.68(18) . .
C89 C88 V8 71.45(15) . .
C87 C88 H88 125.5 . .
C89 C88 H88 125.5 . .
V8 C88 H88 122.0 . .
C85 C89 C88 107.7(3) . .
C85 C89 V8 72.50(14) . .
C88 C89 V8 71.54(16) . .
C85 C89 H89 126.1 . .
C88 C89 H89 126.1 . .
V8 C89 H89 121.6 . .
C96 C90 C91 129.5(3) . .
C96 C90 V8 71.39(17) . .
C91 C90 V8 71.24(16) . .
C96 C90 H90 115.3 . .
C91 C90 H90 115.3 . .
V8 C90 H90 138.7 . .
C90 C91 C92 128.3(3) . .
C90 C91 V8 71.55(17) . .
C92 C91 V8 70.46(18) . .
C90 C91 H91 115.9 . .
C92 C91 H91 115.9 . .
V8 C91 H91 138.3 . .
C91 C92 C93 127.8(3) . .
C91 C92 V8 71.72(16) . .
C93 C92 V8 70.93(18) . .
C91 C92 H92 116.1 . .
C93 C92 H92 116.1 . .
V8 C92 H92 136.7 . .
C94 C93 C92 127.9(3) . .
C94 C93 V8 71.12(16) . .
C92 C93 V8 70.76(16) . .
C94 C93 H93 116.1 . .
C92 C93 H93 116.1 . .
V8 C93 H93 138.0 . .
C95 C94 C93 129.2(3) . .
C95 C94 V8 71.74(17) . .
C93 C94 V8 71.17(18) . .
C95 C94 H94 115.4 . .
C93 C94 H94 115.4 . .
V8 C94 H94 137.9 . .
C94 C95 C96 128.6(3) . .
C94 C95 V8 70.94(19) . .
C96 C95 V8 71.58(17) . .
C94 C95 H95 115.7 . .
C96 C95 H95 115.7 . .
V8 C95 H95 137.8 . .
C90 C96 C95 128.7(3) . .
C90 C96 V8 71.71(16) . .
C95 C96 V8 71.22(18) . .
C90 C96 H96 115.6 . .
C95 C96 H96 115.6 . .
V8 C96 H96 137.3 . .
C101 C100 C103 123(2) . 2_566
C101 C100 C104 59.9(12) . 2_566
C103 C100 C104 63.1(13) 2_566 2_566
C100 C101 C104 66.2(13) . 2_566
C100 C101 C104 128.0(15) . .
C104 C101 C104 61.8(14) 2_566 .
C100 C101 C102 176.9(9) . .
C104 C101 C102 113.3(16) 2_566 .
C104 C101 C102 51.7(10) . .
C104 C102 C101 63.5(13) . .
C104 C102 C103 66.2(18) . .
C101 C102 C103 129.7(18) . .
C100 C103 C102 107.7(12) 2_566 .
C100 C103 C104 60.1(10) 2_566 .
C102 C103 C104 47.6(9) . .
C102 C104 C101 175.0(15) . 2_566
C102 C104 C101 64.8(16) . .
C101 C104 C101 118.2(14) 2_566 .
C102 C104 C104 124(3) . 2_566
C101 C104 C104 59.2(11) 2_566 2_566
C101 C104 C104 59.0(12) . 2_566
C102 C104 C100 123(2) . 2_566
C101 C104 C100 53.9(9) 2_566 2_566
C101 C104 C100 172.1(17) . 2_566
C104 C104 C100 113.1(17) 2_566 2_566
C102 C104 C103 66.2(18) . .
C101 C104 C103 110.4(14) 2_566 .
C101 C104 C103 131.0(15) . .
C104 C104 C103 168.4(18) 2_566 .
C100 C104 C103 56.8(11) 2_566 .
C7 V1 C11 93.14(11) . .
C7 V1 C10 93.18(10) . .
C11 V1 C10 37.95(11) . .
C7 V1 C12 71.02(11) . .
C11 V1 C12 37.54(11) . .
C10 V1 C12 71.18(10) . .
C7 V1 C6 37.52(11) . .
C11 V1 C6 70.86(11) . .
C10 V1 C6 92.76(10) . .
C12 V1 C6 37.47(11) . .
C7 V1 C9 70.87(11) . .
C11 V1 C9 71.25(11) . .
C10 V1 C9 37.70(10) . .
C12 V1 C9 92.57(10) . .
C6 V1 C9 92.23(10) . .
C7 V1 C8 37.39(11) . .
C11 V1 C8 93.04(10) . .
C10 V1 C8 71.24(10) . .
C12 V1 C8 92.51(10) . .
C6 V1 C8 70.51(11) . .
C9 V1 C8 37.59(10) . .
C7 V1 C2 99.12(10) . .
C11 V1 C2 165.03(10) . .
C10 V1 C2 148.25(10) . .
C12 V1 C2 140.55(9) . .
C6 V1 C2 114.65(10) . .
C9 V1 C2 120.96(10) . .
C8 V1 C2 101.92(9) . .
C7 V1 C5 143.06(10) . .
C11 V1 C5 104.18(10) . .
C10 V1 C5 120.47(10) . .
C12 V1 C5 103.84(10) . .
C6 V1 C5 119.17(10) . .
C9 V1 C5 145.55(10) . .
C8 V1 C5 162.20(10) . .
C2 V1 C5 60.86(9) . .
C7 V1 C1 108.41(9) . .
C11 V1 C1 130.38(9) . .
C10 V1 C1 157.21(9) . .
C12 V1 C1 108.41(9) . .
C6 V1 C1 99.91(9) . .
C9 V1 C1 157.75(9) . .
C8 V1 C1 130.90(9) . .
C2 V1 C1 36.83(8) . .
C5 V1 C1 36.77(8) . .
C7 V1 C3 122.44(11) . .
C11 V1 C3 138.79(11) . .
C10 V1 C3 113.09(10) . .
C12 V1 C3 164.34(10) . .
C6 V1 C3 150.30(10) . .
C9 V1 C3 99.43(10) . .
C8 V1 C3 103.13(10) . .
C2 V1 C3 36.64(9) . .
C5 V1 C3 60.72(9) . .
C1 V1 C3 61.46(9) . .
C7 V1 C4 158.34(10) . .
C11 V1 C4 108.03(10) . .
C10 V1 C4 100.65(10) . .
C12 V1 C4 129.25(11) . .
C6 V1 C4 155.32(10) . .
C9 V1 C4 111.04(10) . .
C8 V1 C4 133.47(11) . .
C2 V1 C4 60.78(9) . .
C5 V1 C4 36.25(9) . .
C1 V1 C4 61.21(9) . .
C3 V1 C4 36.34(10) . .
C21 V2 C22 39.5(2) . .
C21 V2 C24 94.46(14) . .
C22 V2 C24 74.94(19) . .
C21 V2 C23 75.7(2) . .
C22 V2 C23 41.6(2) . .
C24 V2 C23 39.08(18) . .
C21 V2 C20 35.3(2) . .
C22 V2 C20 70.9(2) . .
C24 V2 C20 91.08(17) . .
C23 V2 C20 94.61(18) . .
C21 V2 C19 66.8(2) . .
C22 V2 C19 91.07(19) . .
C24 V2 C19 68.16(18) . .
C23 V2 C19 91.97(17) . .
C20 V2 C19 35.3(2) . .
C21 V2 C18 89.34(17) . .
C22 V2 C18 93.08(14) . .
C24 V2 C18 36.31(15) . .
C23 V2 C18 71.02(18) . .
C20 V2 C18 67.4(2) . .
C19 V2 C18 35.29(17) . .
C21 V2 C14 132.55(17) . .
C22 V2 C14 161.45(16) . .
C24 V2 C14 123.22(12) . .
C23 V2 C14 151.71(16) . .
C20 V2 C14 109.53(17) . .
C19 V2 C14 99.22(15) . .
C18 V2 C14 104.24(12) . .
C21 V2 C16 101.69(13) . .
C22 V2 C16 102.16(13) . .
C24 V2 C16 150.09(14) . .
C23 V2 C16 121.73(16) . .
C20 V2 C16 116.51(17) . .
C19 V2 C16 141.55(16) . .
C18 V2 C16 164.71(12) . .
C14 V2 C16 60.49(10) . .
C21 V2 C17 131.36(17) . .
C22 V2 C17 110.37(15) . .
C24 V2 C17 115.34(13) . .
C23 V2 C17 103.26(13) . .
C20 V2 C17 153.24(16) . .
C19 V2 C17 158.53(16) . .
C18 V2 C17 137.33(13) . .
C14 V2 C17 60.53(10) . .
C16 V2 C17 36.79(9) . .
C21 V2 C15 102.28(14) . .
C22 V2 C15 125.40(18) . .
C24 V2 C15 159.66(13) . .
C23 V2 C15 157.57(17) . .
C20 V2 C15 95.91(16) . .
C19 V2 C15 107.94(16) . .
C18 V2 C15 131.40(14) . .
C14 V2 C15 36.51(10) . .
C16 V2 C15 36.11(11) . .
C17 V2 C15 60.84(11) . .
C21 V2 C13 162.25(12) . .
C22 V2 C13 143.44(19) . .
C24 V2 C13 103.03(10) . .
C23 V2 C13 116.49(14) . .
C20 V2 C13 145.11(18) . .
C19 V2 C13 122.67(16) . .
C18 V2 C13 106.52(12) . .
C14 V2 C13 36.57(9) . .
C16 V2 C13 61.28(8) . .
C17 V2 C13 36.53(8) . .
C15 V2 C13 61.32(9) . .
C33 V3 C35 71.6(3) . .
C33 V3 C34 38.6(3) . .
C35 V3 C34 37.9(2) . .
C33 V3 C32 37.6(2) . .
C35 V3 C32 92.61(19) . .
C34 V3 C32 71.9(3) . .
C33 V3 C36 92.7(2) . .
C35 V3 C36 37.44(18) . .
C34 V3 C36 71.2(2) . .
C32 V3 C36 91.66(16) . .
C33 V3 C31 70.0(2) . .
C35 V3 C31 91.29(13) . .
C34 V3 C31 92.42(18) . .
C32 V3 C31 36.75(17) . .
C36 V3 C31 69.42(14) . .
C33 V3 C30 91.75(17) . .
C35 V3 C30 70.22(15) . .
C34 V3 C30 92.56(16) . .
C32 V3 C30 69.52(16) . .
C36 V3 C30 37.02(12) . .
C31 V3 C30 36.50(13) . .
C33 V3 C27 99.46(17) . .
C35 V3 C27 141.18(15) . .
C34 V3 C27 114.4(2) . .
C32 V3 C27 102.56(15) . .
C36 V3 C27 165.70(12) . .
C31 V3 C27 121.90(13) . .
C30 V3 C27 148.59(12) . .
C33 V3 C29 138.2(2) . .
C35 V3 C29 100.08(14) . .
C34 V3 C29 112.5(2) . .
C32 V3 C29 163.46(14) . .
C36 V3 C29 104.86(11) . .
C31 V3 C29 151.65(12) . .
C30 V3 C29 124.80(11) . .
C27 V3 C29 60.94(10) . .
C33 V3 C28 105.45(17) . .
C35 V3 C28 107.89(13) . .
C34 V3 C28 96.37(14) . .
C32 V3 C28 128.94(16) . .
C36 V3 C28 132.44(12) . .
C31 V3 C28 158.11(13) . .
C30 V3 C28 161.31(11) . .
C27 V3 C28 36.45(11) . .
C29 V3 C28 36.51(9) . .
C33 V3 C26 125.9(2) . .
C35 V3 C26 160.06(16) . .
C34 V3 C26 151.1(2) . .
C32 V3 C26 107.26(15) . .
C36 V3 C26 136.93(12) . .
C31 V3 C26 103.47(12) . .
C30 V3 C26 114.60(11) . .
C27 V3 C26 36.76(10) . .
C29 V3 C26 60.81(9) . .
C28 V3 C26 60.91(10) . .
C33 V3 C25 160.78(18) . .
C35 V3 C25 124.30(18) . .
C34 V3 C25 148.8(2) . .
C32 V3 C25 138.76(16) . .
C36 V3 C25 106.53(12) . .
C31 V3 C25 116.44(11) . .
C30 V3 C25 103.60(10) . .
C27 V3 C25 61.49(9) . .
C29 V3 C25 36.74(8) . .
C28 V3 C25 61.35(9) . .
C26 V3 C25 36.63(8) . .
C47 V4 C46 38.3(2) . .
C47 V4 C48 38.52(17) . .
C46 V4 C48 72.38(19) . .
C47 V4 C45 71.1(2) . .
C46 V4 C45 37.2(2) . .
C48 V4 C45 93.08(17) . .
C47 V4 C42 71.27(15) . .
C46 V4 C42 92.82(13) . .
C48 V4 C42 37.36(13) . .
C45 V4 C42 91.67(13) . .
C47 V4 C44 92.31(18) . .
C46 V4 C44 69.8(2) . .
C48 V4 C44 92.49(14) . .
C45 V4 C44 36.54(18) . .
C42 V4 C44 70.28(13) . .
C47 V4 C43 92.24(13) . .
C46 V4 C43 91.67(15) . .
C48 V4 C43 70.32(13) . .
C45 V4 C43 69.61(15) . .
C42 V4 C43 37.00(12) . .
C44 V4 C43 37.25(13) . .
C47 V4 C39 128.55(14) . .
C46 V4 C39 105.19(14) . .
C48 V4 C39 157.84(13) . .
C45 V4 C39 97.45(13) . .
C42 V4 C39 160.01(10) . .
C44 V4 C39 107.53(13) . .
C43 V4 C39 131.71(12) . .
C47 V4 C40 99.88(12) . .
C46 V4 C40 95.64(13) . .
C48 V4 C40 121.77(12) . .
C45 V4 C40 110.94(13) . .
C42 V4 C40 152.03(11) . .
C44 V4 C40 137.55(12) . .
C43 V4 C40 167.37(11) . .
C39 V4 C40 36.08(10) . .
C47 V4 C41 101.83(14) . .
C46 V4 C41 120.03(17) . .
C48 V4 C41 100.65(12) . .
C45 V4 C41 146.83(14) . .
C42 V4 C41 117.36(10) . .
C44 V4 C41 165.46(13) . .
C43 V4 C41 143.51(10) . .
C39 V4 C41 60.78(10) . .
C40 V4 C41 36.79(9) . .
C47 V4 C38 160.14(13) . .
C46 V4 C38 140.26(16) . .
C48 V4 C38 146.58(12) . .
C45 V4 C38 117.96(16) . .
C42 V4 C38 123.43(10) . .
C44 V4 C38 105.02(13) . .
C43 V4 C38 107.40(11) . .
C39 V4 C38 36.86(8) . .
C40 V4 C38 60.73(9) . .
C41 V4 C38 60.47(9) . .
C47 V4 C37 132.79(16) . .
C46 V4 C37 155.83(15) . .
C48 V4 C37 111.97(12) . .
C45 V4 C37 154.27(16) . .
C42 V4 C37 104.52(9) . .
C44 V4 C37 131.73(14) . .
C43 V4 C37 112.33(10) . .
C39 V4 C37 61.33(8) . .
C40 V4 C37 61.36(8) . .
C41 V4 C37 36.58(8) . .
C38 V4 C37 36.31(8) . .
C60 V5 C58 69.49(17) . .
C60 V5 C59 37.06(15) . .
C58 V5 C59 36.39(16) . .
C60 V5 C57 91.44(14) . .
C58 V5 C57 36.85(16) . .
C59 V5 C57 69.29(17) . .
C60 V5 C55 71.35(15) . .
C58 V5 C55 92.31(13) . .
C59 V5 C55 92.40(12) . .
C57 V5 C55 71.27(16) . .
C60 V5 C54 37.68(15) . .
C58 V5 C54 92.18(14) . .
C59 V5 C54 70.72(15) . .
C57 V5 C54 93.09(13) . .
C55 V5 C54 38.37(15) . .
C60 V5 C56 92.38(13) . .
C58 V5 C56 70.12(16) . .
C59 V5 C56 91.40(13) . .
C57 V5 C56 37.49(16) . .
C55 V5 C56 37.99(16) . .
C54 V5 C56 71.86(15) . .
C60 V5 C51 153.06(13) . .
C58 V5 C51 103.65(13) . .
C59 V5 C51 124.57(13) . .
C57 V5 C51 97.55(12) . .
C55 V5 C51 135.59(14) . .
C54 V5 C51 163.82(11) . .
C56 V5 C51 110.13(13) . .
C60 V5 C50 152.92(12) . .
C58 V5 C50 136.75(14) . .
C59 V5 C50 159.76(12) . .
C57 V5 C50 114.26(13) . .
C55 V5 C50 107.69(11) . .
C54 V5 C50 127.23(12) . .
C56 V5 C50 102.82(12) . .
C51 V5 C50 36.76(9) . .
C60 V5 C53 100.85(11) . .
C58 V5 C53 124.75(12) . .
C59 V5 C53 105.72(12) . .
C57 V5 C53 150.87(12) . .
C55 V5 C53 137.69(13) . .
C54 V5 C53 112.77(11) . .
C56 V5 C53 162.86(12) . .
C51 V5 C53 60.65(10) . .
C50 V5 C53 60.84(10) . .
C60 V5 C52 117.25(13) . .
C58 V5 C52 97.99(11) . .
C59 V5 C52 99.01(12) . .
C57 V5 C52 114.58(12) . .
C55 V5 C52 168.43(11) . .
C54 V5 C52 145.43(13) . .
C56 V5 C52 142.56(14) . .
C51 V5 C52 36.28(11) . .
C50 V5 C52 61.02(10) . .
C53 V5 C52 36.48(9) . .
C60 V5 C49 116.91(12) . .
C58 V5 C49 159.12(11) . .
C59 V5 C49 138.85(13) . .
C57 V5 C49 150.49(13) . .
C55 V5 C49 108.56(10) . .
C54 V5 C49 104.35(10) . .
C56 V5 C49 126.89(12) . .
C51 V5 C49 61.11(9) . .
C50 V5 C49 36.53(9) . .
C53 V5 C49 36.65(9) . .
C52 V5 C49 61.19(9) . .
C72 V6 C69 92.70(14) . .
C72 V6 C68 92.44(15) . .
C69 V6 C68 37.71(12) . .
C72 V6 C71 37.94(15) . .
C69 V6 C71 70.74(14) . .
C68 V6 C71 92.57(13) . .
C72 V6 C66 37.38(16) . .
C69 V6 C66 92.39(13) . .
C68 V6 C66 70.48(16) . .
C71 V6 C66 70.98(16) . .
C72 V6 C70 71.21(14) . .
C69 V6 C70 37.26(13) . .
C68 V6 C70 70.73(13) . .
C71 V6 C70 37.60(14) . .
C66 V6 C70 92.47(13) . .
C72 V6 C67 70.24(17) . .
C69 V6 C67 70.66(13) . .
C68 V6 C67 37.33(14) . .
C71 V6 C67 92.11(14) . .
C66 V6 C67 37.05(16) . .
C70 V6 C67 91.98(12) . .
C72 V6 C65 100.55(13) . .
C69 V6 C65 148.51(11) . .
C68 V6 C65 164.19(12) . .
C71 V6 C65 103.21(12) . .
C66 V6 C65 115.36(13) . .
C70 V6 C65 121.97(11) . .
C67 V6 C65 140.76(11) . .
C72 V6 C62 145.78(13) . .
C69 V6 C62 118.50(13) . .
C68 V6 C62 103.73(13) . .
C71 V6 C62 162.07(13) . .
C66 V6 C62 121.34(13) . .
C70 V6 C62 142.55(12) . .
C67 V6 C62 105.37(13) . .
C65 V6 C62 60.51(11) . .
C72 V6 C63 157.57(17) . .
C69 V6 C63 99.43(13) . .
C68 V6 C63 108.70(15) . .
C71 V6 C63 130.36(14) . .
C66 V6 C63 158.12(14) . .
C70 V6 C63 108.09(12) . .
C67 V6 C63 131.65(16) . .
C65 V6 C63 60.04(13) . .
C62 V6 C63 36.81(11) . .
C72 V6 C64 121.58(16) . .
C69 V6 C64 113.42(12) . .
C68 V6 C64 139.82(15) . .
C71 V6 C64 101.76(13) . .
C66 V6 C64 149.70(16) . .
C70 V6 C64 98.73(11) . .
C67 V6 C64 166.13(13) . .
C65 V6 C64 35.95(11) . .
C62 V6 C64 60.84(11) . .
C63 V6 C64 36.04(13) . .
C72 V6 C61 111.33(11) . .
C69 V6 C61 154.72(12) . .
C68 V6 C61 129.32(11) . .
C71 V6 C61 133.62(12) . .
C66 V6 C61 101.90(10) . .
C70 V6 C61 158.34(11) . .
C67 V6 C61 109.26(10) . .
C65 V6 C61 36.81(9) . .
C62 V6 C61 36.27(10) . .
C63 V6 C61 60.91(10) . .
C64 V6 C61 61.04(9) . .
C83 V7 C81 70.81(17) . .
C83 V7 C82 37.63(17) . .
C81 V7 C82 37.25(16) . .
C83 V7 C84 38.10(16) . .
C81 V7 C84 92.90(15) . .
C82 V7 C84 71.37(17) . .
C83 V7 C80 92.03(15) . .
C81 V7 C80 37.15(14) . .
C82 V7 C80 70.05(16) . .
C84 V7 C80 92.22(14) . .
C83 V7 C79 91.90(15) . .
C81 V7 C79 70.09(14) . .
C82 V7 C79 91.42(14) . .
C84 V7 C79 70.30(14) . .
C80 V7 C79 37.08(12) . .
C83 V7 C78 70.85(16) . .
C81 V7 C78 92.21(14) . .
C82 V7 C78 92.21(15) . .
C84 V7 C78 37.23(14) . .
C80 V7 C78 70.38(13) . .
C79 V7 C78 37.27(12) . .
C83 V7 C76 101.69(15) . .
C81 V7 C76 116.79(13) . .
C82 V7 C76 100.95(14) . .
C84 V7 C76 119.47(14) . .
C80 V7 C76 143.14(13) . .
C79 V7 C76 166.16(12) . .
C78 V7 C76 146.46(13) . .
C83 V7 C75 125.99(16) . .
C81 V7 C75 96.94(13) . .
C82 V7 C75 103.88(14) . .
C84 V7 C75 155.34(14) . .
C80 V7 C75 109.18(12) . .
C79 V7 C75 134.36(12) . .
C78 V7 C75 162.80(13) . .
C76 V7 C75 36.36(12) . .
C83 V7 C77 109.35(14) . .
C81 V7 C77 153.39(13) . .
C82 V7 C77 129.28(14) . .
C84 V7 C77 102.82(13) . .
C80 V7 C77 158.44(12) . .
C79 V7 C77 135.42(11) . .
C78 V7 C77 113.31(12) . .
C76 V7 C77 36.60(11) . .
C75 V7 C77 60.63(11) . .
C83 V7 C74 161.30(14) . .
C81 V7 C74 110.90(13) . .
C82 V7 C74 134.89(15) . .
C84 V7 C74 153.57(13) . .
C80 V7 C74 99.84(12) . .
C79 V7 C74 106.29(11) . .
C78 V7 C74 126.78(12) . .
C76 V7 C74 60.41(11) . .
C75 V7 C74 36.07(10) . .
C77 V7 C74 60.31(10) . .
C83 V7 C73 142.07(15) . .
C81 V7 C73 146.49(13) . .
C82 V7 C73 161.76(13) . .
C84 V7 C73 117.89(13) . .
C80 V7 C73 122.58(12) . .
C79 V7 C73 106.40(11) . .
C78 V7 C73 104.30(11) . .
C76 V7 C73 60.92(10) . .
C75 V7 C73 60.79(10) . .
C77 V7 C73 36.24(9) . .
C74 V7 C73 36.45(9) . .
C92 V8 C94 71.64(15) . .
C92 V8 C93 38.31(14) . .
C94 V8 C93 37.71(14) . .
C92 V8 C95 93.09(14) . .
C94 V8 C95 37.32(14) . .
C93 V8 C95 70.93(14) . .
C92 V8 C96 92.72(13) . .
C94 V8 C96 70.35(14) . .
C93 V8 C96 92.53(13) . .
C95 V8 C96 37.20(13) . .
C92 V8 C91 37.82(11) . .
C94 V8 C91 92.65(13) . .
C93 V8 C91 71.53(12) . .
C95 V8 C91 92.10(13) . .
C96 V8 C91 70.24(12) . .
C92 V8 C90 70.86(11) . .
C94 V8 C90 91.67(13) . .
C93 V8 C90 92.48(11) . .
C95 V8 C90 69.90(13) . .
C96 V8 C90 36.90(12) . .
C91 V8 C90 37.22(11) . .
C92 V8 C89 164.07(13) . .
C94 V8 C89 119.82(12) . .
C93 V8 C89 145.98(12) . .
C95 V8 C89 102.56(12) . .
C96 V8 C89 101.51(12) . .
C91 V8 C89 142.41(10) . .
C90 V8 C89 117.22(10) . .
C92 V8 C88 136.27(13) . .
C94 V8 C88 97.44(12) . .
C93 V8 C88 110.27(12) . .
C95 V8 C88 102.96(14) . .
C96 V8 C88 124.17(14) . .
C91 V8 C88 164.63(13) . .
C90 V8 C88 152.87(12) . .
C89 V8 C88 37.02(11) . .
C92 V8 C86 103.28(13) . .
C94 V8 C86 143.11(13) . .
C93 V8 C86 118.55(12) . .
C95 V8 C86 162.20(13) . .
C96 V8 C86 146.02(10) . .
C91 V8 C86 105.09(12) . .
C90 V8 C86 121.93(10) . .
C89 V8 C86 60.83(11) . .
C88 V8 C86 60.22(11) . .
C92 V8 C87 105.95(13) . .
C94 V8 C87 108.33(13) . .
C93 V8 C87 97.67(12) . .
C95 V8 C87 132.05(14) . .
C96 V8 C87 160.00(14) . .
C91 V8 C87 129.39(13) . .
C90 V8 C87 157.90(11) . .
C89 V8 C87 61.09(12) . .
C88 V8 C87 35.90(13) . .
C86 V8 C87 36.32(10) . .
C92 V8 C85 130.65(12) . .
C94 V8 C85 156.12(12) . .
C93 V8 C85 155.29(12) . .
C95 V8 C85 132.22(11) . .
C96 V8 C85 111.56(10) . .
C91 V8 C85 110.60(10) . .
C90 V8 C85 103.43(9) . .
C89 V8 C85 36.53(9) . .
C88 V8 C85 61.10(9) . .
C86 V8 C85 36.76(9) . .
C87 V8 C85 61.26(9) . .
C25 Sn1 C37 113.68(9) . .
C25 Sn1 C1 105.66(8) . .
C37 Sn1 C1 107.26(9) . .
C25 Sn1 C13 113.26(9) . .
C37 Sn1 C13 108.54(8) . .
C1 Sn1 C13 108.11(8) . .
C73 Sn2 C49 113.54(10) . .
C73 Sn2 C85 110.24(9) . .
C49 Sn2 C85 111.79(8) . .
C73 Sn2 C61 104.55(9) . .
C49 Sn2 C61 108.80(8) . .
C85 Sn2 C61 107.49(9) . .

loop_
_geom_bond_atom_site_label_1
_geom_bond_atom_site_label_2
_geom_bond_distance
_geom_bond_site_symmetry_2
C1 C2 1.421(3) .
C1 C5 1.423(3) .
C1 Sn1 2.129(2) .
C1 V1 2.257(2) .
C2 C3 1.415(4) .
C2 V1 2.242(2) .
C2 H2 0.9500 .
C3 C4 1.412(4) .
C3 V1 2.259(2) .
C3 H3 0.9500 .
C4 C5 1.407(4) .
C4 V1 2.267(2) .
C4 H4 0.9500 .
C5 V1 2.254(2) .
C5 H5 0.9500 .
C6 C7 1.401(4) .
C6 C12 1.403(4) .
C6 V1 2.185(3) .
C6 H6 0.9500 .
C7 C8 1.397(4) .
C7 V1 2.172(3) .
C7 H7 0.9500 .
C8 C9 1.408(4) .
C8 V1 2.186(3) .
C8 H8 0.9500 .
C9 C10 1.411(4) .
C9 V1 2.185(3) .
C9 H9 0.9500 .
C10 C11 1.418(4) .
C10 V1 2.181(2) .
C10 H10 0.9500 .
C11 C12 1.404(4) .
C11 V1 2.180(3) .
C11 H11 0.9500 .
C12 V1 2.183(2) .
C12 H12 0.9500 .
C13 C17 1.415(3) .
C13 C14 1.416(3) .
C13 Sn1 2.132(2) .
C13 V2 2.267(2) .
C14 C15 1.408(4) .
C14 V2 2.244(3) .
C14 H14 0.9500 .
C15 C16 1.394(4) .
C15 V2 2.252(3) .
C15 H15 0.9500 .
C16 C17 1.417(4) .
C16 V2 2.245(3) .
C16 H16 0.9500 .
C17 V2 2.246(2) .
C17 H17 0.9500 .
C18 C19 1.314(6) .
C18 C24 1.348(6) .
C18 V2 2.169(3) .
C18 H18 0.9500 .
C19 C20 1.314(7) .
C19 V2 2.165(4) .
C19 H19 0.9500 .
C20 C21 1.309(8) .
C20 V2 2.164(4) .
C20 H20 0.9500 .
C21 C22 1.454(8) .
C21 V2 2.149(3) .
C21 H21 0.9500 .
C22 C23 1.531(8) .
C22 V2 2.156(3) .
C22 H22 0.9500 .
C23 C24 1.443(7) .
C23 V2 2.157(3) .
C23 H23 0.9500 .
C24 V2 2.156(3) .
C24 H24 0.9500 .
C25 C26 1.421(3) .
C25 C29 1.422(3) .
C25 Sn1 2.128(2) .
C25 V3 2.266(2) .
C26 C27 1.418(4) .
C26 V3 2.255(2) .
C26 H26 0.9500 .
C27 C28 1.405(4) .
C27 V3 2.242(3) .
C27 H27 0.9500 .
C28 C29 1.408(4) .
C28 V3 2.249(3) .
C28 H28 0.9500 .
C29 V3 2.247(2) .
C29 H29 0.9500 .
C30 C31 1.369(5) .
C30 C36 1.384(4) .
C30 V3 2.188(3) .
C30 H30 0.9500 .
C31 C32 1.370(6) .
C31 V3 2.183(3) .
C31 H31 0.9500 .
C32 C33 1.391(9) .
C32 V3 2.164(4) .
C32 H32 0.9500 .
C33 C34 1.423(9) .
C33 V3 2.150(4) .
C33 H33 0.9500 .
C34 C35 1.400(9) .
C34 V3 2.160(4) .
C34 H34 0.9500 .
C35 C36 1.389(7) .
C35 V3 2.157(3) .
C35 H35 0.9500 .
C36 V3 2.170(3) .
C36 H36 0.9500 .
C37 C38 1.415(3) .
C37 C41 1.423(3) .
C37 Sn1 2.129(2) .
C37 V4 2.276(2) .
C38 C39 1.427(3) .
C38 V4 2.264(2) .
C38 H38 0.9500 .
C39 C40 1.393(4) .
C39 V4 2.249(2) .
C39 H39 0.9500 .
C40 C41 1.423(3) .
C40 V4 2.250(3) .
C40 H40 0.9500 .
C41 V4 2.259(3) .
C41 H41 0.9500 .
C42 C43 1.390(5) .
C42 C48 1.394(5) .
C42 V4 2.186(3) .
C42 H42 0.9500 .
C43 C44 1.402(5) .
C43 V4 2.196(3) .
C43 H43 0.9500 .
C44 C45 1.369(6) .
C44 V4 2.193(3) .
C44 H44 0.9500 .
C45 C46 1.380(7) .
C45 V4 2.172(3) .
C45 H45 0.9500 .
C46 C47 1.414(7) .
C46 V4 2.154(3) .
C46 H46 0.9500 .
C47 C48 1.426(6) .
C47 V4 2.154(3) .
C47 H47 0.9500 .
C48 V4 2.168(3) .
C48 H48 0.9500 .
C49 C50 1.417(4) .
C49 C53 1.424(3) .
C49 Sn2 2.123(2) .
C49 V5 2.270(2) .
C50 C51 1.420(4) .
C50 V5 2.252(2) .
C50 H50 0.9500 .
C51 C52 1.405(4) .
C51 V5 2.252(3) .
C51 H51 0.9500 .
C52 C53 1.415(3) .
C52 V5 2.261(2) .
C52 H52 0.9500 .
C53 V5 2.259(2) .
C53 H53 0.9500 .
C54 C60 1.400(5) .
C54 C55 1.428(6) .
C54 V5 2.173(3) .
C54 H54 0.9500 .
C55 C56 1.416(6) .
C55 V5 2.172(3) .
C55 H55 0.9500 .
C56 C57 1.397(6) .
C56 V5 2.178(3) .
C56 H56 0.9500 .
C57 C58 1.371(6) .
C57 V5 2.170(3) .
C57 H57 0.9500 .
C58 C59 1.353(6) .
C58 V5 2.166(3) .
C58 H58 0.9500 .
C59 C60 1.376(6) .
C59 V5 2.168(3) .
C59 H59 0.9500 .
C60 V5 2.161(3) .
C60 H60 0.9500 .
C61 C62 1.408(4) .
C61 C65 1.427(3) .
C61 Sn2 2.125(2) .
C61 V6 2.269(2) .
C62 C63 1.425(4) .
C62 V6 2.255(3) .
C62 H62 0.9500 .
C63 C64 1.397(5) .
C63 V6 2.258(3) .
C63 H63 0.9500 .
C64 C65 1.392(4) .
C64 V6 2.259(3) .
C64 H64 0.9500 .
C65 V6 2.253(3) .
C65 H65 0.9500 .
C66 C67 1.387(6) .
C66 C72 1.393(6) .
C66 V6 2.178(3) .
C66 H66 0.9500 .
C67 C68 1.395(5) .
C67 V6 2.187(3) .
C67 H67 0.9500 .
C68 C69 1.404(5) .
C68 V6 2.172(3) .
C68 H68 0.9500 .
C69 C70 1.390(5) .
C69 V6 2.172(3) .
C69 H69 0.9500 .
C70 C71 1.403(5) .
C70 V6 2.179(3) .
C70 H70 0.9500 .
C71 C72 1.411(6) .
C71 V6 2.174(3) .
C71 H71 0.9500 .
C72 V6 2.168(3) .
C72 H72 0.9500 .
C73 C77 1.414(4) .
C73 C74 1.422(4) .
C73 Sn2 2.123(2) .
C73 V7 2.280(3) .
C74 C75 1.401(4) .
C74 V7 2.265(3) .
C74 H74 0.9500 .
C75 C76 1.409(5) .
C75 V7 2.261(3) .
C75 H75 0.9500 .
C76 C77 1.420(4) .
C76 V7 2.257(3) .
C76 H76 0.9500 .
C77 V7 2.265(3) .
C77 H77 0.9500 .
C78 C84 1.398(5) .
C78 C79 1.403(4) .
C78 V7 2.196(3) .
C78 H78 0.9500 .
C79 C80 1.395(5) .
C79 V7 2.195(3) .
C79 H79 0.9500 .
C80 C81 1.393(5) .
C80 V7 2.192(3) .
C80 H80 0.9500 .
C81 C82 1.394(6) .
C81 V7 2.182(3) .
C81 H81 0.9500 .
C82 C83 1.407(6) .
C82 V7 2.182(4) .
C82 H82 0.9500 .
C83 C84 1.425(6) .
C83 V7 2.181(4) .
C83 H83 0.9500 .
C84 V7 2.185(4) .
C84 H84 0.9500 .
C85 C89 1.411(4) .
C85 C86 1.425(3) .
C85 Sn2 2.125(2) .
C85 V8 2.261(2) .
C86 C87 1.408(4) .
C86 V8 2.258(3) .
C86 H86 0.9500 .
C87 C88 1.387(5) .
C87 V8 2.259(3) .
C87 H87 0.9500 .
C88 C89 1.423(4) .
C88 V8 2.243(3) .
C88 H88 0.9500 .
C89 V8 2.241(3) .
C89 H89 0.9500 .
C90 C96 1.385(5) .
C90 C91 1.397(4) .
C90 V8 2.190(3) .
C90 H90 0.9500 .
C91 C92 1.412(4) .
C91 V8 2.186(3) .
C91 H91 0.9500 .
C92 C93 1.425(5) .
C92 V8 2.170(3) .
C92 H92 0.9500 .
C93 C94 1.404(5) .
C93 V8 2.172(3) .
C93 H93 0.9500 .
C94 C95 1.393(5) .
C94 V8 2.172(3) .
C94 H94 0.9500 .
C95 C96 1.393(5) .
C95 V8 2.182(3) .
C95 H95 0.9500 .
C96 V8 2.186(3) .
C96 H96 0.9500 .
C100 C101 1.284(17) .
C100 C103 1.40(2) 2_566
C100 C104 1.45(3) 2_566
C101 C104 1.374(15) 2_566
C101 C104 1.377(16) .
C101 C102 1.39(2) .
C102 C104 1.21(2) .
C102 C103 1.50(3) .
C103 C100 1.40(2) 2_566
C103 C104 1.496(18) .
C104 C101 1.374(15) 2_566
C104 C104 1.41(3) 2_566
C104 C100 1.45(3) 2_566

loop_
_geom_torsion_atom_site_label_1
_geom_torsion_atom_site_label_2
_geom_torsion_atom_site_label_3
_geom_torsion_atom_site_label_4
_geom_torsion
_geom_torsion_site_symmetry_1
_geom_torsion_site_symmetry_4
C5 C1 C2 C3 -0.3(2) . .
Sn1 C1 C2 C3 179.14(15) . .
V1 C1 C2 C3 -63.46(16) . .
C5 C1 C2 V1 63.19(15) . .
Sn1 C1 C2 V1 -117.40(15) . .
C1 C2 C3 C4 0.1(3) . .
V1 C2 C3 C4 -63.27(17) . .
C1 C2 C3 V1 63.36(15) . .
C2 C3 C4 C5 0.1(3) . .
V1 C3 C4 C5 -62.40(17) . .
C2 C3 C4 V1 62.53(16) . .
C3 C4 C5 C1 -0.3(3) . .
V1 C4 C5 C1 -62.80(15) . .
C3 C4 C5 V1 62.48(17) . .
C2 C1 C5 C4 0.4(2) . .
Sn1 C1 C5 C4 -179.02(16) . .
V1 C1 C5 C4 63.20(16) . .
C2 C1 C5 V1 -62.84(15) . .
Sn1 C1 C5 V1 117.77(16) . .
C12 C6 C7 C8 2.8(4) . .
V1 C6 C7 C8 46.7(3) . .
C12 C6 C7 V1 -43.9(2) . .
C6 C7 C8 C9 -2.2(5) . .
V1 C7 C8 C9 44.5(3) . .
C6 C7 C8 V1 -46.7(2) . .
C7 C8 C9 C10 -0.1(5) . .
V1 C8 C9 C10 44.3(3) . .
C7 C8 C9 V1 -44.4(3) . .
C8 C9 C10 C11 1.1(5) . .
V1 C9 C10 C11 45.5(3) . .
C8 C9 C10 V1 -44.4(3) . .
C9 C10 C11 C12 -0.2(5) . .
V1 C10 C11 C12 45.4(3) . .
C9 C10 C11 V1 -45.6(3) . .
C7 C6 C12 C11 -1.1(4) . .
V1 C6 C12 C11 -44.9(2) . .
C7 C6 C12 V1 43.8(2) . .
C10 C11 C12 C6 -0.4(4) . .
V1 C11 C12 C6 44.9(2) . .
C10 C11 C12 V1 -45.3(3) . .
C17 C13 C14 C15 0.5(3) . .
Sn1 C13 C14 C15 -170.92(17) . .
V2 C13 C14 C15 63.10(19) . .
C17 C13 C14 V2 -62.56(16) . .
Sn1 C13 C14 V2 125.98(15) . .
C13 C14 C15 C16 -0.5(3) . .
V2 C14 C15 C16 62.96(19) . .
C13 C14 C15 V2 -63.44(18) . .
C14 C15 C16 C17 0.2(3) . .
V2 C15 C16 C17 63.02(18) . .
C14 C15 C16 V2 -62.80(19) . .
C14 C13 C17 C16 -0.4(3) . .
Sn1 C13 C17 C16 169.81(18) . .
V2 C13 C17 C16 -62.89(17) . .
C14 C13 C17 V2 62.48(17) . .
Sn1 C13 C17 V2 -127.31(19) . .
C15 C16 C17 C13 0.1(3) . .
V2 C16 C17 C13 63.51(17) . .
C15 C16 C17 V2 -63.39(19) . .
C24 C18 C19 C20 -0.3(8) . .
V2 C18 C19 C20 -44.0(5) . .
C24 C18 C19 V2 43.6(4) . .
C18 C19 C20 C21 -2.2(9) . .
V2 C19 C20 C21 -46.2(5) . .
C18 C19 C20 V2 44.0(5) . .
C19 C20 C21 C22 1.9(8) . .
V2 C20 C21 C22 -44.6(4) . .
C19 C20 C21 V2 46.5(5) . .
C20 C21 C22 C23 0.6(7) . .
V2 C21 C22 C23 -44.8(3) . .
C20 C21 C22 V2 45.4(4) . .
C21 C22 C23 C24 -1.6(5) . .
V2 C22 C23 C24 -46.6(3) . .
C21 C22 C23 V2 45.1(3) . .
C19 C18 C24 C23 1.7(6) . .
V2 C18 C24 C23 45.6(3) . .
C19 C18 C24 V2 -43.9(4) . .
C22 C23 C24 C18 -0.1(6) . .
V2 C23 C24 C18 -46.3(3) . .
C22 C23 C24 V2 46.2(3) . .
C29 C25 C26 C27 0.4(3) . .
Sn1 C25 C26 C27 170.30(18) . .
V3 C25 C26 C27 -62.15(19) . .
C29 C25 C26 V3 62.57(16) . .
Sn1 C25 C26 V3 -127.55(16) . .
C25 C26 C27 C28 -0.8(3) . .
V3 C26 C27 C28 -63.56(19) . .
C25 C26 C27 V3 62.76(18) . .
C26 C27 C28 C29 0.9(3) . .
V3 C27 C28 C29 -62.75(18) . .
C26 C27 C28 V3 63.61(19) . .
C27 C28 C29 C25 -0.6(3) . .
V3 C28 C29 C25 -63.26(17) . .
C27 C28 C29 V3 62.7(2) . .
C26 C25 C29 C28 0.1(3) . .
Sn1 C25 C29 C28 -169.52(17) . .
V3 C25 C29 C28 62.94(18) . .
C26 C25 C29 V3 -62.82(16) . .
Sn1 C25 C29 V3 127.54(17) . .
C36 C30 C31 C32 -1.1(6) . .
V3 C30 C31 C32 43.8(4) . .
C36 C30 C31 V3 -44.9(3) . .
C30 C31 C32 C33 1.8(7) . .
V3 C31 C32 C33 45.9(4) . .
C30 C31 C32 V3 -44.1(4) . .
C31 C32 C33 C34 -1.2(8) . .
V3 C32 C33 C34 45.3(5) . .
C31 C32 C33 V3 -46.5(4) . .
C32 C33 C34 C35 0.6(9) . .
V3 C33 C34 C35 46.2(4) . .
C32 C33 C34 V3 -45.5(5) . .
C33 C34 C35 C36 -0.9(8) . .
V3 C34 C35 C36 45.0(4) . .
C33 C34 C35 V3 -45.9(4) . .
C31 C30 C36 C35 -0.4(5) . .
V3 C30 C36 C35 -45.6(3) . .
C31 C30 C36 V3 45.2(3) . .
C34 C35 C36 C30 1.2(6) . .
V3 C35 C36 C30 46.1(3) . .
C34 C35 C36 V3 -44.8(4) . .
C41 C37 C38 C39 0.6(3) . .
Sn1 C37 C38 C39 167.95(17) . .
V4 C37 C38 C39 -62.06(17) . .
C41 C37 C38 V4 62.67(16) . .
Sn1 C37 C38 V4 -129.99(18) . .
C37 C38 C39 C40 -0.6(3) . .
V4 C38 C39 C40 -63.53(18) . .
C37 C38 C39 V4 62.90(17) . .
C38 C39 C40 C41 0.4(3) . .
V4 C39 C40 C41 -63.24(17) . .
C38 C39 C40 V4 63.62(18) . .
C39 C40 C41 C37 0.0(3) . .
V4 C40 C41 C37 -63.22(16) . .
C39 C40 C41 V4 63.21(18) . .
C38 C37 C41 C40 -0.4(3) . .
Sn1 C37 C41 C40 -168.49(16) . .
V4 C37 C41 C40 62.52(17) . .
C38 C37 C41 V4 -62.90(16) . .
Sn1 C37 C41 V4 128.99(15) . .
C48 C42 C43 C44 -0.1(5) . .
V4 C42 C43 C44 44.4(3) . .
C48 C42 C43 V4 -44.5(3) . .
C42 C43 C44 C45 0.8(6) . .
V4 C43 C44 C45 45.2(4) . .
C42 C43 C44 V4 -44.4(3) . .
C43 C44 C45 C46 -0.8(7) . .
V4 C44 C45 C46 44.6(4) . .
C43 C44 C45 V4 -45.4(4) . .
C44 C45 C46 C47 0.6(7) . .
V4 C45 C46 C47 45.8(4) . .
C44 C45 C46 V4 -45.2(4) . .
C45 C46 C47 C48 -0.8(7) . .
V4 C46 C47 C48 45.4(3) . .
C45 C46 C47 V4 -46.2(4) . .
C43 C42 C48 C47 -0.9(5) . .
V4 C42 C48 C47 -45.8(3) . .
C43 C42 C48 V4 44.9(3) . .
C46 C47 C48 C42 1.2(6) . .
V4 C47 C48 C42 46.5(3) . .
C46 C47 C48 V4 -45.2(3) . .
C53 C49 C50 C51 -0.5(3) . .
Sn2 C49 C50 C51 170.06(17) . .
V5 C49 C50 C51 -63.08(17) . .
C53 C49 C50 V5 62.62(15) . .
Sn2 C49 C50 V5 -126.86(17) . .
C49 C50 C51 C52 0.3(3) . .
V5 C50 C51 C52 -63.31(18) . .
C49 C50 C51 V5 63.60(16) . .
C50 C51 C52 C53 0.0(3) . .
V5 C51 C52 C53 -62.93(17) . .
C50 C51 C52 V5 62.93(18) . .
C51 C52 C53 C49 -0.3(3) . .
V5 C52 C53 C49 -63.09(15) . .
C51 C52 C53 V5 62.81(18) . .
C50 C49 C53 C52 0.5(3) . .
Sn2 C49 C53 C52 -170.73(15) . .
V5 C49 C53 C52 62.93(16) . .
C50 C49 C53 V5 -62.48(16) . .
Sn2 C49 C53 V5 126.34(15) . .
C60 C54 C55 C56 -0.3(5) . .
V5 C54 C55 C56 45.6(3) . .
C60 C54 C55 V5 -45.9(3) . .
C54 C55 C56 C57 -0.9(5) . .
V5 C55 C56 C57 44.5(3) . .
C54 C55 C56 V5 -45.5(3) . .
C55 C56 C57 C58 1.3(6) . .
V5 C56 C57 C58 45.7(3) . .
C55 C56 C57 V5 -44.5(3) . .
C56 C57 C58 C59 -0.3(6) . .
V5 C57 C58 C59 45.5(3) . .
C56 C57 C58 V5 -45.8(3) . .
C57 C58 C59 C60 -0.5(6) . .
V5 C58 C59 C60 44.9(3) . .
C57 C58 C59 V5 -45.5(4) . .
C58 C59 C60 C54 0.0(6) . .
V5 C59 C60 C54 45.2(3) . .
C58 C59 C60 V5 -45.1(3) . .
C55 C54 C60 C59 0.7(5) . .
V5 C54 C60 C59 -45.2(3) . .
C55 C54 C60 V5 45.9(3) . .
C65 C61 C62 C63 0.5(3) . .
Sn2 C61 C62 C63 -174.17(19) . .
V6 C61 C62 C63 63.18(19) . .
C65 C61 C62 V6 -62.73(17) . .
Sn2 C61 C62 V6 122.65(19) . .
C61 C62 C63 C64 -0.5(3) . .
V6 C62 C63 C64 63.1(2) . .
C61 C62 C63 V6 -63.64(19) . .
C62 C63 C64 C65 0.4(3) . .
V6 C63 C64 C65 63.2(2) . .
C62 C63 C64 V6 -62.8(2) . .
C63 C64 C65 C61 -0.1(3) . .
V6 C64 C65 C61 63.16(18) . .
C63 C64 C65 V6 -63.3(2) . .
C62 C61 C65 C64 -0.2(3) . .
Sn2 C61 C65 C64 174.87(18) . .
V6 C61 C65 C64 -63.20(19) . .
C62 C61 C65 V6 62.97(18) . .
Sn2 C61 C65 V6 -121.93(16) . .
C72 C66 C67 C68 1.7(6) . .
V6 C66 C67 C68 -43.6(3) . .
C72 C66 C67 V6 45.3(3) . .
C66 C67 C68 C69 -2.3(6) . .
V6 C67 C68 C69 -46.1(4) . .
C66 C67 C68 V6 43.8(3) . .
C67 C68 C69 C70 0.8(6) . .
V6 C68 C69 C70 -45.6(3) . .
C67 C68 C69 V6 46.4(3) . .
C68 C69 C70 C71 0.9(6) . .
V6 C69 C70 C71 -44.6(3) . .
C68 C69 C70 V6 45.4(3) . .
C69 C70 C71 C72 -0.5(6) . .
V6 C70 C71 C72 -45.1(3) . .
C69 C70 C71 V6 44.6(3) . .
C67 C66 C72 C71 0.2(6) . .
V6 C66 C72 C71 45.8(3) . .
C67 C66 C72 V6 -45.6(3) . .
C70 C71 C72 C66 -0.6(6) . .
V6 C71 C72 C66 -46.0(3) . .
C70 C71 C72 V6 45.3(3) . .
C77 C73 C74 C75 0.0(3) . .
Sn2 C73 C74 C75 -165.92(19) . .
V7 C73 C74 C75 62.9(2) . .
C77 C73 C74 V7 -62.85(18) . .
Sn2 C73 C74 V7 131.20(18) . .
C73 C74 C75 C76 -0.1(3) . .
V7 C74 C75 C76 63.1(2) . .
C73 C74 C75 V7 -63.23(19) . .
C74 C75 C76 C77 0.2(3) . .
V7 C75 C76 C77 63.6(2) . .
C74 C75 C76 V7 -63.4(2) . .
C74 C73 C77 C76 0.1(3) . .
Sn2 C73 C77 C76 166.2(2) . .
V7 C73 C77 C76 -62.7(2) . .
C74 C73 C77 V7 62.78(18) . .
Sn2 C73 C77 V7 -131.10(19) . .
C75 C76 C77 C73 -0.2(3) . .
V7 C76 C77 C73 63.4(2) . .
C75 C76 C77 V7 -63.6(2) . .
C84 C78 C79 C80 0.4(6) . .
V7 C78 C79 C80 -44.6(3) . .
C84 C78 C79 V7 45.0(3) . .
C78 C79 C80 C81 -0.5(6) . .
V7 C79 C80 C81 -45.1(3) . .
C78 C79 C80 V7 44.7(3) . .
C79 C80 C81 C82 -1.0(6) . .
V7 C80 C81 C82 -46.3(4) . .
C79 C80 C81 V7 45.3(3) . .
C80 C81 C82 C83 1.8(7) . .
V7 C81 C82 C83 -44.6(4) . .
C80 C81 C82 V7 46.4(4) . .
C81 C82 C83 C84 -0.6(7) . .
V7 C82 C83 C84 -45.4(4) . .
C81 C82 C83 V7 44.7(4) . .
C79 C78 C84 C83 0.8(6) . .
V7 C78 C84 C83 46.0(4) . .
C79 C78 C84 V7 -45.2(3) . .
C82 C83 C84 C78 -0.9(7) . .
V7 C83 C84 C78 -46.3(4) . .
C82 C83 C84 V7 45.4(4) . .
C89 C85 C86 C87 -0.2(3) . .
Sn2 C85 C86 C87 170.43(18) . .
V8 C85 C86 C87 -62.75(19) . .
C89 C85 C86 V8 62.57(17) . .
Sn2 C85 C86 V8 -126.82(18) . .
C85 C86 C87 C88 -0.1(3) . .
V8 C86 C87 C88 -62.8(2) . .
C85 C86 C87 V8 62.67(18) . .
C86 C87 C88 C89 0.4(3) . .
V8 C87 C88 C89 -62.7(2) . .
C86 C87 C88 V8 63.0(2) . .
C86 C85 C89 C88 0.4(3) . .
Sn2 C85 C89 C88 -170.44(17) . .
V8 C85 C89 C88 63.30(18) . .
C86 C85 C89 V8 -62.90(17) . .
Sn2 C85 C89 V8 126.26(17) . .
C87 C88 C89 C85 -0.5(3) . .
V8 C88 C89 C85 -63.93(18) . .
C87 C88 C89 V8 63.5(2) . .
C96 C90 C91 C92 0.3(5) . .
V8 C90 C91 C92 44.5(3) . .
C96 C90 C91 V8 -44.2(3) . .
C90 C91 C92 C93 1.4(5) . .
V8 C91 C92 C93 46.3(3) . .
C90 C91 C92 V8 -44.9(3) . .
C91 C92 C93 C94 -1.4(6) . .
V8 C92 C93 C94 45.1(3) . .
C91 C92 C93 V8 -46.5(3) . .
C92 C93 C94 C95 0.2(6) . .
V8 C93 C94 C95 45.2(3) . .
C92 C93 C94 V8 -45.0(3) . .
C93 C94 C95 C96 0.3(6) . .
V8 C94 C95 C96 45.3(3) . .
C93 C94 C95 V8 -45.0(3) . .
C91 C90 C96 C95 -1.4(5) . .
V8 C90 C96 C95 -45.6(3) . .
C91 C90 C96 V8 44.2(3) . .
C94 C95 C96 C90 0.7(6) . .
V8 C95 C96 C90 45.8(3) . .
C94 C95 C96 V8 -45.0(3) . .
C103 C100 C101 C104 6.5(10) 2_566 2_566
C103 C100 C101 C104 6.1(18) 2_566 .
C104 C100 C101 C104 -0.4(12) 2_566 .
C103 C100 C101 C102 88(31) 2_566 .
C104 C100 C101 C102 82(30) 2_566 .
C100 C101 C102 C104 -85(31) . .
C104 C101 C102 C104 -4.2(12) 2_566 .
C100 C101 C102 C103 -82(31) . .
C104 C101 C102 C103 -1.3(18) 2_566 .
C104 C101 C102 C103 2.9(10) . .
C104 C102 C103 C100 -1.2(12) . 2_566
C101 C102 C103 C100 -4.0(18) . 2_566
C101 C102 C103 C104 -2.8(10) . .
C101 C102 C104 C101 129(25) . 2_566
C103 C102 C104 C101 -48(25) . 2_566
C103 C102 C104 C101 -177.6(8) . .
C101 C102 C104 C104 4.5(13) . 2_566
C103 C102 C104 C104 -173.1(14) . 2_566
C101 C102 C104 C100 178.9(12) . 2_566
C103 C102 C104 C100 1.4(13) . 2_566
C101 C102 C104 C103 177.6(8) . .
C100 C101 C104 C102 176.1(12) . .
C104 C101 C104 C102 175.6(13) 2_566 .
C100 C101 C104 C101 0.4(13) . 2_566
C104 C101 C104 C101 0.000(2) 2_566 2_566
C102 C101 C104 C101 -175.6(13) . 2_566
C100 C101 C104 C104 0.4(13) . 2_566
C102 C101 C104 C104 -175.6(13) . 2_566
C100 C101 C104 C100 3(8) . 2_566
C104 C101 C104 C100 2(7) 2_566 2_566
C102 C101 C104 C100 -173(7) . 2_566
C100 C101 C104 C103 173.1(11) . .
C104 C101 C104 C103 172.7(15) 2_566 .
C102 C101 C104 C103 -2.9(10) . .
C100 C103 C104 C102 178.6(13) 2_566 .
C100 C103 C104 C101 -5.3(9) 2_566 2_566
C102 C103 C104 C101 176.0(12) . 2_566
C100 C103 C104 C101 -178.5(13) 2_566 .
C102 C103 C104 C101 2.9(10) . .
C100 C103 C104 C104 -31(7) 2_566 2_566
C102 C103 C104 C104 150(7) . 2_566
C102 C103 C104 C100 -178.6(13) . 2_566
C8 C7 V1 C11 -90.91(17) . .
C6 C7 V1 C11 52.38(17) . .
C8 C7 V1 C10 -52.90(17) . .
C6 C7 V1 C10 90.39(16) . .
C8 C7 V1 C12 -121.75(18) . .
C6 C7 V1 C12 21.53(15) . .
C8 C7 V1 C6 -143.3(2) . .
C8 C7 V1 C9 -21.99(16) . .
C6 C7 V1 C9 121.29(18) . .
C6 C7 V1 C8 143.3(2) . .
C8 C7 V1 C2 97.73(16) . .
C6 C7 V1 C2 -118.99(16) . .
C8 C7 V1 C5 150.33(17) . .
C6 C7 V1 C5 -66.4(2) . .
C8 C7 V1 C1 134.51(15) . .
C6 C7 V1 C1 -82.21(16) . .
C8 C7 V1 C3 67.15(18) . .
C6 C7 V1 C3 -149.56(15) . .
C8 C7 V1 C4 77.0(3) . .
C6 C7 V1 C4 -139.7(3) . .
C12 C11 V1 C7 -52.72(17) . .
C10 C11 V1 C7 91.15(18) . .
C12 C11 V1 C10 -143.9(2) . .
C10 C11 V1 C12 143.9(2) . .
C12 C11 V1 C6 -22.01(15) . .
C10 C11 V1 C6 121.86(18) . .
C12 C11 V1 C9 -121.30(18) . .
C10 C11 V1 C9 22.57(16) . .
C12 C11 V1 C8 -90.16(17) . .
C10 C11 V1 C8 53.70(18) . .
C12 C11 V1 C2 92.3(4) . .
C10 C11 V1 C2 -123.9(4) . .
C12 C11 V1 C5 94.37(16) . .
C10 C11 V1 C5 -121.76(17) . .
C12 C11 V1 C1 64.8(2) . .
C10 C11 V1 C1 -151.35(15) . .
C12 C11 V1 C3 155.88(16) . .
C10 C11 V1 C3 -60.3(2) . .
C12 C11 V1 C4 131.95(16) . .
C10 C11 V1 C4 -84.18(17) . .
C9 C10 V1 C7 52.52(18) . .
C11 C10 V1 C7 -91.02(18) . .
C9 C10 V1 C11 143.5(3) . .
C9 C10 V1 C12 121.23(18) . .
C11 C10 V1 C12 -22.31(17) . .
C9 C10 V1 C6 90.08(18) . .
C11 C10 V1 C6 -53.45(18) . .
C11 C10 V1 C9 -143.5(3) . .
C9 C10 V1 C8 21.75(16) . .
C11 C10 V1 C8 -121.79(19) . .
C9 C10 V1 C2 -60.5(3) . .
C11 C10 V1 C2 155.94(19) . .
C9 C10 V1 C5 -143.45(16) . .
C11 C10 V1 C5 73.02(19) . .
C9 C10 V1 C1 -145.9(2) . .
C11 C10 V1 C1 70.6(3) . .
C9 C10 V1 C3 -74.91(18) . .
C11 C10 V1 C3 141.55(17) . .
C9 C10 V1 C4 -110.74(17) . .
C11 C10 V1 C4 105.72(17) . .
C6 C12 V1 C7 -21.56(15) . .
C11 C12 V1 C7 122.85(18) . .
C6 C12 V1 C11 -144.4(2) . .
C6 C12 V1 C10 -121.88(17) . .
C11 C12 V1 C10 22.53(16) . .
C11 C12 V1 C6 144.4(2) . .
C6 C12 V1 C9 -90.31(16) . .
C11 C12 V1 C9 54.09(17) . .
C6 C12 V1 C8 -52.68(16) . .
C11 C12 V1 C8 91.72(17) . .
C6 C12 V1 C2 59.6(2) . .
C11 C12 V1 C2 -156.03(16) . .
C6 C12 V1 C5 120.23(15) . .
C11 C12 V1 C5 -95.36(16) . .
C6 C12 V1 C1 82.18(16) . .
C11 C12 V1 C1 -133.41(15) . .
C6 C12 V1 C3 129.5(4) . .
C11 C12 V1 C3 -86.1(4) . .
C6 C12 V1 C4 149.63(15) . .
C11 C12 V1 C4 -65.97(19) . .
C12 C6 V1 C7 145.2(2) . .
C7 C6 V1 C11 -123.16(17) . .
C12 C6 V1 C11 22.05(15) . .
C7 C6 V1 C10 -91.63(17) . .
C12 C6 V1 C10 53.58(16) . .
C7 C6 V1 C12 -145.2(2) . .
C7 C6 V1 C9 -53.90(17) . .
C12 C6 V1 C9 91.32(16) . .
C7 C6 V1 C8 -22.65(15) . .
C12 C6 V1 C8 122.56(17) . .
C7 C6 V1 C2 71.86(17) . .
C12 C6 V1 C2 -142.93(14) . .
C7 C6 V1 C5 140.91(15) . .
C12 C6 V1 C5 -73.88(17) . .
C7 C6 V1 C1 107.38(16) . .
C12 C6 V1 C1 -107.40(15) . .
C7 C6 V1 C3 59.6(3) . .
C12 C6 V1 C3 -155.15(19) . .
C7 C6 V1 C4 145.1(2) . .
C12 C6 V1 C4 -69.6(3) . .
C8 C9 V1 C7 21.88(16) . .
C10 C9 V1 C7 -123.01(19) . .
C8 C9 V1 C11 122.19(18) . .
C10 C9 V1 C11 -22.70(17) . .
C8 C9 V1 C10 144.9(2) . .
C8 C9 V1 C12 90.78(17) . .
C10 C9 V1 C12 -54.12(18) . .
C8 C9 V1 C6 53.27(17) . .
C10 C9 V1 C6 -91.62(18) . .
C10 C9 V1 C8 -144.9(2) . .
C8 C9 V1 C2 -67.40(18) . .
C10 C9 V1 C2 147.71(16) . .
C8 C9 V1 C5 -149.96(17) . .
C10 C9 V1 C5 65.2(2) . .
C8 C9 V1 C1 -70.1(3) . .
C10 C9 V1 C1 145.0(2) . .
C8 C9 V1 C3 -99.31(17) . .
C10 C9 V1 C3 115.80(17) . .
C8 C9 V1 C4 -135.12(16) . .
C10 C9 V1 C4 79.99(18) . .
C9 C8 V1 C7 -144.6(2) . .
C7 C8 V1 C11 91.19(17) . .
C9 C8 V1 C11 -53.37(17) . .
C7 C8 V1 C10 122.75(18) . .
C9 C8 V1 C10 -21.81(16) . .
C7 C8 V1 C12 53.60(17) . .
C9 C8 V1 C12 -90.96(17) . .
C7 C8 V1 C6 22.72(16) . .
C9 C8 V1 C6 -121.84(18) . .
C7 C8 V1 C9 144.6(2) . .
C7 C8 V1 C2 -89.46(17) . .
C9 C8 V1 C2 125.99(16) . .
C7 C8 V1 C5 -103.3(3) . .
C9 C8 V1 C5 112.1(3) . .
C7 C8 V1 C1 -63.5(2) . .
C9 C8 V1 C1 151.89(15) . .
C7 C8 V1 C3 -127.00(16) . .
C9 C8 V1 C3 88.44(17) . .
C7 C8 V1 C4 -150.29(16) . .
C9 C8 V1 C4 65.2(2) . .
C3 C2 V1 C7 -134.00(16) . .
C1 C2 V1 C7 108.62(15) . .
C3 C2 V1 C11 81.5(4) . .
C1 C2 V1 C11 -35.9(5) . .
C3 C2 V1 C10 -22.5(3) . .
C1 C2 V1 C10 -139.91(18) . .
C3 C2 V1 C12 154.87(17) . .
C1 C2 V1 C12 37.5(2) . .
C3 C2 V1 C6 -169.88(16) . .
C1 C2 V1 C6 72.74(16) . .
C3 C2 V1 C9 -60.90(18) . .
C1 C2 V1 C9 -178.29(14) . .
C3 C2 V1 C8 -96.05(17) . .
C1 C2 V1 C8 146.57(14) . .
C3 C2 V1 C5 79.14(16) . .
C1 C2 V1 C5 -38.24(13) . .
C3 C2 V1 C1 117.4(2) . .
C1 C2 V1 C3 -117.4(2) . .
C3 C2 V1 C4 37.39(16) . .
C1 C2 V1 C4 -79.99(15) . .
C4 C5 V1 C7 -143.27(18) . .
C1 C5 V1 C7 -25.6(2) . .
C4 C5 V1 C11 101.26(16) . .
C1 C5 V1 C11 -141.08(15) . .
C4 C5 V1 C10 63.92(18) . .
C1 C5 V1 C10 -178.42(14) . .
C4 C5 V1 C12 140.00(16) . .
C1 C5 V1 C12 -102.34(15) . .
C4 C5 V1 C6 177.01(15) . .
C1 C5 V1 C6 -65.33(16) . .
C4 C5 V1 C9 23.8(2) . .
C1 C5 V1 C9 141.50(17) . .
C4 C5 V1 C8 -63.8(4) . .
C1 C5 V1 C8 53.9(4) . .
C4 C5 V1 C2 -79.36(16) . .
C1 C5 V1 C2 38.30(13) . .
C4 C5 V1 C1 -117.7(2) . .
C4 C5 V1 C3 -37.15(15) . .
C1 C5 V1 C3 80.52(15) . .
C1 C5 V1 C4 117.7(2) . .
C2 C1 V1 C7 -80.45(16) . .
C5 C1 V1 C7 164.11(15) . .
Sn1 C1 V1 C7 39.21(15) . .
C2 C1 V1 C11 168.53(16) . .
C5 C1 V1 C11 53.09(19) . .
Sn1 C1 V1 C11 -71.81(17) . .
C2 C1 V1 C10 118.9(3) . .
C5 C1 V1 C10 3.5(3) . .
Sn1 C1 V1 C10 -121.4(2) . .
C2 C1 V1 C12 -155.95(15) . .
C5 C1 V1 C12 88.61(16) . .
Sn1 C1 V1 C12 -36.29(14) . .
C2 C1 V1 C6 -118.23(15) . .
C5 C1 V1 C6 126.34(15) . .
Sn1 C1 V1 C6 1.44(14) . .
C2 C1 V1 C9 3.9(3) . .
C5 C1 V1 C9 -111.5(3) . .
Sn1 C1 V1 C9 123.5(2) . .
C2 C1 V1 C8 -45.49(19) . .
C5 C1 V1 C8 -160.93(15) . .
Sn1 C1 V1 C8 74.17(16) . .
C5 C1 V1 C2 -115.4(2) . .
Sn1 C1 V1 C2 119.66(19) . .
C2 C1 V1 C5 115.4(2) . .
Sn1 C1 V1 C5 -124.90(19) . .
C2 C1 V1 C3 37.10(15) . .
C5 C1 V1 C3 -78.33(15) . .
Sn1 C1 V1 C3 156.76(16) . .
C2 C1 V1 C4 78.74(15) . .
C5 C1 V1 C4 -36.70(14) . .
Sn1 C1 V1 C4 -161.60(16) . .
C4 C3 V1 C7 173.88(15) . .
C2 C3 V1 C7 57.31(18) . .
C4 C3 V1 C11 -40.6(2) . .
C2 C3 V1 C11 -157.18(16) . .
C4 C3 V1 C10 -76.09(17) . .
C2 C3 V1 C10 167.34(15) . .
C4 C3 V1 C12 26.7(4) . .
C2 C3 V1 C12 -89.8(4) . .
C4 C3 V1 C6 135.4(2) . .
C2 C3 V1 C6 18.8(3) . .
C4 C3 V1 C9 -112.86(16) . .
C2 C3 V1 C9 130.57(16) . .
C4 C3 V1 C8 -151.04(16) . .
C2 C3 V1 C8 92.38(16) . .
C4 C3 V1 C2 116.6(2) . .
C4 C3 V1 C5 37.05(15) . .
C2 C3 V1 C5 -79.53(16) . .
C4 C3 V1 C1 79.28(16) . .
C2 C3 V1 C1 -37.29(14) . .
C2 C3 V1 C4 -116.6(2) . .
C5 C4 V1 C7 103.2(3) . .
C3 C4 V1 C7 -14.1(4) . .
C5 C4 V1 C11 -89.53(16) . .
C3 C4 V1 C11 153.20(16) . .
C5 C4 V1 C10 -128.03(16) . .
C3 C4 V1 C10 114.70(16) . .
C5 C4 V1 C12 -53.71(19) . .
C3 C4 V1 C12 -170.98(15) . .
C5 C4 V1 C6 -6.3(3) . .
C3 C4 V1 C6 -123.5(2) . .
C5 C4 V1 C9 -165.82(15) . .
C3 C4 V1 C9 76.90(17) . .
C5 C4 V1 C8 157.80(15) . .
C3 C4 V1 C8 40.5(2) . .
C5 C4 V1 C2 79.58(15) . .
C3 C4 V1 C2 -37.70(14) . .
C3 C4 V1 C5 -117.3(2) . .
C5 C4 V1 C1 37.23(14) . .
C3 C4 V1 C1 -80.04(16) . .
C5 C4 V1 C3 117.3(2) . .
C20 C21 V2 C22 -145.2(4) . .
C20 C21 V2 C24 -85.6(3) . .
C22 C21 V2 C24 59.7(3) . .
C20 C21 V2 C23 -120.1(3) . .
C22 C21 V2 C23 25.1(3) . .
C22 C21 V2 C20 145.2(4) . .
C20 C21 V2 C19 -21.6(3) . .
C22 C21 V2 C19 123.6(3) . .
C20 C21 V2 C18 -49.6(3) . .
C22 C21 V2 C18 95.7(3) . .
C20 C21 V2 C14 59.3(4) . .
C22 C21 V2 C14 -155.5(2) . .
C20 C21 V2 C16 119.8(3) . .
C22 C21 V2 C16 -95.0(3) . .
C20 C21 V2 C17 144.6(3) . .
C22 C21 V2 C17 -70.2(3) . .
C20 C21 V2 C15 82.8(3) . .
C22 C21 V2 C15 -131.9(2) . .
C20 C21 V2 C13 104.2(7) . .
C22 C21 V2 C13 -110.6(6) . .
C23 C22 V2 C21 141.7(4) . .
C21 C22 V2 C24 -117.0(3) . .
C23 C22 V2 C24 24.7(2) . .
C21 C22 V2 C23 -141.7(4) . .
C21 C22 V2 C20 -20.4(3) . .
C23 C22 V2 C20 121.3(3) . .
C21 C22 V2 C19 -49.9(3) . .
C23 C22 V2 C19 91.8(3) . .
C21 C22 V2 C18 -85.2(3) . .
C23 C22 V2 C18 56.5(3) . .
C21 C22 V2 C14 74.0(6) . .
C23 C22 V2 C14 -144.2(5) . .
C21 C22 V2 C16 93.7(3) . .
C23 C22 V2 C16 -124.6(2) . .
C21 C22 V2 C17 131.1(2) . .
C23 C22 V2 C17 -87.1(2) . .
C21 C22 V2 C15 63.1(3) . .
C23 C22 V2 C15 -155.2(2) . .
C21 C22 V2 C13 151.4(2) . .
C23 C22 V2 C13 -66.9(3) . .
C18 C24 V2 C21 82.8(3) . .
C23 C24 V2 C21 -60.8(3) . .
C18 C24 V2 C22 117.4(3) . .
C23 C24 V2 C22 -26.1(3) . .
C18 C24 V2 C23 143.6(3) . .
C18 C24 V2 C20 47.6(3) . .
C23 C24 V2 C20 -96.0(3) . .
C18 C24 V2 C19 20.0(2) . .
C23 C24 V2 C19 -123.5(3) . .
C23 C24 V2 C18 -143.6(3) . .
C18 C24 V2 C14 -66.8(2) . .
C23 C24 V2 C14 149.7(2) . .
C18 C24 V2 C16 -154.3(2) . .
C23 C24 V2 C16 62.1(3) . .
C18 C24 V2 C17 -136.8(2) . .
C23 C24 V2 C17 79.6(2) . .
C18 C24 V2 C15 -62.7(5) . .
C23 C24 V2 C15 153.7(4) . .
C18 C24 V2 C13 -100.3(2) . .
C23 C24 V2 C13 116.2(2) . .
C24 C23 V2 C21 116.1(3) . .
C22 C23 V2 C21 -24.0(3) . .
C24 C23 V2 C22 140.1(3) . .
C22 C23 V2 C24 -140.1(3) . .
C24 C23 V2 C20 86.0(3) . .
C22 C23 V2 C20 -54.1(3) . .
C24 C23 V2 C19 50.7(3) . .
C22 C23 V2 C19 -89.4(3) . .
C24 C23 V2 C18 21.8(2) . .
C22 C23 V2 C18 -118.3(3) . .
C24 C23 V2 C14 -63.0(4) . .
C22 C23 V2 C14 156.9(3) . .
C24 C23 V2 C16 -148.78(19) . .
C22 C23 V2 C16 71.1(3) . .
C24 C23 V2 C17 -114.0(2) . .
C22 C23 V2 C17 105.9(2) . .
C24 C23 V2 C15 -156.2(3) . .
C22 C23 V2 C15 63.7(5) . .
C24 C23 V2 C13 -77.6(2) . .
C22 C23 V2 C13 142.3(2) . .
C19 C20 V2 C21 -144.1(5) . .
C21 C20 V2 C22 22.6(3) . .
C19 C20 V2 C22 -121.6(4) . .
C21 C20 V2 C24 96.2(3) . .
C19 C20 V2 C24 -47.9(3) . .
C21 C20 V2 C23 57.2(3) . .
C19 C20 V2 C23 -86.9(4) . .
C21 C20 V2 C19 144.1(5) . .
C21 C20 V2 C18 124.5(3) . .
C19 C20 V2 C18 -19.7(3) . .
C21 C20 V2 C14 -137.8(3) . .
C19 C20 V2 C14 78.1(3) . .
C21 C20 V2 C16 -71.8(3) . .
C19 C20 V2 C16 144.1(3) . .
C21 C20 V2 C17 -74.9(5) . .
C19 C20 V2 C17 140.9(4) . .
C21 C20 V2 C15 -102.9(3) . .
C19 C20 V2 C15 112.9(3) . .
C21 C20 V2 C13 -148.9(3) . .
C19 C20 V2 C13 67.0(4) . .
C18 C19 V2 C21 -125.8(3) . .
C20 C19 V2 C21 21.6(3) . .
C18 C19 V2 C22 -93.8(3) . .
C20 C19 V2 C22 53.6(4) . .
C18 C19 V2 C24 -20.5(2) . .
C20 C19 V2 C24 126.9(4) . .
C18 C19 V2 C23 -52.3(3) . .
C20 C19 V2 C23 95.2(4) . .
C18 C19 V2 C20 -147.4(5) . .
C20 C19 V2 C18 147.4(5) . .
C18 C19 V2 C14 101.7(3) . .
C20 C19 V2 C14 -110.9(3) . .
C18 C19 V2 C16 154.9(2) . .
C20 C19 V2 C16 -57.6(4) . .
C18 C19 V2 C17 83.4(5) . .
C20 C19 V2 C17 -129.2(4) . .
C18 C19 V2 C15 138.2(2) . .
C20 C19 V2 C15 -74.3(3) . .
C18 C19 V2 C13 71.3(3) . .
C20 C19 V2 C13 -141.3(3) . .
C19 C18 V2 C21 48.2(3) . .
C24 C18 V2 C21 -98.5(3) . .
C19 C18 V2 C22 87.5(4) . .
C24 C18 V2 C22 -59.1(3) . .
C19 C18 V2 C24 146.6(4) . .
C19 C18 V2 C23 123.3(3) . .
C24 C18 V2 C23 -23.3(2) . .
C19 C18 V2 C20 19.7(3) . .
C24 C18 V2 C20 -126.9(3) . .
C24 C18 V2 C19 -146.6(4) . .
C19 C18 V2 C14 -85.8(3) . .
C24 C18 V2 C14 127.5(2) . .
C19 C18 V2 C16 -88.4(6) . .
C24 C18 V2 C16 125.0(5) . .
C19 C18 V2 C17 -147.6(3) . .
C24 C18 V2 C17 65.8(3) . .
C19 C18 V2 C15 -57.7(3) . .
C24 C18 V2 C15 155.68(19) . .
C19 C18 V2 C13 -123.7(3) . .
C24 C18 V2 C13 89.6(2) . .
C15 C14 V2 C21 41.0(3) . .
C13 C14 V2 C21 158.8(2) . .
C15 C14 V2 C22 -15.1(7) . .
C13 C14 V2 C22 102.8(7) . .
C15 C14 V2 C24 177.6(2) . .
C13 C14 V2 C24 -64.5(2) . .
C15 C14 V2 C23 -140.2(3) . .
C13 C14 V2 C23 -22.3(4) . .
C15 C14 V2 C20 72.8(3) . .
C13 C14 V2 C20 -169.3(2) . .
C15 C14 V2 C19 107.8(2) . .
C13 C14 V2 C19 -134.4(2) . .
C15 C14 V2 C18 143.5(2) . .
C13 C14 V2 C18 -98.64(19) . .
C15 C14 V2 C16 -37.28(17) . .
C13 C14 V2 C16 80.58(16) . .
C15 C14 V2 C17 -79.80(19) . .
C13 C14 V2 C17 38.06(14) . .
C13 C14 V2 C15 117.9(2) . .
C15 C14 V2 C13 -117.9(2) . .
C15 C16 V2 C21 -94.9(2) . .
C17 C16 V2 C21 148.2(2) . .
C15 C16 V2 C22 -135.2(3) . .
C17 C16 V2 C22 107.8(3) . .
C15 C16 V2 C24 143.9(3) . .
C17 C16 V2 C24 27.0(3) . .
C15 C16 V2 C23 -175.2(2) . .
C17 C16 V2 C23 67.9(2) . .
C15 C16 V2 C20 -60.7(3) . .
C17 C16 V2 C20 -177.7(2) . .
C15 C16 V2 C19 -27.7(3) . .
C17 C16 V2 C19 -144.6(3) . .
C15 C16 V2 C18 40.6(6) . .
C17 C16 V2 C18 -76.4(6) . .
C15 C16 V2 C14 37.70(15) . .
C17 C16 V2 C14 -79.22(16) . .
C15 C16 V2 C17 116.9(2) . .
C17 C16 V2 C15 -116.9(2) . .
C15 C16 V2 C13 79.78(16) . .
C17 C16 V2 C13 -37.13(14) . .
C13 C17 V2 C21 -160.6(2) . .
C16 C17 V2 C21 -43.4(3) . .
C13 C17 V2 C22 159.8(2) . .
C16 C17 V2 C22 -83.0(3) . .
C13 C17 V2 C24 77.28(19) . .
C16 C17 V2 C24 -165.51(19) . .
C13 C17 V2 C23 116.8(2) . .
C16 C17 V2 C23 -125.9(2) . .
C13 C17 V2 C20 -112.6(4) . .
C16 C17 V2 C20 4.7(5) . .
C13 C17 V2 C19 -17.3(5) . .
C16 C17 V2 C19 99.9(5) . .
C13 C17 V2 C18 40.6(2) . .
C16 C17 V2 C18 157.8(2) . .
C13 C17 V2 C14 -38.11(14) . .
C16 C17 V2 C14 79.10(18) . .
C13 C17 V2 C16 -117.2(2) . .
C13 C17 V2 C15 -80.21(16) . .
C16 C17 V2 C15 37.00(17) . .
C16 C17 V2 C13 117.2(2) . .
C16 C15 V2 C21 93.1(2) . .
C14 C15 V2 C21 -150.4(3) . .
C16 C15 V2 C22 57.6(3) . .
C14 C15 V2 C22 174.2(3) . .
C16 C15 V2 C24 -122.2(4) . .
C14 C15 V2 C24 -5.7(5) . .
C16 C15 V2 C23 10.8(5) . .
C14 C15 V2 C23 127.3(4) . .
C16 C15 V2 C20 128.3(2) . .
C14 C15 V2 C20 -115.2(3) . .
C16 C15 V2 C19 162.3(2) . .
C14 C15 V2 C19 -81.1(2) . .
C16 C15 V2 C18 -166.79(19) . .
C14 C15 V2 C18 -50.2(2) . .
C16 C15 V2 C14 -116.6(2) . .
C14 C15 V2 C16 116.6(2) . .
C16 C15 V2 C17 -37.70(14) . .
C14 C15 V2 C17 78.86(17) . .
C16 C15 V2 C13 -79.66(16) . .
C14 C15 V2 C13 36.90(15) . .
C17 C13 V2 C21 54.8(7) . .
C14 C13 V2 C21 -60.8(7) . .
Sn1 C13 V2 C21 -176.1(7) . .
C17 C13 V2 C22 -33.0(3) . .
C14 C13 V2 C22 -148.6(3) . .
Sn1 C13 V2 C22 96.1(3) . .
C17 C13 V2 C24 -115.19(19) . .
C14 C13 V2 C24 129.20(19) . .
Sn1 C13 V2 C24 13.9(2) . .
C17 C13 V2 C23 -76.0(2) . .
C14 C13 V2 C23 168.4(2) . .
Sn1 C13 V2 C23 53.1(2) . .
C17 C13 V2 C20 133.4(3) . .
C14 C13 V2 C20 17.8(3) . .
Sn1 C13 V2 C20 -97.5(3) . .
C17 C13 V2 C19 172.6(2) . .
C14 C13 V2 C19 57.0(2) . .
Sn1 C13 V2 C19 -58.3(2) . .
C17 C13 V2 C18 -152.62(18) . .
C14 C13 V2 C18 91.77(19) . .
Sn1 C13 V2 C18 -23.52(19) . .
C17 C13 V2 C14 115.6(2) . .
Sn1 C13 V2 C14 -115.3(2) . .
C17 C13 V2 C16 37.40(16) . .
C14 C13 V2 C16 -78.22(17) . .
Sn1 C13 V2 C16 166.49(19) . .
C14 C13 V2 C17 -115.6(2) . .
Sn1 C13 V2 C17 129.1(2) . .
C17 C13 V2 C15 78.78(17) . .
C14 C13 V2 C15 -36.83(16) . .
Sn1 C13 V2 C15 -152.12(19) . .
C32 C33 V3 C35 120.7(3) . .
C34 C33 V3 C35 -23.4(3) . .
C32 C33 V3 C34 144.1(5) . .
C34 C33 V3 C32 -144.1(5) . .
C32 C33 V3 C36 89.2(3) . .
C34 C33 V3 C36 -54.9(3) . .
C32 C33 V3 C31 22.3(3) . .
C34 C33 V3 C31 -121.8(3) . .
C32 C33 V3 C30 52.2(3) . .
C34 C33 V3 C30 -91.9(3) . .
C32 C33 V3 C27 -98.3(3) . .
C34 C33 V3 C27 117.5(3) . .
C32 C33 V3 C29 -154.8(2) . .
C34 C33 V3 C29 61.1(4) . .
C32 C33 V3 C28 -135.2(3) . .
C34 C33 V3 C28 80.7(3) . .
C32 C33 V3 C26 -70.2(3) . .
C34 C33 V3 C26 145.7(3) . .
C32 C33 V3 C25 -91.1(7) . .
C34 C33 V3 C25 124.7(7) . .
C36 C35 V3 C33 -121.0(3) . .
C34 C35 V3 C33 23.8(3) . .
C36 C35 V3 C34 -144.9(4) . .
C36 C35 V3 C32 -89.3(3) . .
C34 C35 V3 C32 55.5(3) . .
C34 C35 V3 C36 144.9(4) . .
C36 C35 V3 C31 -52.6(3) . .
C34 C35 V3 C31 92.3(3) . .
C36 C35 V3 C30 -22.2(2) . .
C34 C35 V3 C30 122.7(3) . .
C36 C35 V3 C27 156.8(2) . .
C34 C35 V3 C27 -58.3(4) . .
C36 C35 V3 C29 101.3(2) . .
C34 C35 V3 C29 -113.8(3) . .
C36 C35 V3 C28 138.1(2) . .
C34 C35 V3 C28 -77.0(3) . .
C36 C35 V3 C26 85.6(5) . .
C34 C35 V3 C26 -129.5(5) . .
C36 C35 V3 C25 71.1(2) . .
C34 C35 V3 C25 -144.0(3) . .
C35 C34 V3 C33 -142.0(4) . .
C33 C34 V3 C35 142.0(4) . .
C35 C34 V3 C32 -119.9(3) . .
C33 C34 V3 C32 22.1(3) . .
C35 C34 V3 C36 -21.7(2) . .
C33 C34 V3 C36 120.4(3) . .
C35 C34 V3 C31 -89.0(3) . .
C33 C34 V3 C31 53.1(3) . .
C35 C34 V3 C30 -52.4(3) . .
C33 C34 V3 C30 89.6(3) . .
C35 C34 V3 C27 144.2(2) . .
C33 C34 V3 C27 -73.8(3) . .
C35 C34 V3 C29 77.1(3) . .
C33 C34 V3 C29 -140.9(3) . .
C35 C34 V3 C28 111.1(3) . .
C33 C34 V3 C28 -106.9(3) . .
C35 C34 V3 C26 147.0(3) . .
C33 C34 V3 C26 -70.9(5) . .
C35 C34 V3 C25 69.4(4) . .
C33 C34 V3 C25 -148.5(3) . .
C31 C32 V3 C33 143.4(5) . .
C31 C32 V3 C35 88.7(3) . .
C33 C32 V3 C35 -54.8(4) . .
C31 C32 V3 C34 120.8(3) . .
C33 C32 V3 C34 -22.6(3) . .
C31 C32 V3 C36 51.2(3) . .
C33 C32 V3 C36 -92.2(4) . .
C33 C32 V3 C31 -143.4(5) . .
C31 C32 V3 C30 20.9(2) . .
C33 C32 V3 C30 -122.5(4) . .
C31 C32 V3 C27 -127.3(2) . .
C33 C32 V3 C27 89.2(3) . .
C31 C32 V3 C29 -131.1(5) . .
C33 C32 V3 C29 85.5(6) . .
C31 C32 V3 C28 -155.7(2) . .
C33 C32 V3 C28 60.8(4) . .
C31 C32 V3 C26 -89.5(3) . .
C33 C32 V3 C26 127.0(3) . .
C31 C32 V3 C25 -66.5(3) . .
C33 C32 V3 C25 150.1(3) . .
C30 C36 V3 C33 -89.3(3) . .
C35 C36 V3 C33 54.5(3) . .
C30 C36 V3 C35 -143.8(4) . .
C30 C36 V3 C34 -121.9(3) . .
C35 C36 V3 C34 21.9(3) . .
C30 C36 V3 C32 -51.7(3) . .
C35 C36 V3 C32 92.1(3) . .
C30 C36 V3 C31 -21.8(2) . .
C35 C36 V3 C31 122.0(3) . .
C35 C36 V3 C30 143.8(4) . .
C30 C36 V3 C27 122.5(5) . .
C35 C36 V3 C27 -93.7(6) . .
C30 C36 V3 C29 128.97(19) . .
C35 C36 V3 C29 -87.2(3) . .
C30 C36 V3 C28 156.81(18) . .
C35 C36 V3 C28 -59.4(3) . .
C30 C36 V3 C26 66.0(3) . .
C35 C36 V3 C26 -150.1(3) . .
C30 C36 V3 C25 90.8(2) . .
C35 C36 V3 C25 -125.4(3) . .
C30 C31 V3 C33 123.0(3) . .
C32 C31 V3 C33 -22.8(3) . .
C30 C31 V3 C35 53.2(3) . .
C32 C31 V3 C35 -92.6(3) . .
C30 C31 V3 C34 91.0(3) . .
C32 C31 V3 C34 -54.8(4) . .
C30 C31 V3 C32 145.8(4) . .
C30 C31 V3 C36 22.1(2) . .
C32 C31 V3 C36 -123.7(3) . .
C32 C31 V3 C30 -145.8(4) . .
C30 C31 V3 C27 -148.11(18) . .
C32 C31 V3 C27 66.1(3) . .
C30 C31 V3 C29 -61.1(3) . .
C32 C31 V3 C29 153.1(3) . .
C30 C31 V3 C28 -155.2(3) . .
C32 C31 V3 C28 59.0(4) . .
C30 C31 V3 C26 -113.31(19) . .
C32 C31 V3 C26 100.9(3) . .
C30 C31 V3 C25 -76.7(2) . .
C32 C31 V3 C25 137.5(3) . .
C31 C30 V3 C33 -52.0(3) . .
C36 C30 V3 C33 92.1(3) . .
C31 C30 V3 C35 -121.8(3) . .
C36 C30 V3 C35 22.4(3) . .
C31 C30 V3 C34 -90.6(3) . .
C36 C30 V3 C34 53.6(3) . .
C31 C30 V3 C32 -21.0(2) . .
C36 C30 V3 C32 123.1(3) . .
C31 C30 V3 C36 -144.2(3) . .
C36 C30 V3 C31 144.2(3) . .
C31 C30 V3 C27 59.4(3) . .
C36 C30 V3 C27 -156.4(2) . .
C31 C30 V3 C29 149.59(19) . .
C36 C30 V3 C29 -66.2(2) . .
C31 C30 V3 C28 150.8(3) . .
C36 C30 V3 C28 -65.0(4) . .
C31 C30 V3 C26 79.2(2) . .
C36 C30 V3 C26 -136.7(2) . .
C31 C30 V3 C25 116.30(19) . .
C36 C30 V3 C25 -99.5(2) . .
C28 C27 V3 C33 -103.2(3) . .
C26 C27 V3 C33 140.3(3) . .
C28 C27 V3 C35 -30.9(3) . .
C26 C27 V3 C35 -147.3(3) . .
C28 C27 V3 C34 -65.9(3) . .
C26 C27 V3 C34 177.7(3) . .
C28 C27 V3 C32 -141.5(2) . .
C26 C27 V3 C32 102.1(2) . .
C28 C27 V3 C36 44.5(6) . .
C26 C27 V3 C36 -71.9(6) . .
C28 C27 V3 C31 -175.55(18) . .
C26 C27 V3 C31 68.0(2) . .
C28 C27 V3 C30 147.4(2) . .
C26 C27 V3 C30 30.9(3) . .
C28 C27 V3 C29 37.31(15) . .
C26 C27 V3 C29 -79.13(17) . .
C26 C27 V3 C28 -116.4(2) . .
C28 C27 V3 C26 116.4(2) . .
C28 C27 V3 C25 79.46(16) . .
C26 C27 V3 C25 -36.98(15) . .
C28 C29 V3 C33 32.9(4) . .
C25 C29 V3 C33 150.5(4) . .
C28 C29 V3 C35 106.5(2) . .
C25 C29 V3 C35 -135.9(2) . .
C28 C29 V3 C34 69.1(3) . .
C25 C29 V3 C34 -173.4(3) . .
C28 C29 V3 C32 -33.0(6) . .
C25 C29 V3 C32 84.5(6) . .
C28 C29 V3 C36 144.59(18) . .
C25 C29 V3 C36 -97.86(17) . .
C28 C29 V3 C31 -141.3(3) . .
C25 C29 V3 C31 -23.8(3) . .
C28 C29 V3 C30 179.35(17) . .
C25 C29 V3 C30 -63.10(18) . .
C28 C29 V3 C27 -37.24(16) . .
C25 C29 V3 C27 80.31(15) . .
C25 C29 V3 C28 117.5(2) . .
C28 C29 V3 C26 -79.56(17) . .
C25 C29 V3 C26 37.99(13) . .
C28 C29 V3 C25 -117.5(2) . .
C27 C28 V3 C33 85.0(3) . .
C29 C28 V3 C33 -157.9(3) . .
C27 C28 V3 C35 160.2(2) . .
C29 C28 V3 C35 -82.7(3) . .
C27 C28 V3 C34 123.2(3) . .
C29 C28 V3 C34 -119.7(3) . .
C27 C28 V3 C32 51.4(3) . .
C29 C28 V3 C32 168.5(2) . .
C27 C28 V3 C36 -166.43(19) . .
C29 C28 V3 C36 -49.4(2) . .
C27 C28 V3 C31 10.2(4) . .
C29 C28 V3 C31 127.2(3) . .
C27 C28 V3 C30 -118.7(3) . .
C29 C28 V3 C30 -1.7(4) . .
C29 C28 V3 C27 117.1(2) . .
C27 C28 V3 C29 -117.1(2) . .
C27 C28 V3 C26 -37.82(15) . .
C29 C28 V3 C26 79.24(16) . .
C27 C28 V3 C25 -79.88(16) . .
C29 C28 V3 C25 37.18(14) . .
C27 C26 V3 C33 -51.0(3) . .
C25 C26 V3 C33 -168.6(3) . .
C27 C26 V3 C35 97.3(5) . .
C25 C26 V3 C35 -20.3(6) . .
C27 C26 V3 C34 -4.4(6) . .
C25 C26 V3 C34 -122.0(5) . .
C27 C26 V3 C32 -88.0(2) . .
C25 C26 V3 C32 154.4(2) . .
C27 C26 V3 C36 159.9(2) . .
C25 C26 V3 C36 42.3(2) . .
C27 C26 V3 C31 -126.0(2) . .
C25 C26 V3 C31 116.42(17) . .
C27 C26 V3 C30 -162.87(18) . .
C25 C26 V3 C30 79.50(17) . .
C25 C26 V3 C27 -117.6(2) . .
C27 C26 V3 C29 79.53(18) . .
C25 C26 V3 C29 -38.10(13) . .
C27 C26 V3 C28 37.49(17) . .
C25 C26 V3 C28 -80.13(16) . .
C27 C26 V3 C25 117.6(2) . .
C26 C25 V3 C33 29.0(8) . .
C29 C25 V3 C33 -86.8(8) . .
Sn1 C25 V3 C33 150.0(8) . .
C26 C25 V3 C35 171.8(2) . .
C29 C25 V3 C35 56.0(2) . .
Sn1 C25 V3 C35 -67.2(2) . .
C26 C25 V3 C34 127.7(5) . .
C29 C25 V3 C34 11.9(5) . .
Sn1 C25 V3 C34 -111.3(5) . .
C26 C25 V3 C32 -38.8(3) . .
C29 C25 V3 C32 -154.5(2) . .
Sn1 C25 V3 C32 82.2(3) . .
C26 C25 V3 C36 -151.38(16) . .
C29 C25 V3 C36 92.84(16) . .
Sn1 C25 V3 C36 -30.36(17) . .
C26 C25 V3 C31 -76.56(19) . .
C29 C25 V3 C31 167.66(17) . .
Sn1 C25 V3 C31 44.46(19) . .
C26 C25 V3 C30 -113.10(16) . .
C29 C25 V3 C30 131.12(15) . .
Sn1 C25 V3 C30 7.91(16) . .
C26 C25 V3 C27 37.11(16) . .
C29 C25 V3 C27 -78.67(16) . .
Sn1 C25 V3 C27 158.13(18) . .
C26 C25 V3 C29 115.8(2) . .
Sn1 C25 V3 C29 -123.2(2) . .
C26 C25 V3 C28 78.83(16) . .
C29 C25 V3 C28 -36.95(15) . .
Sn1 C25 V3 C28 -160.15(18) . .
C29 C25 V3 C26 -115.8(2) . .
Sn1 C25 V3 C26 121.0(2) . .
C48 C47 V4 C46 -143.7(4) . .
C46 C47 V4 C48 143.7(4) . .
C46 C47 V4 C45 22.3(2) . .
C48 C47 V4 C45 -121.4(3) . .
C46 C47 V4 C42 120.8(3) . .
C48 C47 V4 C42 -22.8(2) . .
C46 C47 V4 C44 52.6(3) . .
C48 C47 V4 C44 -91.1(2) . .
C46 C47 V4 C43 89.9(3) . .
C48 C47 V4 C43 -53.8(2) . .
C46 C47 V4 C39 -62.1(3) . .
C48 C47 V4 C39 154.22(19) . .
C46 C47 V4 C40 -86.6(3) . .
C48 C47 V4 C40 129.7(2) . .
C46 C47 V4 C41 -124.0(2) . .
C48 C47 V4 C41 92.3(2) . .
C46 C47 V4 C38 -98.5(5) . .
C48 C47 V4 C38 117.8(4) . .
C46 C47 V4 C37 -146.5(2) . .
C48 C47 V4 C37 69.9(3) . .
C45 C46 V4 C47 143.6(4) . .
C45 C46 V4 C48 120.8(3) . .
C47 C46 V4 C48 -22.8(2) . .
C47 C46 V4 C45 -143.6(4) . .
C45 C46 V4 C42 89.1(3) . .
C47 C46 V4 C42 -54.5(3) . .
C45 C46 V4 C44 21.3(2) . .
C47 C46 V4 C44 -122.3(3) . .
C45 C46 V4 C43 52.0(3) . .
C47 C46 V4 C43 -91.5(3) . .
C45 C46 V4 C39 -82.2(3) . .
C47 C46 V4 C39 134.2(2) . .
C45 C46 V4 C40 -117.6(2) . .
C47 C46 V4 C40 98.8(2) . .
C45 C46 V4 C41 -146.9(2) . .
C47 C46 V4 C41 69.5(3) . .
C45 C46 V4 C38 -68.2(3) . .
C47 C46 V4 C38 148.3(2) . .
C45 C46 V4 C37 -134.7(4) . .
C47 C46 V4 C37 81.8(4) . .
C42 C48 V4 C47 -142.7(3) . .
C42 C48 V4 C46 -120.1(3) . .
C47 C48 V4 C46 22.7(3) . .
C42 C48 V4 C45 -88.7(2) . .
C47 C48 V4 C45 54.0(3) . .
C47 C48 V4 C42 142.7(3) . .
C42 C48 V4 C44 -52.1(2) . .
C47 C48 V4 C44 90.6(3) . .
C42 C48 V4 C43 -21.66(18) . .
C47 C48 V4 C43 121.1(3) . .
C42 C48 V4 C39 152.8(3) . .
C47 C48 V4 C39 -64.4(4) . .
C42 C48 V4 C40 154.26(16) . .
C47 C48 V4 C40 -63.0(3) . .
C42 C48 V4 C41 121.61(18) . .
C47 C48 V4 C41 -95.7(2) . .
C42 C48 V4 C38 70.3(3) . .
C47 C48 V4 C38 -146.9(3) . .
C42 C48 V4 C37 85.24(19) . .
C47 C48 V4 C37 -132.0(2) . .
C44 C45 V4 C47 122.2(3) . .
C46 C45 V4 C47 -22.9(2) . .
C44 C45 V4 C46 145.1(4) . .
C44 C45 V4 C48 90.0(3) . .
C46 C45 V4 C48 -55.1(3) . .
C44 C45 V4 C42 52.7(3) . .
C46 C45 V4 C42 -92.5(3) . .
C46 C45 V4 C44 -145.1(4) . .
C44 C45 V4 C43 22.3(2) . .
C46 C45 V4 C43 -122.8(3) . .
C44 C45 V4 C39 -109.5(3) . .
C46 C45 V4 C39 105.4(3) . .
C44 C45 V4 C40 -144.2(2) . .
C46 C45 V4 C40 70.7(3) . .
C44 C45 V4 C41 -155.1(2) . .
C46 C45 V4 C41 59.8(4) . .
C44 C45 V4 C38 -77.1(3) . .
C46 C45 V4 C38 137.8(2) . .
C44 C45 V4 C37 -77.0(4) . .
C46 C45 V4 C37 137.9(3) . .
C43 C42 V4 C47 -121.2(2) . .
C48 C42 V4 C47 23.5(2) . .
C43 C42 V4 C46 -89.0(3) . .
C48 C42 V4 C46 55.7(3) . .
C43 C42 V4 C48 -144.7(3) . .
C43 C42 V4 C45 -51.8(2) . .
C48 C42 V4 C45 92.9(3) . .
C43 C42 V4 C44 -21.6(2) . .
C48 C42 V4 C44 123.1(2) . .
C48 C42 V4 C43 144.7(3) . .
C43 C42 V4 C39 65.5(4) . .
C48 C42 V4 C39 -149.8(3) . .
C43 C42 V4 C40 163.4(2) . .
C48 C42 V4 C40 -51.9(3) . .
C43 C42 V4 C41 144.84(16) . .
C48 C42 V4 C41 -70.4(2) . .
C43 C42 V4 C38 73.71(19) . .
C48 C42 V4 C38 -141.58(19) . .
C43 C42 V4 C37 107.97(17) . .
C48 C42 V4 C37 -107.3(2) . .
C45 C44 V4 C47 -53.3(3) . .
C43 C44 V4 C47 90.7(3) . .
C45 C44 V4 C46 -21.6(3) . .
C43 C44 V4 C46 122.3(3) . .
C45 C44 V4 C48 -91.8(3) . .
C43 C44 V4 C48 52.1(2) . .
C43 C44 V4 C45 143.9(4) . .
C45 C44 V4 C42 -122.4(3) . .
C43 C44 V4 C42 21.5(2) . .
C45 C44 V4 C43 -143.9(4) . .
C45 C44 V4 C39 78.6(3) . .
C43 C44 V4 C39 -137.5(2) . .
C45 C44 V4 C40 54.1(3) . .
C43 C44 V4 C40 -161.96(17) . .
C45 C44 V4 C41 113.4(5) . .
C43 C44 V4 C41 -102.7(5) . .
C45 C44 V4 C38 117.0(3) . .
C43 C44 V4 C38 -99.1(2) . .
C45 C44 V4 C37 145.5(3) . .
C43 C44 V4 C37 -70.6(3) . .
C42 C43 V4 C47 54.1(2) . .
C44 C43 V4 C47 -90.9(3) . .
C42 C43 V4 C46 92.5(3) . .
C44 C43 V4 C46 -52.5(3) . .
C42 C43 V4 C48 21.85(18) . .
C44 C43 V4 C48 -123.1(3) . .
C42 C43 V4 C45 123.0(2) . .
C44 C43 V4 C45 -22.0(3) . .
C44 C43 V4 C42 -145.0(3) . .
C42 C43 V4 C44 145.0(3) . .
C42 C43 V4 C39 -155.37(16) . .
C44 C43 V4 C39 59.6(3) . .
C42 C43 V4 C40 -142.1(4) . .
C44 C43 V4 C40 72.9(5) . .
C42 C43 V4 C41 -59.3(3) . .
C44 C43 V4 C41 155.7(2) . .
C42 C43 V4 C38 -122.91(17) . .
C44 C43 V4 C38 92.1(2) . .
C42 C43 V4 C37 -84.56(18) . .
C44 C43 V4 C37 130.4(2) . .
C40 C39 V4 C47 -43.9(3) . .
C38 C39 V4 C47 -160.4(2) . .
C40 C39 V4 C46 -78.5(2) . .
C38 C39 V4 C46 165.0(2) . .
C40 C39 V4 C48 2.0(4) . .
C38 C39 V4 C48 -114.4(3) . .
C40 C39 V4 C45 -115.6(2) . .
C38 C39 V4 C45 127.9(2) . .
C40 C39 V4 C42 127.9(3) . .
C38 C39 V4 C42 11.4(4) . .
C40 C39 V4 C44 -151.69(18) . .
C38 C39 V4 C44 91.8(2) . .
C40 C39 V4 C43 175.11(15) . .
C38 C39 V4 C43 58.6(2) . .
C38 C39 V4 C40 -116.5(2) . .
C40 C39 V4 C41 37.76(14) . .
C38 C39 V4 C41 -78.73(16) . .
C40 C39 V4 C38 116.5(2) . .
C40 C39 V4 C37 79.79(16) . .
C38 C39 V4 C37 -36.70(15) . .
C39 C40 V4 C47 146.6(2) . .
C41 C40 V4 C47 -96.6(2) . .
C39 C40 V4 C46 108.2(2) . .
C41 C40 V4 C46 -135.0(2) . .
C39 C40 V4 C48 -179.09(17) . .
C41 C40 V4 C48 -62.28(19) . .
C39 C40 V4 C45 73.2(2) . .
C41 C40 V4 C45 -170.0(2) . .
C39 C40 V4 C42 -144.9(2) . .
C41 C40 V4 C42 -28.1(3) . .
C39 C40 V4 C44 42.1(2) . .
C41 C40 V4 C44 158.9(2) . .
C39 C40 V4 C43 -16.9(5) . .
C41 C40 V4 C43 99.9(5) . .
C41 C40 V4 C39 116.8(2) . .
C39 C40 V4 C41 -116.8(2) . .
C39 C40 V4 C38 -37.99(14) . .
C41 C40 V4 C38 78.82(15) . .
C39 C40 V4 C37 -79.70(15) . .
C41 C40 V4 C37 37.11(13) . .
C40 C41 V4 C47 90.7(2) . .
C37 C41 V4 C47 -151.95(19) . .
C40 C41 V4 C46 54.3(2) . .
C37 C41 V4 C46 171.6(2) . .
C40 C41 V4 C48 130.02(17) . .
C37 C41 V4 C48 -112.66(17) . .
C40 C41 V4 C45 17.2(4) . .
C37 C41 V4 C45 134.5(3) . .
C40 C41 V4 C42 165.60(15) . .
C37 C41 V4 C42 -77.08(16) . .
C40 C41 V4 C44 -75.6(5) . .
C37 C41 V4 C44 41.7(5) . .
C40 C41 V4 C43 -158.76(19) . .
C37 C41 V4 C43 -41.4(2) . .
C40 C41 V4 C39 -37.03(14) . .
C37 C41 V4 C39 80.28(15) . .
C37 C41 V4 C40 117.3(2) . .
C40 C41 V4 C38 -79.58(15) . .
C37 C41 V4 C38 37.74(13) . .
C40 C41 V4 C37 -117.3(2) . .
C37 C38 V4 C47 -67.0(5) . .
C39 C38 V4 C47 50.6(6) . .
C37 C38 V4 C46 -140.6(3) . .
C39 C38 V4 C46 -23.0(4) . .
C37 C38 V4 C48 23.8(3) . .
C39 C38 V4 C48 141.4(2) . .
C37 C38 V4 C45 179.94(19) . .
C39 C38 V4 C45 -62.4(2) . .
C37 C38 V4 C42 66.98(18) . .
C39 C38 V4 C42 -175.35(17) . .
C37 C38 V4 C44 143.01(16) . .
C39 C38 V4 C44 -99.33(19) . .
C37 C38 V4 C43 104.23(16) . .
C39 C38 V4 C43 -138.10(18) . .
C37 C38 V4 C39 -117.7(2) . .
C37 C38 V4 C40 -80.49(16) . .
C39 C38 V4 C40 37.18(17) . .
C37 C38 V4 C41 -38.02(13) . .
C39 C38 V4 C41 79.64(17) . .
C39 C38 V4 C37 117.7(2) . .
C38 C37 V4 C47 154.8(2) . .
C41 C37 V4 C47 38.8(2) . .
Sn1 C37 V4 C47 -79.7(2) . .
C38 C37 V4 C46 98.0(5) . .
C41 C37 V4 C46 -17.9(5) . .
Sn1 C37 V4 C46 -136.5(5) . .
C38 C37 V4 C48 -166.14(16) . .
C41 C37 V4 C48 77.93(18) . .
Sn1 C37 V4 C48 -40.6(2) . .
C38 C37 V4 C45 -0.1(4) . .
C41 C37 V4 C45 -116.1(4) . .
Sn1 C37 V4 C45 125.4(3) . .
C38 C37 V4 C42 -127.49(16) . .
C41 C37 V4 C42 116.59(16) . .
Sn1 C37 V4 C42 -1.95(18) . .
C38 C37 V4 C44 -51.1(2) . .
C41 C37 V4 C44 -167.07(17) . .
Sn1 C37 V4 C44 74.4(2) . .
C38 C37 V4 C43 -89.26(17) . .
C41 C37 V4 C43 154.82(15) . .
Sn1 C37 V4 C43 36.28(19) . .
C38 C37 V4 C39 37.27(15) . .
C41 C37 V4 C39 -78.65(16) . .
Sn1 C37 V4 C39 162.81(19) . .
C38 C37 V4 C40 78.61(15) . .
C41 C37 V4 C40 -37.32(14) . .
Sn1 C37 V4 C40 -155.85(19) . .
C38 C37 V4 C41 115.9(2) . .
Sn1 C37 V4 C41 -118.5(2) . .
C41 C37 V4 C38 -115.9(2) . .
Sn1 C37 V4 C38 125.5(2) . .
C59 C60 V5 C58 21.4(2) . .
C54 C60 V5 C58 -123.4(2) . .
C54 C60 V5 C59 -144.9(3) . .
C59 C60 V5 C57 51.7(2) . .
C54 C60 V5 C57 -93.2(2) . .
C59 C60 V5 C55 121.3(2) . .
C54 C60 V5 C55 -23.54(19) . .
C59 C60 V5 C54 144.9(3) . .
C59 C60 V5 C56 89.2(2) . .
C54 C60 V5 C56 -55.7(2) . .
C59 C60 V5 C51 -58.2(3) . .
C54 C60 V5 C51 156.9(2) . .
C59 C60 V5 C50 -146.1(3) . .
C54 C60 V5 C50 69.0(3) . .
C59 C60 V5 C53 -101.8(2) . .
C54 C60 V5 C53 113.35(18) . .
C59 C60 V5 C52 -67.1(2) . .
C54 C60 V5 C52 148.05(17) . .
C59 C60 V5 C49 -136.81(19) . .
C54 C60 V5 C49 78.3(2) . .
C59 C58 V5 C60 -21.8(2) . .
C57 C58 V5 C60 122.9(3) . .
C57 C58 V5 C59 144.8(3) . .
C59 C58 V5 C57 -144.8(3) . .
C59 C58 V5 C55 -90.9(2) . .
C57 C58 V5 C55 53.9(3) . .
C59 C58 V5 C54 -52.5(2) . .
C57 C58 V5 C54 92.2(3) . .
C59 C58 V5 C56 -122.3(2) . .
C57 C58 V5 C56 22.4(2) . .
C59 C58 V5 C51 130.9(2) . .
C57 C58 V5 C51 -84.4(2) . .
C59 C58 V5 C50 150.0(2) . .
C57 C58 V5 C50 -65.3(3) . .
C59 C58 V5 C53 67.3(2) . .
C57 C58 V5 C53 -147.9(2) . .
C59 C58 V5 C52 94.4(2) . .
C57 C58 V5 C52 -120.9(2) . .
C59 C58 V5 C49 90.2(4) . .
C57 C58 V5 C49 -125.0(4) . .
C58 C59 V5 C60 144.7(3) . .
C60 C59 V5 C58 -144.7(3) . .
C58 C59 V5 C57 21.7(2) . .
C60 C59 V5 C57 -123.0(2) . .
C58 C59 V5 C55 90.6(2) . .
C60 C59 V5 C55 -54.1(2) . .
C58 C59 V5 C54 122.9(2) . .
C60 C59 V5 C54 -21.88(19) . .
C58 C59 V5 C56 52.6(2) . .
C60 C59 V5 C56 -92.1(2) . .
C58 C59 V5 C51 -63.1(2) . .
C60 C59 V5 C51 152.13(18) . .
C58 C59 V5 C50 -82.4(4) . .
C60 C59 V5 C50 132.8(4) . .
C58 C59 V5 C53 -128.0(2) . .
C60 C59 V5 C53 87.2(2) . .
C58 C59 V5 C52 -91.3(2) . .
C60 C59 V5 C52 124.0(2) . .
C58 C59 V5 C49 -147.2(2) . .
C60 C59 V5 C49 68.0(2) . .
C58 C57 V5 C60 -51.8(3) . .
C56 C57 V5 C60 92.0(2) . .
C56 C57 V5 C58 143.9(4) . .
C58 C57 V5 C59 -21.5(2) . .
C56 C57 V5 C59 122.4(3) . .
C58 C57 V5 C55 -121.6(3) . .
C56 C57 V5 C55 22.3(2) . .
C58 C57 V5 C54 -89.5(3) . .
C56 C57 V5 C54 54.4(2) . .
C58 C57 V5 C56 -143.9(4) . .
C58 C57 V5 C51 102.7(2) . .
C56 C57 V5 C51 -113.4(2) . .
C58 C57 V5 C50 136.9(2) . .
C56 C57 V5 C50 -79.2(2) . .
C58 C57 V5 C53 63.8(4) . .
C56 C57 V5 C53 -152.4(2) . .
C58 C57 V5 C52 69.2(3) . .
C56 C57 V5 C52 -147.0(2) . .
C58 C57 V5 C49 143.7(3) . .
C56 C57 V5 C49 -72.5(3) . .
C56 C55 V5 C60 -120.2(2) . .
C54 C55 V5 C60 23.16(19) . .
C56 C55 V5 C58 -52.8(2) . .
C54 C55 V5 C58 90.6(2) . .
C56 C55 V5 C59 -89.2(2) . .
C54 C55 V5 C59 54.2(2) . .
C56 C55 V5 C57 -22.0(2) . .
C54 C55 V5 C57 121.3(2) . .
C56 C55 V5 C54 -143.4(3) . .
C54 C55 V5 C56 143.4(3) . .
C56 C55 V5 C51 59.5(2) . .
C54 C55 V5 C51 -157.15(17) . .
C56 C55 V5 C50 88.3(2) . .
C54 C55 V5 C50 -128.33(18) . .
C56 C55 V5 C53 154.11(19) . .
C54 C55 V5 C53 -62.5(2) . .
C56 C55 V5 C52 100.2(7) . .
C54 C55 V5 C52 -116.4(7) . .
C56 C55 V5 C49 126.78(19) . .
C54 C55 V5 C49 -89.83(18) . .
C55 C54 V5 C60 -142.4(3) . .
C60 C54 V5 C58 51.5(2) . .
C55 C54 V5 C58 -91.0(2) . .
C60 C54 V5 C59 21.6(2) . .
C55 C54 V5 C59 -120.9(2) . .
C60 C54 V5 C57 88.3(2) . .
C55 C54 V5 C57 -54.1(2) . .
C60 C54 V5 C55 142.4(3) . .
C60 C54 V5 C56 119.7(2) . .
C55 C54 V5 C56 -22.73(19) . .
C60 C54 V5 C51 -140.5(5) . .
C55 C54 V5 C51 77.1(5) . .
C60 C54 V5 C50 -147.74(18) . .
C55 C54 V5 C50 69.8(2) . .
C60 C54 V5 C53 -77.9(2) . .
C55 C54 V5 C53 139.64(18) . .
C60 C54 V5 C52 -56.0(3) . .
C55 C54 V5 C52 161.54(19) . .
C60 C54 V5 C49 -115.66(19) . .
C55 C54 V5 C49 101.90(18) . .
C57 C56 V5 C60 -89.3(3) . .
C55 C56 V5 C60 55.0(2) . .
C57 C56 V5 C58 -22.1(2) . .
C55 C56 V5 C58 122.2(2) . .
C57 C56 V5 C59 -52.2(3) . .
C55 C56 V5 C59 92.1(2) . .
C55 C56 V5 C57 144.3(3) . .
C57 C56 V5 C55 -144.3(3) . .
C57 C56 V5 C54 -121.4(2) . .
C55 C56 V5 C54 22.93(19) . .
C57 C56 V5 C51 75.7(2) . .
C55 C56 V5 C51 -140.06(18) . .
C57 C56 V5 C50 113.3(2) . .
C55 C56 V5 C50 -102.41(19) . .
C57 C56 V5 C53 130.0(4) . .
C55 C56 V5 C53 -85.7(5) . .
C57 C56 V5 C52 54.7(3) . .
C55 C56 V5 C52 -161.06(18) . .
C57 C56 V5 C49 144.0(2) . .
C55 C56 V5 C49 -71.7(2) . .
C52 C51 V5 C60 -13.4(3) . .
C50 C51 V5 C60 -130.5(3) . .
C52 C51 V5 C58 -84.89(19) . .
C50 C51 V5 C58 158.0(2) . .
C52 C51 V5 C59 -51.9(2) . .
C50 C51 V5 C59 -168.98(19) . .
C52 C51 V5 C57 -121.91(19) . .
C50 C51 V5 C57 121.0(2) . .
C52 C51 V5 C55 167.22(19) . .
C50 C51 V5 C55 50.1(3) . .
C52 C51 V5 C54 107.4(5) . .
C50 C51 V5 C54 -9.7(6) . .
C52 C51 V5 C56 -158.41(18) . .
C50 C51 V5 C56 84.5(2) . .
C52 C51 V5 C50 117.1(2) . .
C52 C51 V5 C53 37.54(14) . .
C50 C51 V5 C53 -79.55(17) . .
C50 C51 V5 C52 -117.1(2) . .
C52 C51 V5 C49 79.73(16) . .
C50 C51 V5 C49 -37.36(16) . .
C49 C50 V5 C60 14.0(3) . .
C51 C50 V5 C60 130.8(3) . .
C49 C50 V5 C58 -148.86(19) . .
C51 C50 V5 C58 -32.1(3) . .
C49 C50 V5 C59 -89.7(4) . .
C51 C50 V5 C59 27.1(5) . .
C49 C50 V5 C57 174.45(17) . .
C51 C50 V5 C57 -68.8(2) . .
C49 C50 V5 C55 97.51(19) . .
C51 C50 V5 C55 -145.7(2) . .
C49 C50 V5 C54 59.8(2) . .
C51 C50 V5 C54 176.6(2) . .
C49 C50 V5 C56 136.63(19) . .
C51 C50 V5 C56 -106.6(2) . .
C49 C50 V5 C51 -116.8(2) . .
C49 C50 V5 C53 -37.80(14) . .
C51 C50 V5 C53 79.00(18) . .
C49 C50 V5 C52 -79.77(16) . .
C51 C50 V5 C52 37.03(17) . .
C51 C50 V5 C49 116.8(2) . .
C52 C53 V5 C60 121.7(2) . .
C49 C53 V5 C60 -120.96(18) . .
C52 C53 V5 C58 49.2(2) . .
C49 C53 V5 C58 166.57(19) . .
C52 C53 V5 C59 83.9(2) . .
C49 C53 V5 C59 -158.76(17) . .
C52 C53 V5 C57 8.3(3) . .
C49 C53 V5 C57 125.7(3) . .
C52 C53 V5 C55 -164.2(2) . .
C49 C53 V5 C55 -46.8(2) . .
C52 C53 V5 C54 159.15(18) . .
C49 C53 V5 C54 -83.47(18) . .
C52 C53 V5 C56 -98.4(5) . .
C49 C53 V5 C56 19.0(5) . .
C52 C53 V5 C51 -37.34(16) . .
C49 C53 V5 C51 80.05(15) . .
C52 C53 V5 C50 -79.71(17) . .
C49 C53 V5 C50 37.67(14) . .
C49 C53 V5 C52 117.4(2) . .
C52 C53 V5 C49 -117.4(2) . .
C51 C52 V5 C60 173.20(18) . .
C53 C52 V5 C60 -70.1(2) . .
C51 C52 V5 C58 102.2(2) . .
C53 C52 V5 C58 -141.1(2) . .
C51 C52 V5 C59 139.00(19) . .
C53 C52 V5 C59 -104.30(19) . .
C51 C52 V5 C57 67.7(2) . .
C53 C52 V5 C57 -175.57(19) . .
C51 C52 V5 C55 -50.5(8) . .
C53 C52 V5 C55 66.1(8) . .
C51 C52 V5 C54 -152.0(2) . .
C53 C52 V5 C54 -35.3(3) . .
C51 C52 V5 C56 34.6(3) . .
C53 C52 V5 C56 151.3(2) . .
C53 C52 V5 C51 116.7(2) . .
C51 C52 V5 C50 -37.52(15) . .
C53 C52 V5 C50 79.17(16) . .
C51 C52 V5 C53 -116.7(2) . .
C51 C52 V5 C49 -79.47(16) . .
C53 C52 V5 C49 37.22(15) . .
C50 C49 V5 C60 -172.89(18) . .
C53 C49 V5 C60 70.82(19) . .
Sn2 C49 V5 C60 -47.4(2) . .
C50 C49 V5 C58 83.9(5) . .
C53 C49 V5 C58 -32.4(5) . .
Sn2 C49 V5 C58 -150.6(4) . .
C50 C49 V5 C59 148.3(2) . .
C53 C49 V5 C59 32.0(2) . .
Sn2 C49 V5 C59 -86.2(2) . .
C50 C49 V5 C57 -10.3(3) . .
C53 C49 V5 C57 -126.6(3) . .
Sn2 C49 V5 C57 115.2(3) . .
C50 C49 V5 C55 -94.89(19) . .
C53 C49 V5 C55 148.82(18) . .
Sn2 C49 V5 C55 30.6(2) . .
C50 C49 V5 C54 -134.73(19) . .
C53 C49 V5 C54 108.98(18) . .
Sn2 C49 V5 C54 -9.2(2) . .
C50 C49 V5 C56 -56.8(2) . .
C53 C49 V5 C56 -173.13(19) . .
Sn2 C49 V5 C56 68.7(2) . .
C50 C49 V5 C51 37.60(16) . .
C53 C49 V5 C51 -78.69(16) . .
Sn2 C49 V5 C51 163.1(2) . .
C53 C49 V5 C50 -116.3(2) . .
Sn2 C49 V5 C50 125.5(2) . .
C50 C49 V5 C53 116.3(2) . .
Sn2 C49 V5 C53 -118.2(2) . .
C50 C49 V5 C52 79.24(17) . .
C53 C49 V5 C52 -37.05(15) . .
Sn2 C49 V5 C52 -155.27(19) . .
C66 C72 V6 C69 90.4(2) . .
C71 C72 V6 C69 -53.3(2) . .
C66 C72 V6 C68 52.7(2) . .
C71 C72 V6 C68 -91.0(2) . .
C66 C72 V6 C71 143.7(3) . .
C71 C72 V6 C66 -143.7(3) . .
C66 C72 V6 C70 121.3(2) . .
C71 C72 V6 C70 -22.4(2) . .
C66 C72 V6 C67 22.1(2) . .
C71 C72 V6 C67 -121.6(2) . .
C66 C72 V6 C65 -118.3(2) . .
C71 C72 V6 C65 98.0(2) . .
C66 C72 V6 C62 -66.4(3) . .
C71 C72 V6 C62 149.9(2) . .
C66 C72 V6 C63 -146.6(3) . .
C71 C72 V6 C63 69.7(4) . .
C66 C72 V6 C64 -149.9(2) . .
C71 C72 V6 C64 66.5(2) . .
C66 C72 V6 C61 -81.6(2) . .
C71 C72 V6 C61 134.7(2) . .
C70 C69 V6 C72 53.5(2) . .
C68 C69 V6 C72 -90.5(3) . .
C70 C69 V6 C68 144.0(3) . .
C70 C69 V6 C71 22.0(2) . .
C68 C69 V6 C71 -122.0(3) . .
C70 C69 V6 C66 90.9(2) . .
C68 C69 V6 C66 -53.1(3) . .
C68 C69 V6 C70 -144.0(3) . .
C70 C69 V6 C67 121.5(2) . .
C68 C69 V6 C67 -22.5(2) . .
C70 C69 V6 C65 -61.8(3) . .
C68 C69 V6 C65 154.2(2) . .
C70 C69 V6 C62 -141.1(2) . .
C68 C69 V6 C62 74.9(2) . .
C70 C69 V6 C63 -107.5(2) . .
C68 C69 V6 C63 108.4(2) . .
C70 C69 V6 C64 -72.8(2) . .
C68 C69 V6 C64 143.2(2) . .
C70 C69 V6 C61 -144.2(2) . .
C68 C69 V6 C61 71.8(3) . .
C67 C68 V6 C72 -52.1(2) . .
C69 C68 V6 C72 91.3(2) . .
C67 C68 V6 C69 -143.4(3) . .
C67 C68 V6 C71 -90.1(2) . .
C69 C68 V6 C71 53.3(2) . .
C67 C68 V6 C66 -21.3(2) . .
C69 C68 V6 C66 122.1(2) . .
C67 C68 V6 C70 -121.3(2) . .
C69 C68 V6 C70 22.1(2) . .
C69 C68 V6 C67 143.4(3) . .
C67 C68 V6 C65 93.3(5) . .
C69 C68 V6 C65 -123.3(4) . .
C67 C68 V6 C62 97.4(2) . .
C69 C68 V6 C62 -119.2(2) . .
C67 C68 V6 C63 135.5(2) . .
C69 C68 V6 C63 -81.1(2) . .
C67 C68 V6 C64 158.2(2) . .
C69 C68 V6 C64 -58.4(3) . .
C67 C68 V6 C61 68.2(3) . .
C69 C68 V6 C61 -148.37(19) . .
C70 C71 V6 C72 -143.8(3) . .
C70 C71 V6 C69 -21.86(19) . .
C72 C71 V6 C69 122.0(2) . .
C70 C71 V6 C68 -53.2(2) . .
C72 C71 V6 C68 90.7(2) . .
C70 C71 V6 C66 -121.5(2) . .
C72 C71 V6 C66 22.3(2) . .
C72 C71 V6 C70 143.8(3) . .
C70 C71 V6 C67 -90.5(2) . .
C72 C71 V6 C67 53.3(2) . .
C70 C71 V6 C65 125.90(19) . .
C72 C71 V6 C65 -90.3(2) . .
C70 C71 V6 C62 102.3(4) . .
C72 C71 V6 C62 -113.8(4) . .
C70 C71 V6 C63 64.2(3) . .
C72 C71 V6 C63 -152.0(2) . .
C70 C71 V6 C64 89.1(2) . .
C72 C71 V6 C64 -127.1(2) . .
C70 C71 V6 C61 150.07(17) . .
C72 C71 V6 C61 -66.1(3) . .
C67 C66 V6 C72 144.0(3) . .
C67 C66 V6 C69 52.7(2) . .
C72 C66 V6 C69 -91.3(2) . .
C67 C66 V6 C68 21.48(19) . .
C72 C66 V6 C68 -122.6(2) . .
C67 C66 V6 C71 121.4(2) . .
C72 C66 V6 C71 -22.6(2) . .
C67 C66 V6 C70 90.0(2) . .
C72 C66 V6 C70 -54.0(2) . .
C72 C66 V6 C67 -144.0(3) . .
C67 C66 V6 C65 -142.61(18) . .
C72 C66 V6 C65 73.3(2) . .
C67 C66 V6 C62 -73.0(2) . .
C72 C66 V6 C62 142.9(2) . .
C67 C66 V6 C63 -70.2(5) . .
C72 C66 V6 C63 145.7(4) . .
C67 C66 V6 C64 -158.0(2) . .
C72 C66 V6 C64 58.0(3) . .
C67 C66 V6 C61 -106.29(19) . .
C72 C66 V6 C61 109.7(2) . .
C69 C70 V6 C72 -122.0(2) . .
C71 C70 V6 C72 22.5(2) . .
C71 C70 V6 C69 144.5(3) . .
C69 C70 V6 C68 -22.4(2) . .
C71 C70 V6 C68 122.1(2) . .
C69 C70 V6 C71 -144.5(3) . .
C69 C70 V6 C66 -90.7(2) . .
C71 C70 V6 C66 53.8(2) . .
C69 C70 V6 C67 -53.6(2) . .
C71 C70 V6 C67 90.9(2) . .
C69 C70 V6 C65 147.14(19) . .
C71 C70 V6 C65 -68.4(2) . .
C69 C70 V6 C62 65.2(3) . .
C71 C70 V6 C62 -150.3(2) . .
C69 C70 V6 C63 81.7(2) . .
C71 C70 V6 C63 -133.8(2) . .
C69 C70 V6 C64 117.5(2) . .
C71 C70 V6 C64 -98.0(2) . .
C69 C70 V6 C61 137.4(3) . .
C71 C70 V6 C61 -78.1(4) . .
C66 C67 V6 C72 -22.3(2) . .
C68 C67 V6 C72 123.1(2) . .
C66 C67 V6 C69 -122.6(2) . .
C68 C67 V6 C69 22.7(2) . .
C66 C67 V6 C68 -145.3(3) . .
C66 C67 V6 C71 -53.8(2) . .
C68 C67 V6 C71 91.5(2) . .
C68 C67 V6 C66 145.3(3) . .
C66 C67 V6 C70 -91.5(2) . .
C68 C67 V6 C70 53.8(2) . .
C66 C67 V6 C65 60.1(3) . .
C68 C67 V6 C65 -154.5(2) . .
C66 C67 V6 C62 122.1(2) . .
C68 C67 V6 C62 -92.6(2) . .
C66 C67 V6 C63 152.00(19) . .
C68 C67 V6 C63 -62.7(2) . .
C66 C67 V6 C64 127.8(6) . .
C68 C67 V6 C64 -86.9(6) . .
C66 C67 V6 C61 84.2(2) . .
C68 C67 V6 C61 -130.4(2) . .
C64 C65 V6 C72 -130.6(2) . .
C61 C65 V6 C72 111.63(19) . .
C64 C65 V6 C69 -17.3(3) . .
C61 C65 V6 C69 -135.1(2) . .
C64 C65 V6 C68 84.7(5) . .
C61 C65 V6 C68 -33.1(5) . .
C64 C65 V6 C71 -91.9(2) . .
C61 C65 V6 C71 150.34(18) . .
C64 C65 V6 C66 -166.9(2) . .
C61 C65 V6 C66 75.4(2) . .
C64 C65 V6 C70 -56.2(2) . .
C61 C65 V6 C70 -174.03(16) . .
C64 C65 V6 C67 157.8(2) . .
C61 C65 V6 C67 40.0(3) . .
C64 C65 V6 C62 80.0(2) . .
C61 C65 V6 C62 -37.79(15) . .
C64 C65 V6 C63 37.35(18) . .
C61 C65 V6 C63 -80.43(18) . .
C61 C65 V6 C64 -117.8(3) . .
C64 C65 V6 C61 117.8(3) . .
C61 C62 V6 C72 -24.4(3) . .
C63 C62 V6 C72 -141.1(3) . .
C61 C62 V6 C69 -177.77(15) . .
C63 C62 V6 C69 65.5(3) . .
C61 C62 V6 C68 -140.33(17) . .
C63 C62 V6 C68 103.0(2) . .
C61 C62 V6 C71 64.9(5) . .
C63 C62 V6 C71 -51.8(5) . .
C61 C62 V6 C66 -65.0(2) . .
C63 C62 V6 C66 178.2(2) . .
C61 C62 V6 C70 143.54(19) . .
C63 C62 V6 C70 26.8(3) . .
C61 C62 V6 C67 -101.75(19) . .
C63 C62 V6 C67 141.5(2) . .
C61 C62 V6 C65 38.36(15) . .
C63 C62 V6 C65 -78.3(2) . .
C61 C62 V6 C63 116.7(3) . .
C61 C62 V6 C64 79.82(18) . .
C63 C62 V6 C64 -36.9(2) . .
C63 C62 V6 C61 -116.7(3) . .
C64 C63 V6 C72 -4.7(4) . .
C62 C63 V6 C72 112.3(4) . .
C64 C63 V6 C69 117.17(19) . .
C62 C63 V6 C69 -125.8(2) . .
C64 C63 V6 C68 154.94(18) . .
C62 C63 V6 C68 -88.1(2) . .
C64 C63 V6 C71 44.5(3) . .
C62 C63 V6 C71 161.5(2) . .
C64 C63 V6 C66 -121.0(4) . .
C62 C63 V6 C66 -4.0(6) . .
C64 C63 V6 C70 79.8(2) . .
C62 C63 V6 C70 -163.2(2) . .
C64 C63 V6 C67 -170.39(19) . .
C62 C63 V6 C67 -53.4(3) . .
C64 C63 V6 C65 -37.26(17) . .
C62 C63 V6 C65 79.7(2) . .
C64 C63 V6 C62 -117.0(3) . .
C62 C63 V6 C64 117.0(3) . .
C64 C63 V6 C61 -79.80(19) . .
C62 C63 V6 C61 37.21(18) . .
C65 C64 V6 C72 61.2(2) . .
C63 C64 V6 C72 177.90(19) . .
C65 C64 V6 C69 170.27(18) . .
C63 C64 V6 C69 -73.0(2) . .
C65 C64 V6 C68 -155.1(2) . .
C63 C64 V6 C68 -38.4(3) . .
C65 C64 V6 C71 96.4(2) . .
C63 C64 V6 C71 -146.9(2) . .
C65 C64 V6 C66 24.0(3) . .
C63 C64 V6 C66 140.7(3) . .
C65 C64 V6 C70 134.47(19) . .
C63 C64 V6 C70 -108.84(19) . .
C65 C64 V6 C67 -85.3(6) . .
C63 C64 V6 C67 31.4(7) . .
C63 C64 V6 C65 116.7(2) . .
C65 C64 V6 C62 -79.01(18) . .
C63 C64 V6 C62 37.69(17) . .
C65 C64 V6 C63 -116.7(2) . .
C65 C64 V6 C61 -37.29(16) . .
C63 C64 V6 C61 79.41(18) . .
C62 C61 V6 C72 165.6(2) . .
C65 C61 V6 C72 -78.8(2) . .
Sn2 C61 V6 C72 38.8(2) . .
C62 C61 V6 C69 4.6(3) . .
C65 C61 V6 C69 120.2(3) . .
Sn2 C61 V6 C69 -122.1(2) . .
C62 C61 V6 C68 53.3(2) . .
C65 C61 V6 C68 168.91(19) . .
Sn2 C61 V6 C68 -73.5(2) . .
C62 C61 V6 C71 -157.3(2) . .
C65 C61 V6 C71 -41.7(2) . .
Sn2 C61 V6 C71 75.9(2) . .
C62 C61 V6 C66 127.7(2) . .
C65 C61 V6 C66 -116.7(2) . .
Sn2 C61 V6 C66 0.9(2) . .
C62 C61 V6 C70 -101.8(4) . .
C65 C61 V6 C70 13.8(4) . .
Sn2 C61 V6 C70 131.5(3) . .
C62 C61 V6 C67 89.9(2) . .
C65 C61 V6 C67 -154.47(19) . .
Sn2 C61 V6 C67 -36.8(2) . .
C62 C61 V6 C65 -115.6(2) . .
Sn2 C61 V6 C65 117.6(2) . .
C65 C61 V6 C62 115.6(2) . .
Sn2 C61 V6 C62 -126.7(2) . .
C62 C61 V6 C63 -37.77(19) . .
C65 C61 V6 C63 77.9(2) . .
Sn2 C61 V6 C63 -164.5(2) . .
C62 C61 V6 C64 -79.21(19) . .
C65 C61 V6 C64 36.42(18) . .
Sn2 C61 V6 C64 154.0(2) . .
C82 C83 V7 C81 -21.7(2) . .
C84 C83 V7 C81 122.1(3) . .
C84 C83 V7 C82 143.8(4) . .
C82 C83 V7 C84 -143.8(4) . .
C82 C83 V7 C80 -52.8(3) . .
C84 C83 V7 C80 91.0(2) . .
C82 C83 V7 C79 -89.9(3) . .
C84 C83 V7 C79 53.9(2) . .
C82 C83 V7 C78 -121.2(3) . .
C84 C83 V7 C78 22.6(2) . .
C82 C83 V7 C76 92.8(3) . .
C84 C83 V7 C76 -123.4(2) . .
C82 C83 V7 C75 62.8(3) . .
C84 C83 V7 C75 -153.4(2) . .
C82 C83 V7 C77 130.1(2) . .
C84 C83 V7 C77 -86.2(2) . .
C82 C83 V7 C74 76.9(5) . .
C84 C83 V7 C74 -139.3(4) . .
C82 C83 V7 C73 150.0(2) . .
C84 C83 V7 C73 -66.2(3) . .
C80 C81 V7 C83 -121.4(3) . .
C82 C81 V7 C83 21.9(3) . .
C80 C81 V7 C82 -143.4(4) . .
C80 C81 V7 C84 -89.9(2) . .
C82 C81 V7 C84 53.5(3) . .
C82 C81 V7 C80 143.4(4) . .
C80 C81 V7 C79 -22.0(2) . .
C82 C81 V7 C79 121.3(3) . .
C80 C81 V7 C78 -52.6(2) . .
C82 C81 V7 C78 90.8(3) . .
C80 C81 V7 C76 144.9(2) . .
C82 C81 V7 C76 -71.8(3) . .
C80 C81 V7 C75 112.8(2) . .
C82 C81 V7 C75 -103.8(3) . .
C80 C81 V7 C77 143.5(3) . .
C82 C81 V7 C77 -73.2(4) . .
C80 C81 V7 C74 78.4(2) . .
C82 C81 V7 C74 -138.2(2) . .
C80 C81 V7 C73 67.8(3) . .
C82 C81 V7 C73 -148.9(2) . .
C81 C82 V7 C83 -144.7(4) . .
C83 C82 V7 C81 144.7(4) . .
C81 C82 V7 C84 -122.1(3) . .
C83 C82 V7 C84 22.6(3) . .
C81 C82 V7 C80 -22.5(2) . .
C83 C82 V7 C80 122.2(3) . .
C81 C82 V7 C79 -53.5(2) . .
C83 C82 V7 C79 91.3(3) . .
C81 C82 V7 C78 -90.7(2) . .
C83 C82 V7 C78 54.0(3) . .
C81 C82 V7 C76 120.3(2) . .
C83 C82 V7 C76 -95.0(3) . .
C81 C82 V7 C75 83.1(3) . .
C83 C82 V7 C75 -132.1(3) . .
C81 C82 V7 C77 146.4(2) . .
C83 C82 V7 C77 -68.9(3) . .
C81 C82 V7 C74 61.4(3) . .
C83 C82 V7 C74 -153.8(2) . .
C81 C82 V7 C73 114.2(5) . .
C83 C82 V7 C73 -101.0(5) . .
C78 C84 V7 C83 143.1(4) . .
C78 C84 V7 C81 89.8(2) . .
C83 C84 V7 C81 -53.3(3) . .
C78 C84 V7 C82 120.7(3) . .
C83 C84 V7 C82 -22.4(3) . .
C78 C84 V7 C80 52.7(2) . .
C83 C84 V7 C80 -90.5(3) . .
C78 C84 V7 C79 22.2(2) . .
C83 C84 V7 C79 -120.9(3) . .
C83 C84 V7 C78 -143.1(4) . .
C78 C84 V7 C76 -147.0(2) . .
C83 C84 V7 C76 69.9(3) . .
C78 C84 V7 C75 -156.6(3) . .
C83 C84 V7 C75 60.3(4) . .
C78 C84 V7 C77 -111.8(2) . .
C83 C84 V7 C77 105.1(2) . .
C78 C84 V7 C74 -64.9(4) . .
C83 C84 V7 C74 152.0(3) . .
C78 C84 V7 C73 -76.4(2) . .
C83 C84 V7 C73 140.5(2) . .
C81 C80 V7 C83 53.7(3) . .
C79 C80 V7 C83 -90.5(2) . .
C79 C80 V7 C81 -144.2(3) . .
C81 C80 V7 C82 22.6(2) . .
C79 C80 V7 C82 -121.6(2) . .
C81 C80 V7 C84 91.9(2) . .
C79 C80 V7 C84 -52.3(2) . .
C81 C80 V7 C79 144.2(3) . .
C81 C80 V7 C78 122.6(3) . .
C79 C80 V7 C78 -21.6(2) . .
C81 C80 V7 C76 -58.9(3) . .
C79 C80 V7 C76 156.9(2) . .
C81 C80 V7 C75 -75.7(2) . .
C79 C80 V7 C75 140.1(2) . .
C81 C80 V7 C77 -133.5(3) . .
C79 C80 V7 C77 82.3(4) . .
C81 C80 V7 C74 -111.7(2) . .
C79 C80 V7 C74 104.0(2) . .
C81 C80 V7 C73 -142.7(2) . .
C79 C80 V7 C73 73.1(2) . .
C80 C79 V7 C83 90.9(2) . .
C78 C79 V7 C83 -54.1(2) . .
C80 C79 V7 C81 22.1(2) . .
C78 C79 V7 C81 -122.9(2) . .
C80 C79 V7 C82 53.2(2) . .
C78 C79 V7 C82 -91.8(2) . .
C80 C79 V7 C84 122.8(2) . .
C78 C79 V7 C84 -22.2(2) . .
C78 C79 V7 C80 -145.0(3) . .
C80 C79 V7 C78 145.0(3) . .
C80 C79 V7 C76 -100.2(5) . .
C78 C79 V7 C76 114.8(5) . .
C80 C79 V7 C75 -57.9(3) . .
C78 C79 V7 C75 157.12(19) . .
C80 C79 V7 C77 -148.7(2) . .
C78 C79 V7 C77 66.3(3) . .
C80 C79 V7 C74 -84.8(2) . .
C78 C79 V7 C74 130.2(2) . .
C80 C79 V7 C73 -122.8(2) . .
C78 C79 V7 C73 92.2(2) . .
C84 C78 V7 C83 -23.1(2) . .
C79 C78 V7 C83 121.0(2) . .
C84 C78 V7 C81 -91.9(2) . .
C79 C78 V7 C81 52.2(2) . .
C84 C78 V7 C82 -54.6(3) . .
C79 C78 V7 C82 89.4(2) . .
C79 C78 V7 C84 144.0(3) . .
C84 C78 V7 C80 -122.5(3) . .
C79 C78 V7 C80 21.5(2) . .
C84 C78 V7 C79 -144.0(3) . .
C84 C78 V7 C76 59.1(3) . .
C79 C78 V7 C76 -156.9(2) . .
C84 C78 V7 C75 145.9(4) . .
C79 C78 V7 C75 -70.1(5) . .
C84 C78 V7 C77 80.3(2) . .
C79 C78 V7 C77 -135.61(19) . .
C84 C78 V7 C74 149.8(2) . .
C79 C78 V7 C74 -66.2(2) . .
C84 C78 V7 C73 117.6(2) . .
C79 C78 V7 C73 -98.4(2) . .
C75 C76 V7 C83 -137.0(2) . .
C77 C76 V7 C83 106.8(2) . .
C75 C76 V7 C81 -62.8(2) . .
C77 C76 V7 C81 -179.0(2) . .
C75 C76 V7 C82 -98.6(2) . .
C77 C76 V7 C82 145.2(2) . .
C75 C76 V7 C84 -173.3(2) . .
C77 C76 V7 C84 70.5(2) . .
C75 C76 V7 C80 -27.3(3) . .
C77 C76 V7 C80 -143.6(2) . .
C75 C76 V7 C79 54.3(6) . .
C77 C76 V7 C79 -61.9(6) . .
C75 C76 V7 C78 150.1(2) . .
C77 C76 V7 C78 33.9(3) . .
C77 C76 V7 C75 -116.2(3) . .
C75 C76 V7 C77 116.2(3) . .
C75 C76 V7 C74 37.20(17) . .
C77 C76 V7 C74 -79.01(19) . .
C75 C76 V7 C73 79.24(18) . .
C77 C76 V7 C73 -36.97(17) . .
C74 C75 V7 C83 172.4(2) . .
C76 C75 V7 C83 55.6(3) . .
C74 C75 V7 C81 -116.31(19) . .
C76 C75 V7 C81 126.9(2) . .
C74 C75 V7 C82 -153.6(2) . .
C76 C75 V7 C82 89.7(2) . .
C74 C75 V7 C84 130.9(3) . .
C76 C75 V7 C84 14.2(4) . .
C74 C75 V7 C80 -80.20(19) . .
C76 C75 V7 C80 163.04(18) . .
C74 C75 V7 C79 -47.5(2) . .
C76 C75 V7 C79 -164.23(18) . .
C74 C75 V7 C78 5.3(5) . .
C76 C75 V7 C78 -111.5(4) . .
C74 C75 V7 C76 116.8(2) . .
C74 C75 V7 C77 78.89(17) . .
C76 C75 V7 C77 -37.87(17) . .
C76 C75 V7 C74 -116.8(2) . .
C74 C75 V7 C73 37.11(15) . .
C76 C75 V7 C73 -79.66(18) . .
C73 C77 V7 C83 159.2(2) . .
C76 C77 V7 C83 -83.5(2) . .
C73 C77 V7 C81 -115.2(3) . .
C76 C77 V7 C81 2.1(4) . .
C73 C77 V7 C82 -163.6(2) . .
C76 C77 V7 C82 -46.4(3) . .
C73 C77 V7 C84 120.07(19) . .
C76 C77 V7 C84 -122.7(2) . .
C73 C77 V7 C80 -13.1(4) . .
C76 C77 V7 C80 104.1(3) . .
C73 C77 V7 C79 45.2(2) . .
C76 C77 V7 C79 162.5(2) . .
C73 C77 V7 C78 82.36(19) . .
C76 C77 V7 C78 -160.4(2) . .
C73 C77 V7 C76 -117.3(3) . .
C73 C77 V7 C75 -79.65(18) . .
C76 C77 V7 C75 37.61(19) . .
C73 C77 V7 C74 -37.96(15) . .
C76 C77 V7 C74 79.3(2) . .
C76 C77 V7 C73 117.3(3) . .
C75 C74 V7 C83 -19.5(5) . .
C73 C74 V7 C83 98.1(5) . .
C75 C74 V7 C81 72.3(2) . .
C73 C74 V7 C81 -170.14(17) . .
C75 C74 V7 C82 37.6(3) . .
C73 C74 V7 C82 155.2(2) . .
C75 C74 V7 C84 -134.9(3) . .
C73 C74 V7 C84 -17.3(4) . .
C75 C74 V7 C80 109.16(19) . .
C73 C74 V7 C80 -133.24(16) . .
C75 C74 V7 C79 146.71(18) . .
C73 C74 V7 C79 -95.70(16) . .
C75 C74 V7 C78 -178.05(18) . .
C73 C74 V7 C78 -60.5(2) . .
C75 C74 V7 C76 -37.50(17) . .
C73 C74 V7 C76 80.10(17) . .
C73 C74 V7 C75 117.6(2) . .
C75 C74 V7 C77 -79.85(19) . .
C73 C74 V7 C77 37.74(15) . .
C75 C74 V7 C73 -117.6(2) . .
C77 C73 V7 C83 -33.0(3) . .
C74 C73 V7 C83 -148.9(3) . .
Sn2 C73 V7 C83 88.5(3) . .
C77 C73 V7 C81 132.8(2) . .
C74 C73 V7 C81 16.8(3) . .
Sn2 C73 V7 C81 -105.8(3) . .
C77 C73 V7 C82 44.1(5) . .
C74 C73 V7 C82 -71.8(5) . .
Sn2 C73 V7 C82 165.6(4) . .
C77 C73 V7 C84 -72.7(2) . .
C74 C73 V7 C84 171.39(18) . .
Sn2 C73 V7 C84 48.8(2) . .
C77 C73 V7 C80 174.32(18) . .
C74 C73 V7 C80 58.41(19) . .
Sn2 C73 V7 C80 -64.2(2) . .
C77 C73 V7 C79 -148.71(18) . .
C74 C73 V7 C79 95.39(17) . .
Sn2 C73 V7 C79 -27.25(19) . .
C77 C73 V7 C78 -110.07(18) . .
C74 C73 V7 C78 134.03(17) . .
Sn2 C73 V7 C78 11.39(19) . .
C77 C73 V7 C76 37.34(18) . .
C74 C73 V7 C76 -78.57(18) . .
Sn2 C73 V7 C76 158.8(2) . .
C77 C73 V7 C75 79.19(19) . .
C74 C73 V7 C75 -36.72(16) . .
Sn2 C73 V7 C75 -159.4(2) . .
C74 C73 V7 C77 -115.9(2) . .
Sn2 C73 V7 C77 121.5(3) . .
C77 C73 V7 C74 115.9(2) . .
Sn2 C73 V7 C74 -122.6(2) . .
C91 C92 V8 C94 120.4(2) . .
C93 C92 V8 C94 -22.4(2) . .
C91 C92 V8 C93 142.8(3) . .
C91 C92 V8 C95 89.4(2) . .
C93 C92 V8 C95 -53.4(2) . .
C91 C92 V8 C96 52.2(2) . .
C93 C92 V8 C96 -90.6(2) . .
C93 C92 V8 C91 -142.8(3) . .
C91 C92 V8 C90 21.96(19) . .
C93 C92 V8 C90 -120.9(2) . .
C91 C92 V8 C89 -101.3(4) . .
C93 C92 V8 C89 115.9(4) . .
C91 C92 V8 C88 -158.15(18) . .
C93 C92 V8 C88 59.0(3) . .
C91 C92 V8 C86 -97.6(2) . .
C93 C92 V8 C86 119.6(2) . .
C91 C92 V8 C87 -135.09(19) . .
C93 C92 V8 C87 82.1(2) . .
C91 C92 V8 C85 -69.5(2) . .
C93 C92 V8 C85 147.64(19) . .
C95 C94 V8 C92 -121.9(2) . .
C93 C94 V8 C92 22.7(2) . .
C95 C94 V8 C93 -144.6(3) . .
C93 C94 V8 C95 144.6(3) . .
C95 C94 V8 C96 -22.1(2) . .
C93 C94 V8 C96 122.6(2) . .
C95 C94 V8 C91 -90.0(2) . .
C93 C94 V8 C91 54.7(2) . .
C95 C94 V8 C90 -52.8(2) . .
C93 C94 V8 C90 91.9(2) . .
C95 C94 V8 C89 70.2(3) . .
C93 C94 V8 C89 -145.1(2) . .
C95 C94 V8 C88 101.6(2) . .
C93 C94 V8 C88 -113.7(2) . .
C95 C94 V8 C86 150.3(2) . .
C93 C94 V8 C86 -65.1(3) . .
C95 C94 V8 C87 136.8(2) . .
C93 C94 V8 C87 -78.5(2) . .
C95 C94 V8 C85 77.0(4) . .
C93 C94 V8 C85 -138.4(3) . .
C94 C93 V8 C92 -143.8(3) . .
C92 C93 V8 C94 143.8(3) . .
C94 C93 V8 C95 -21.8(2) . .
C92 C93 V8 C95 122.0(2) . .
C94 C93 V8 C96 -52.6(2) . .
C92 C93 V8 C96 91.2(2) . .
C94 C93 V8 C91 -120.8(2) . .
C92 C93 V8 C91 23.0(2) . .
C94 C93 V8 C90 -89.5(2) . .
C92 C93 V8 C90 54.2(2) . .
C94 C93 V8 C89 62.4(3) . .
C92 C93 V8 C89 -153.8(2) . .
C94 C93 V8 C88 75.4(2) . .
C92 C93 V8 C88 -140.8(2) . .
C94 C93 V8 C86 141.7(2) . .
C92 C93 V8 C86 -74.5(2) . .
C94 C93 V8 C87 110.2(2) . .
C92 C93 V8 C87 -106.1(2) . .
C94 C93 V8 C85 139.9(3) . .
C92 C93 V8 C85 -76.3(3) . .
C94 C95 V8 C92 53.8(2) . .
C96 C95 V8 C92 -90.4(2) . .
C96 C95 V8 C94 -144.2(3) . .
C94 C95 V8 C93 22.0(2) . .
C96 C95 V8 C93 -122.2(2) . .
C94 C95 V8 C96 144.2(3) . .
C94 C95 V8 C91 91.6(2) . .
C96 C95 V8 C91 -52.6(2) . .
C94 C95 V8 C90 122.1(2) . .
C96 C95 V8 C90 -22.11(19) . .
C94 C95 V8 C89 -123.2(2) . .
C96 C95 V8 C89 92.6(2) . .
C94 C95 V8 C88 -85.3(2) . .
C96 C95 V8 C88 130.5(2) . .
C94 C95 V8 C86 -103.3(4) . .
C96 C95 V8 C86 112.5(4) . .
C94 C95 V8 C87 -61.0(3) . .
C96 C95 V8 C87 154.8(2) . .
C94 C95 V8 C85 -147.8(2) . .
C96 C95 V8 C85 68.0(3) . .
C90 C96 V8 C92 -52.40(18) . .
C95 C96 V8 C92 91.5(2) . .
C90 C96 V8 C94 -121.8(2) . .
C95 C96 V8 C94 22.1(2) . .
C90 C96 V8 C93 -90.75(19) . .
C95 C96 V8 C93 53.2(2) . .
C90 C96 V8 C95 -143.9(3) . .
C90 C96 V8 C91 -21.41(16) . .
C95 C96 V8 C91 122.5(2) . .
C95 C96 V8 C90 143.9(3) . .
C90 C96 V8 C89 120.41(16) . .
C95 C96 V8 C89 -95.7(2) . .
C90 C96 V8 C88 152.57(15) . .
C95 C96 V8 C88 -63.5(2) . .
C90 C96 V8 C86 66.4(3) . .
C95 C96 V8 C86 -149.7(2) . .
C90 C96 V8 C87 148.5(3) . .
C95 C96 V8 C87 -67.6(4) . .
C90 C96 V8 C85 83.66(17) . .
C95 C96 V8 C85 -132.4(2) . .
C90 C91 V8 C92 144.3(3) . .
C90 C91 V8 C94 89.27(19) . .
C92 C91 V8 C94 -55.0(2) . .
C90 C91 V8 C93 121.0(2) . .
C92 C91 V8 C93 -23.3(2) . .
C90 C91 V8 C95 51.92(18) . .
C92 C91 V8 C95 -92.3(2) . .
C90 C91 V8 C96 21.25(16) . .
C92 C91 V8 C96 -123.0(2) . .
C92 C91 V8 C90 -144.3(3) . .
C90 C91 V8 C89 -61.9(3) . .
C92 C91 V8 C89 153.8(2) . .
C90 C91 V8 C88 -139.6(4) . .
C92 C91 V8 C88 76.1(5) . .
C90 C91 V8 C86 -123.41(16) . .
C92 C91 V8 C86 92.3(2) . .
C90 C91 V8 C87 -154.29(16) . .
C92 C91 V8 C87 61.4(2) . .
C90 C91 V8 C85 -85.14(18) . .
C92 C91 V8 C85 130.6(2) . .
C96 C90 V8 C92 123.1(2) . .
C91 C90 V8 C92 -22.28(18) . .
C96 C90 V8 C94 53.20(19) . .
C91 C90 V8 C94 -92.18(19) . .
C96 C90 V8 C93 90.9(2) . .
C91 C90 V8 C93 -54.5(2) . .
C96 C90 V8 C95 22.28(18) . .
C91 C90 V8 C95 -123.10(19) . .
C91 C90 V8 C96 -145.4(3) . .
C96 C90 V8 C91 145.4(3) . .
C96 C90 V8 C89 -71.86(19) . .
C91 C90 V8 C89 142.76(16) . .
C96 C90 V8 C88 -56.7(3) . .
C91 C90 V8 C88 157.9(2) . .
C96 C90 V8 C86 -142.88(17) . .
C91 C90 V8 C86 71.74(19) . .
C96 C90 V8 C87 -151.6(3) . .
C91 C90 V8 C87 63.0(3) . .
C96 C90 V8 C85 -108.13(17) . .
C91 C90 V8 C85 106.48(17) . .
C85 C89 V8 C92 42.1(5) . .
C88 C89 V8 C92 -74.1(5) . .
C85 C89 V8 C94 175.39(17) . .
C88 C89 V8 C94 59.2(2) . .
C85 C89 V8 C93 136.7(2) . .
C88 C89 V8 C93 20.5(3) . .
C85 C89 V8 C95 -148.85(17) . .
C88 C89 V8 C95 94.9(2) . .
C85 C89 V8 C96 -110.80(17) . .
C88 C89 V8 C96 132.99(19) . .
C85 C89 V8 C91 -38.3(3) . .
C88 C89 V8 C91 -154.5(2) . .
C85 C89 V8 C90 -75.19(18) . .
C88 C89 V8 C90 168.60(18) . .
C85 C89 V8 C88 116.2(2) . .
C85 C89 V8 C86 38.02(14) . .
C88 C89 V8 C86 -78.20(19) . .
C85 C89 V8 C87 79.79(17) . .
C88 C89 V8 C87 -36.43(18) . .
C88 C89 V8 C85 -116.2(3) . .
C87 C88 V8 C92 40.0(2) . .
C89 C88 V8 C92 157.5(2) . .
C87 C88 V8 C94 111.13(19) . .
C89 C88 V8 C94 -131.3(2) . .
C87 C88 V8 C93 74.5(2) . .
C89 C88 V8 C93 -167.95(19) . .
C87 C88 V8 C95 148.67(17) . .
C89 C88 V8 C95 -93.76(19) . .
C87 C88 V8 C96 -177.60(16) . .
C89 C88 V8 C96 -60.0(2) . .
C87 C88 V8 C91 -19.5(5) . .
C89 C88 V8 C91 98.1(4) . .
C87 C88 V8 C90 -140.3(2) . .
C89 C88 V8 C90 -22.7(3) . .
C87 C88 V8 C89 -117.6(2) . .
C87 C88 V8 C86 -37.58(15) . .
C89 C88 V8 C86 79.99(17) . .
C89 C88 V8 C87 117.6(2) . .
C87 C88 V8 C85 -79.98(17) . .
C89 C88 V8 C85 37.59(16) . .
C87 C86 V8 C92 -98.9(2) . .
C85 C86 V8 C92 143.37(17) . .
C87 C86 V8 C94 -21.9(3) . .
C85 C86 V8 C94 -139.6(2) . .
C87 C86 V8 C93 -61.1(2) . .
C85 C86 V8 C93 -178.76(17) . .
C87 C86 V8 C95 57.5(4) . .
C85 C86 V8 C95 -60.2(4) . .
C87 C86 V8 C96 145.1(2) . .
C85 C86 V8 C96 27.4(3) . .
C87 C86 V8 C91 -138.0(2) . .
C85 C86 V8 C91 104.36(16) . .
C87 C86 V8 C90 -174.47(19) . .
C85 C86 V8 C90 67.85(19) . .
C87 C86 V8 C89 79.9(2) . .
C85 C86 V8 C89 -37.78(15) . .
C87 C86 V8 C88 37.1(2) . .
C85 C86 V8 C88 -80.54(18) . .
C85 C86 V8 C87 -117.7(3) . .
C87 C86 V8 C85 117.7(3) . .
C88 C87 V8 C92 -152.49(18) . .
C86 C87 V8 C92 90.8(2) . .
C88 C87 V8 C94 -77.0(2) . .
C86 C87 V8 C94 166.3(2) . .
C88 C87 V8 C93 -114.21(19) . .
C86 C87 V8 C93 129.1(2) . .
C88 C87 V8 C95 -43.0(2) . .
C86 C87 V8 C95 -159.70(19) . .
C88 C87 V8 C96 5.8(4) . .
C86 C87 V8 C96 -110.9(3) . .
C88 C87 V8 C91 173.44(16) . .
C86 C87 V8 C91 56.8(2) . .
C88 C87 V8 C90 129.2(3) . .
C86 C87 V8 C90 12.5(4) . .
C88 C87 V8 C89 37.56(16) . .
C86 C87 V8 C89 -79.11(19) . .
C86 C87 V8 C88 -116.7(3) . .
C88 C87 V8 C86 116.7(3) . .
C88 C87 V8 C85 79.48(17) . .
C86 C87 V8 C85 -37.19(17) . .
C89 C85 V8 C92 -165.97(18) . .
C86 C85 V8 C92 -49.9(2) . .
Sn2 C85 V8 C92 73.5(2) . .
C89 C85 V8 C94 -9.9(4) . .
C86 C85 V8 C94 106.1(3) . .
Sn2 C85 V8 C94 -130.5(3) . .
C89 C85 V8 C93 -113.4(3) . .
C86 C85 V8 C93 2.6(4) . .
Sn2 C85 V8 C93 126.0(3) . .
C89 C85 V8 C95 43.0(2) . .
C86 C85 V8 C95 159.0(2) . .
Sn2 C85 V8 C95 -77.6(2) . .
C89 C85 V8 C96 80.05(19) . .
C86 C85 V8 C96 -163.93(17) . .
Sn2 C85 V8 C96 -40.51(19) . .
C89 C85 V8 C91 156.18(17) . .
C86 C85 V8 C91 -87.80(17) . .
Sn2 C85 V8 C91 35.61(18) . .
C89 C85 V8 C90 117.89(17) . .
C86 C85 V8 C90 -126.09(17) . .
Sn2 C85 V8 C90 -2.67(18) . .
C86 C85 V8 C89 116.0(2) . .
Sn2 C85 V8 C89 -120.6(2) . .
C89 C85 V8 C88 -38.09(18) . .
C86 C85 V8 C88 77.93(19) . .
Sn2 C85 V8 C88 -158.7(2) . .
C89 C85 V8 C86 -116.0(2) . .
Sn2 C85 V8 C86 123.4(2) . .
C89 C85 V8 C87 -79.28(19) . .
C86 C85 V8 C87 36.74(18) . .
Sn2 C85 V8 C87 160.2(2) . .
C26 C25 Sn1 C37 167.24(19) . .
C29 C25 Sn1 C37 -25.0(2) . .
V3 C25 Sn1 C37 71.73(15) . .
C26 C25 Sn1 C1 -75.4(2) . .
C29 C25 Sn1 C1 92.4(2) . .
V3 C25 Sn1 C1 -170.92(12) . .
C26 C25 Sn1 C13 42.7(2) . .
C29 C25 Sn1 C13 -149.47(19) . .
V3 C25 Sn1 C13 -52.77(16) . .
C38 C37 Sn1 C25 -7.0(2) . .
C41 C37 Sn1 C25 158.39(18) . .
V4 C37 Sn1 C25 -107.08(15) . .
C38 C37 Sn1 C1 -123.4(2) . .
C41 C37 Sn1 C1 42.0(2) . .
V4 C37 Sn1 C1 136.50(14) . .
C38 C37 Sn1 C13 120.0(2) . .
C41 C37 Sn1 C13 -74.6(2) . .
V4 C37 Sn1 C13 19.92(17) . .
C2 C1 Sn1 C25 20.7(2) . .
C5 C1 Sn1 C25 -160.04(18) . .
V1 C1 Sn1 C25 -67.96(13) . .
C2 C1 Sn1 C37 142.27(18) . .
C5 C1 Sn1 C37 -38.5(2) . .
V1 C1 Sn1 C37 53.63(13) . .
C2 C1 Sn1 C13 -100.86(18) . .
C5 C1 Sn1 C13 78.4(2) . .
V1 C1 Sn1 C13 170.50(11) . .
C17 C13 Sn1 C25 15.4(2) . .
C14 C13 Sn1 C25 -175.63(18) . .
V2 C13 Sn1 C25 -85.02(15) . .
C17 C13 Sn1 C37 -111.9(2) . .
C14 C13 Sn1 C37 57.1(2) . .
V2 C13 Sn1 C37 147.74(13) . .
C17 C13 Sn1 C1 132.1(2) . .
C14 C13 Sn1 C1 -58.9(2) . .
V2 C13 Sn1 C1 31.70(16) . .
C77 C73 Sn2 C49 42.4(2) . .
C74 C73 Sn2 C49 -154.2(2) . .
V7 C73 Sn2 C49 -55.50(18) . .
C77 C73 Sn2 C85 168.7(2) . .
C74 C73 Sn2 C85 -27.9(2) . .
V7 C73 Sn2 C85 70.80(18) . .
C77 C73 Sn2 C61 -76.1(2) . .
C74 C73 Sn2 C61 87.4(2) . .
V7 C73 Sn2 C61 -173.95(15) . .
C50 C49 Sn2 C73 16.5(2) . .
C53 C49 Sn2 C73 -174.34(17) . .
V5 C49 Sn2 C73 -81.34(16) . .
C50 C49 Sn2 C85 -109.0(2) . .
C53 C49 Sn2 C85 60.2(2) . .
V5 C49 Sn2 C85 153.18(14) . .
C50 C49 Sn2 C61 132.5(2) . .
C53 C49 Sn2 C61 -58.4(2) . .
V5 C49 Sn2 C61 34.63(17) . .
C89 C85 Sn2 C73 157.5(2) . .
C86 C85 Sn2 C73 -11.4(2) . .
V8 C85 Sn2 C73 -108.20(15) . .
C89 C85 Sn2 C49 -75.2(2) . .
C86 C85 Sn2 C49 115.8(2) . .
V8 C85 Sn2 C49 19.09(18) . .
C89 C85 Sn2 C61 44.2(2) . .
C86 C85 Sn2 C61 -124.8(2) . .
V8 C85 Sn2 C61 138.42(14) . .
C62 C61 Sn2 C73 -169.8(2) . .
C65 C61 Sn2 C73 16.4(2) . .
V6 C61 Sn2 C73 -73.62(15) . .
C62 C61 Sn2 C49 68.6(2) . .
C65 C61 Sn2 C49 -105.2(2) . .
V6 C61 Sn2 C49 164.76(13) . .
C62 C61 Sn2 C85 -52.6(2) . .
C65 C61 Sn2 C85 133.55(19) . .
V6 C61 Sn2 C85 43.54(16) . .
